data_7040585
loop_
_publ_author_name
'Bestgen, Sebastian'
'Fuhr, Olaf'
'Roesky, Peter W.'
'Fenske, Dieter'

_publ_section_title
;
 Synthesis and molecular structure of a spheroidal binary nanoscale copper
 sulfide cluster.
;
_journal_issue 38
_journal_name_full 'Dalton transactions (Cambridge, England : 2003)'
_journal_page_first 14907
_journal_page_last 14910
_journal_paper_doi 10.1039/c6dt03311c
_journal_volume 45
_journal_year 2016
_chemical_formula_moiety 'C452 H540 Cu52 P8 S40, 10(C7 H16)'
_chemical_formula_sum 'C522 H700 Cu52 P8 S40'
_chemical_formula_weight 11809.02
_space_group_crystal_system monoclinic
_space_group_IT_number 15
_space_group_name_Hall '-C 2yc'
_space_group_name_H-M_alt 'C 1 2/c 1'
_symmetry_space_group_name_Hall '-C 2yc'
_symmetry_space_group_name_H-M 'C 1 2/c 1'
_atom_sites_solution_hydrogens geom
_atom_sites_solution_primary dual
_audit_creation_date 2016-05-11
_audit_creation_method
;
Olex2 1.2
(compiled 2016.02.19 svn.r3266 for OlexSys, GUI svn.r5155)
;
_audit_update_record
;
2016-08-17 deposited with the CCDC.
2016-09-06 downloaded from the CCDC.
;
_cell_angle_alpha 90
_cell_angle_beta 113.6740(10)
_cell_angle_gamma 90
_cell_formula_units_Z 4
_cell_length_a 41.0006(8)
_cell_length_b 31.9188(4)
_cell_length_c 45.9429(9)
_cell_measurement_reflns_used 95727
_cell_measurement_temperature 150.15
_cell_measurement_theta_max 60.29
_cell_measurement_theta_min 2.35
_cell_volume 55065.2(17)
_computing_molecular_graphics 'Olex2 (Dolomanov et al., 2009)'
_computing_publication_material 'Olex2 (Dolomanov et al., 2009)'
_computing_structure_refinement 'ShelXL (Sheldrick, 2015)'
_computing_structure_solution 'ShelXD (Sheldrick, 2008)'
_diffrn_ambient_temperature 150.15
_diffrn_detector Pilatus300K
_diffrn_detector_area_resol_mean 5.81
_diffrn_detector_type DECTRIS
_diffrn_measured_fraction_theta_full 0.802
_diffrn_measured_fraction_theta_max 0.969
_diffrn_measurement_device '4-circle goniometer'
_diffrn_measurement_device_type 'Stoe StadiVari'
_diffrn_measurement_method 'rotation method'
_diffrn_radiation_collimation '2.5 mm diameter, monocapillary'
_diffrn_radiation_monochromator 'secondary plane graphite'
_diffrn_radiation_polarisn_norm 0
_diffrn_radiation_probe x-ray
_diffrn_radiation_type CuK\a
_diffrn_radiation_wavelength 1.54186
_diffrn_reflns_av_R_equivalents 0.0884
_diffrn_reflns_av_unetI/netI 0.1031
_diffrn_reflns_Laue_measured_fraction_full 0.802
_diffrn_reflns_Laue_measured_fraction_max 0.969
_diffrn_reflns_limit_h_max 45
_diffrn_reflns_limit_h_min -45
_diffrn_reflns_limit_k_max 35
_diffrn_reflns_limit_k_min -30
_diffrn_reflns_limit_l_max 31
_diffrn_reflns_limit_l_min -50
_diffrn_reflns_number 147112
_diffrn_reflns_point_group_measured_fraction_full 0.802
_diffrn_reflns_point_group_measured_fraction_max 0.969
_diffrn_reflns_theta_full 67.686
_diffrn_reflns_theta_max 60.303
_diffrn_reflns_theta_min 2.445
_diffrn_source 'Cu Genix 3D'
_diffrn_source_current 1.000
_diffrn_source_power 0.050
_diffrn_source_target Cu
_diffrn_source_type 'microfocus sealed X-ray tube'
_diffrn_source_voltage 50
_exptl_absorpt_coefficient_mu 4.080
_exptl_absorpt_correction_T_max 0.7784
_exptl_absorpt_correction_T_min 0.5930
_exptl_absorpt_correction_type integration
_exptl_crystal_colour red
_exptl_crystal_colour_primary red
_exptl_crystal_density_diffrn 1.424
_exptl_crystal_description block
_exptl_crystal_F_000 24400
_exptl_crystal_size_max 0.22
_exptl_crystal_size_mid 0.17
_exptl_crystal_size_min 0.12
_refine_diff_density_max 1.025
_refine_diff_density_min -0.543
_refine_diff_density_rms 0.081
_refine_ls_extinction_method none
_refine_ls_goodness_of_fit_ref 0.804
_refine_ls_hydrogen_treatment constr
_refine_ls_matrix_type full
_refine_ls_number_parameters 2657
_refine_ls_number_reflns 39955
_refine_ls_number_restraints 112
_refine_ls_restrained_S_all 0.808
_refine_ls_R_factor_all 0.0999
_refine_ls_R_factor_gt 0.0513
_refine_ls_shift/su_max 0.002
_refine_ls_shift/su_mean 0.000
_refine_ls_structure_factor_coef Fsqd
_refine_ls_weighting_details 'w=1/[\s^2^(Fo^2^)+(0.0620P)^2^] where P=(Fo^2^+2Fc^2^)/3'
_refine_ls_weighting_scheme calc
_refine_ls_wR_factor_gt 0.1128
_refine_ls_wR_factor_ref 0.1263
_reflns_Friedel_coverage 0.000
_reflns_number_gt 20446
_reflns_number_total 39955
_reflns_threshold_expression 'I > 2\s(I)'
_cod_data_source_file c6dt03311c2.cif
_cod_data_source_block cu52
_cod_depositor_comments
;Adding full bibliography for 7040585.cif.

 Adding full bibliography for 7040585.cif.
;
_cod_database_code 7040585
_shelxl_version_number 2014/6
_shelx_space_group_comment
;
The symmetry employed for this shelxl refinement is uniquely defined
by the following loop, which should always be used as a source of
symmetry information in preference to the above space-group names.
They are only intended as comments.
;
_olex2_refinement_description
;
1. Fixed Uiso
 At 1.2 times of:
  All C(H) groups, All C(H,H) groups
 At 1.5 times of:
  All C(H,H,H) groups
2. Restrained distances
 C97A-C96
 1.54 with sigma of 0.02
 C93-C97A
 2.51 with sigma of 0.02
 C98A-C97A
 2.51 with sigma of 0.02
 C98A-C96
 1.54 with sigma of 0.02
 C235-C234 = C236-C235 = C237-C236 = C238-C237 = C239-C238 = C240-C239
 1.54 with sigma of 0.02
 C234-C236 = C235-C237 = C236-C238 = C237-C239 = C238-C240
 2.51 with sigma of 0.02
 C99A-C97A
 2.51 with sigma of 0.02
 C256-C255 = C257-C256 = C258-C257 = C259-C258 = C260-C259 = C261-C260
 1.54 with sigma of 0.02
 C255-C257 = C256-C258 = C257-C259 = C258-C260 = C259-C261
 2.51 with sigma of 0.02
 C119-C121 = C121-C120 = C120-C119
 2.51 with sigma of 0.02
 C254-C253 = C253-C252 = C251-C252 = C251-C250 = C249-C250 = C249-C248
 1.54 with sigma of 0.02
 C248-C250 = C249-C251 = C250-C252 = C251-C253 = C252-C254
 2.51 with sigma of 0.02
 C266-C268 = C262-C264 = C263-C265 = C264-C266
 2.51 with sigma of 0.02
 C263-C262 = C264-C263 = C265-C264 = C266-C265 = C267-C266 = C268-C267
 1.54 with sigma of 0.02
 C65B-C64B
 1.54 with sigma of 0.02
 C97-C96
 1.54 with sigma of 0.02
 C229-C227
 2.51 with sigma of 0.02
 H15H-H22D_$1
 2.2 with sigma of 0.02
 C69B-C68B = C68B-C66B = C66B-C65B = C64B-C63B = C63B-C62B
 1.54 with sigma of 0.02
 C69B-C66B = C68B-C65B = C66B-C64B = C65B-C63B = C64B-C62B
 2.51 with sigma of 0.02
 C229-C228 = C230-C229 = C231-C230 = C232-C231 = C233-C232
 1.54 with sigma of 0.02
 C233-C231 = C233-C231 = C232-C230 = C231-C229 = C230-C228
 2.51 with sigma of 0.02
 C228-C227
 1.54 with sigma of 0.02
3. Uiso/Uaniso restraints and constraints
C234 \\sim C235 \\sim C236 \\sim C237 \\sim C238 \\sim C239 \\sim C240: within
1.7A with sigma of 0.04 and sigma for terminal atoms of 0.08
C255 \\sim C256 \\sim C257 \\sim C258 \\sim C259 \\sim C260 \\sim C261: within
1.7A with sigma of 0.04 and sigma for terminal atoms of 0.08
C248 \\sim C249 \\sim C250 \\sim C251 \\sim C252 \\sim C253 \\sim C254: within
1.7A with sigma of 0.04 and sigma for terminal atoms of 0.08
C262 \\sim C263 \\sim C264 \\sim C265 \\sim C266 \\sim C267 \\sim C268: within
1.7A with sigma of 0.04 and sigma for terminal atoms of 0.08
C68B \\sim C65B \\sim C63B \\sim C69B \\sim C66B \\sim C64B \\sim C62B: within
1.7A with sigma of 0.04 and sigma for terminal atoms of 0.08
C227 \\sim C228 \\sim C229 \\sim C230 \\sim C231 \\sim C232 \\sim C233: within
1.7A with sigma of 0.03 and sigma for terminal atoms of 0.06
4. Others
 Fixed Sof: C31(0.6) H31A(0.6) H31B(0.6) H31C(0.6) C32(0.6) H32A(0.6)
 H32B(0.6) H32C(0.6) C33(0.6) H33A(0.6) H33B(0.6) H33C(0.6) C42(0.5) H42A(0.5)
 H42B(0.5) H42C(0.5) C42A(0.5) H42D(0.5) H42E(0.5) H42F(0.5) C43(0.5) H43A(0.5)
 H43B(0.5) H43C(0.5) C43A(0.5) H43D(0.5) H43E(0.5) H43F(0.5) C44A(0.5)
 H44A(0.5) H44B(0.5) H44C(0.5) C44(0.5) H44D(0.5) H44E(0.5) H44F(0.5) C64(0.65)
 H64A(0.65) H64B(0.65) H64C(0.65) C65(0.65) H65A(0.65) H65B(0.65) H65C(0.65)
 C66(0.65) H66A(0.65) H66B(0.65) H66C(0.65) C97(0.7) H97A(0.7) H97B(0.7)
 H97C(0.7) C98(0.7) H98A(0.7) H98B(0.7) H98C(0.7) C99(0.7) H99A(0.7) H99B(0.7)
 H99C(0.7) C99A(0.3) H99D(0.3) H99E(0.3) H99F(0.3) C97A(0.3) H97D(0.3)
 H97E(0.3) H97F(0.3) C98A(0.3) H98D(0.3) H98E(0.3) H98F(0.3) C262(0.3)
 H26F(0.3) H26G(0.3) H26H(0.3) C263(0.3) H26I(0.3) H26J(0.3) C264(0.3)
 H26K(0.3) H26L(0.3) C265(0.3) H26M(0.3) H26N(0.3) C266(0.3) H26O(0.3)
 H26P(0.3) C267(0.3) H26Q(0.3) H26R(0.3) C268(0.3) H26S(0.3) H26T(0.3)
 H26U(0.3) C32A(0.4) H32D(0.4) H32E(0.4) H32F(0.4) C33A(0.4) H33D(0.4)
 H33E(0.4) H33F(0.4) C31A(0.4) H31D(0.4) H31E(0.4) H31F(0.4) C68B(0.7)
 H68A(0.7) H68B(0.7) C65B(0.7) H65G(0.7) H65H(0.7) C63B(0.7) H63A(0.7)
 H63B(0.7) C69B(0.7) H69A(0.7) H69B(0.7) H69C(0.7) C66B(0.7) H66G(0.7)
 H66H(0.7) C64B(0.7) H64G(0.7) H64H(0.7) C64A(0.35) H64D(0.35) H64E(0.35)
 H64F(0.35) C66A(0.35) H66D(0.35) H66E(0.35) H66F(0.35) C65A(0.35) H65D(0.35)
 H65E(0.35) H65F(0.35) C62B(0.7) H62A(0.7) H62B(0.7) H62C(0.7)
5.a Secondary CH2 refined with riding coordinates:
 C1(H1A,H1B), C12(H12A,H12B), C23(H23A,H23B), C34(H34A,H34B), C45(H45A,H45B),
 C56(H56A,H56B), C67(H67A,H67B), C78(H78A,H78B), C89(H89A,H89B), C100(H10D,
 H10E), C111(H11G,H11H), C122(H12I,H12J), C133(H13J,H13K), C144(H14J,H14K),
 C256(H25D,H25E), C257(H25F,H25G), C258(H25H,H25I), C259(H25J,H25K), C260(H26A,
 H26B), C249(H24D,H24E), C250(H25L,H25M), C251(H25N,H25O), C252(H25P,H25Q),
 C253(H25R,H25S), C263(H26I,H26J), C264(H26K,H26L), C265(H26M,H26N), C266(H26O,
 H26P), C267(H26Q,H26R), C235(H23F,H23G), C236(H23H,H23I), C237(H23J,H23K),
 C238(H23L,H23M), C239(H23N,H23O), C228(H22G,H22H), C229(H22I,H22J), C230(H23P,
 H23Q), C231(H23R,H23S), C232(H23T,H23U), C68B(H68A,H68B), C65B(H65G,H65H),
 C63B(H63A,H63B), C66B(H66G,H66H), C64B(H64G,H64H)
5.b Me refined with riding coordinates:
 C9(H9A,H9B,H9C), C10(H10A,H10B,H10C), C11(H11A,H11B,H11C), C20(H20A,H20B,
 H20C), C21(H21A,H21B,H21C), C22(H22A,H22B,H22C), C42(H42A,H42B,H42C),
 C42A(H42D,H42E,H42F), C43(H43A,H43B,H43C), C43A(H43D,H43E,H43F), C44A(H44A,
 H44B,H44C), C44(H44D,H44E,H44F), C53(H53A,H53B,H53C), C54(H54A,H54B,H54C),
 C55(H55A,H55B,H55C), C75(H75A,H75B,H75C), C76(H76A,H76B,H76C), C77(H77A,H77B,
 H77C), C86(H86A,H86B,H86C), C87(H87A,H87B,H87C), C88(H88A,H88B,H88C),
 C99A(H99D,H99E,H99F), C108(H10F,H10G,H10H), C109(H10I,H10J,H10K), C110(H11D,
 H11E,H11F), C119(H11I,H11J,H11K), C120(H12C,H12D,H12E), C121(H12F,H12G,H12H),
 C130(H13A,H13B,H13C), C131(H13D,H13E,H13F), C132(H13G,H13H,H13I), C141(H14A,
 H14B,H14C), C142(H14D,H14E,H14F), C143(H14G,H14H,H14I), C152(H15A,H15B,H15C),
 C153(H15D,H15E,H15F), C154(H15G,H15H,H15I), C255(H25A,H25B,H25C), C261(H26C,
 H26D,H26E), C248(H24A,H24B,H24C), C254(H25T,H25U,H25V), C262(H26F,H26G,H26H),
 C268(H26S,H26T,H26U), C234(H23C,H23D,H23E), C240(H24F,H24G,H24H), C227(H22D,
 H22E,H22F), C233(H23V,H23W,H23X), C33A(H33D,H33E,H33F), C31A(H31D,H31E,H31F),
 C69B(H69A,H69B,H69C), C65A(H65D,H65E,H65F)
5.c Aromatic/amide H refined with riding coordinates:
 C3(H3), C4(H4), C6(H6), C7(H7), C14(H14), C15(H15), C17(H17), C18(H18),
 C25(H25), C26(H26), C28(H28), C29(H29), C36(H36), C37(H37), C39(H39), C40(H40),
  C47(H47), C48(H48), C50(H50), C51(H51), C58(H58), C59(H59), C61(H61),
 C62(H62), C69(H69), C70(H70), C72(H72), C73(H73), C80(H80), C81(H81), C83(H83),
  C84(H84), C91(H91), C92(H92), C94(H94), C95(H95), C102(H102), C103(H103),
 C105(H105), C106(H106), C113(H113), C114(H114), C116(H116), C117(H117),
 C124(H124), C125(H125), C127(H127), C128(H128), C135(H135), C136(H136),
 C138(H138), C139(H139), C146(H146), C147(H147), C149(H149), C150(H150),
 C156(H156), C157(H157), C158(H158), C159(H159), C160(H160), C162(H162),
 C163(H163), C164(H164), C165(H165), C166(H166), C168(H168), C169(H169),
 C170(H170), C171(H171), C172(H172), C174(H174), C175(H175), C176(H176),
 C177(H177), C178(H178), C180(H180), C181(H181), C182(H182), C183(H183),
 C184(H184), C186(H186), C187(H187), C188(H188), C189(H189), C190(H190),
 C192(H192), C193(H193), C194(H194), C195(H195), C196(H196), C198(H198),
 C199(H199), C200(H200), C201(H201), C202(H202), C204(H204), C205(H205),
 C206(H206), C207(H207), C208(H208), C210(H210), C211(H211), C212(H212),
 C213(H213), C214(H214), C216(H216), C217(H217), C218(H218), C219(H219),
 C220(H220), C222(H222), C223(H223), C224(H224), C225(H225), C226(H226)
5.d Idealised Me refined as rotating group:
 C31(H31A,H31B,H31C), C32(H32A,H32B,H32C), C33(H33A,H33B,H33C), C64(H64A,H64B,
 H64C), C65(H65A,H65B,H65C), C66(H66A,H66B,H66C), C97(H97A,H97B,H97C), C98(H98A,
 H98B,H98C), C99(H99A,H99B,H99C), C97A(H97D,H97E,H97F), C98A(H98D,H98E,H98F),
 C32A(H32D,H32E,H32F), C64A(H64D,H64E,H64F), C66A(H66D,H66E,H66F), C62B(H62A,
 H62B,H62C)
;
_olex2_submission_special_instructions 'No special instructions were received'

loop_
_space_group_symop_operation_xyz
'x, y, z'
'-x, y, -z+1/2'
'x+1/2, y+1/2, z'
'-x+1/2, y+1/2, -z+1/2'
'-x, -y, -z'
'x, -y, z-1/2'
'-x+1/2, -y+1/2, -z'
'x+1/2, -y+1/2, z-1/2'

loop_
_atom_site_label
_atom_site_type_symbol
_atom_site_fract_x
_atom_site_fract_y
_atom_site_fract_z
_atom_site_U_iso_or_equiv
_atom_site_adp_type
_atom_site_occupancy
_atom_site_site_symmetry_order
_atom_site_calc_flag
_atom_site_refinement_flags_posn
_atom_site_refinement_flags_adp
_atom_site_refinement_flags_occupancy
_atom_site_disorder_assembly
_atom_site_disorder_group
Cu1 Cu 0.39595(2) 0.42653(3) 0.24044(2) 0.0537(2) Uani 1 1 d . . . . .
Cu2 Cu 0.62184(2) 0.64233(3) 0.35843(2) 0.0559(2) Uani 1 1 d . . . . .
Cu3 Cu 0.44228(2) 0.42259(3) 0.34022(2) 0.0561(2) Uani 1 1 d . . . . .
Cu4 Cu 0.29615(3) 0.45316(3) 0.24310(2) 0.0628(3) Uani 1 1 d . . . . .
Cu5 Cu 0.64839(3) 0.51851(3) 0.19118(2) 0.0594(2) Uani 1 1 d . . . . .
Cu6 Cu 0.56988(2) 0.60876(3) 0.16866(2) 0.0556(2) Uani 1 1 d . . . . .
Cu7 Cu 0.61676(3) 0.56811(3) 0.21734(2) 0.0562(2) Uani 1 1 d . . . . .
Cu8 Cu 0.54781(2) 0.59637(3) 0.21590(2) 0.0525(2) Uani 1 1 d . . . . .
Cu9 Cu 0.60116(2) 0.64001(3) 0.26058(2) 0.0530(2) Uani 1 1 d . . . . .
Cu10 Cu 0.66528(3) 0.53399(3) 0.27089(2) 0.0614(2) Uani 1 1 d . . . . .
Cu11 Cu 0.63834(2) 0.58290(3) 0.30362(2) 0.0536(2) Uani 1 1 d . . . . .
Cu12 Cu 0.69495(2) 0.54548(3) 0.34681(2) 0.0575(2) Uani 1 1 d . . . . .
Cu13 Cu 0.56893(2) 0.59866(3) 0.29515(2) 0.0534(2) Uani 1 1 d . . . . .
Cu14 Cu 0.36928(3) 0.45267(3) 0.14779(2) 0.0570(2) Uani 1 1 d . . . . .
Cu15 Cu 0.59035(2) 0.52338(3) 0.35616(2) 0.0564(2) Uani 1 1 d . . . . .
Cu16 Cu 0.53306(2) 0.59044(3) 0.35269(2) 0.0573(2) Uani 1 1 d . . . . .
Cu17 Cu 0.51713(3) 0.53121(3) 0.30235(2) 0.0601(2) Uani 1 1 d . . . . .
Cu18 Cu 0.53391(3) 0.47254(3) 0.35284(2) 0.0585(2) Uani 1 1 d . . . . .
Cu19 Cu 0.47498(2) 0.54069(3) 0.34350(2) 0.0550(2) Uani 1 1 d . . . . .
Cu20 Cu 0.71167(3) 0.61041(3) 0.28093(3) 0.0702(3) Uani 1 1 d . . . . .
Cu21 Cu 0.43036(3) 0.53231(3) 0.24261(2) 0.0671(3) Uani 1 1 d . . . . .
Cu22 Cu 0.45694(2) 0.46624(3) 0.28361(2) 0.0547(2) Uani 1 1 d . . . . .
Cu23 Cu 0.38526(2) 0.48415(3) 0.27601(2) 0.0540(2) Uani 1 1 d . . . . .
Cu24 Cu 0.42519(2) 0.46725(3) 0.20390(2) 0.0534(2) Uani 1 1 d . . . . .
Cu25 Cu 0.35429(2) 0.49562(3) 0.18888(2) 0.0537(2) Uani 1 1 d . . . . .
Cu26 Cu 0.5000 0.58028(4) 0.2500 0.0626(4) Uani 1 2 d S T P . .
Cu27 Cu 0.5000 0.48216(4) 0.2500 0.0624(4) Uani 1 2 d S T P . .
S1 S 0.70612(5) 0.50757(6) 0.22629(5) 0.0658(5) Uani 1 1 d . . . . .
S2 S 0.62011(4) 0.57935(5) 0.16824(4) 0.0574(4) Uani 1 1 d . . . . .
S3 S 0.57341(4) 0.65642(5) 0.20785(4) 0.0520(4) Uani 1 1 d . . . . .
S4 S 0.72433(5) 0.55466(6) 0.31425(5) 0.0663(5) Uani 1 1 d . . . . .
S5 S 0.67107(4) 0.60788(5) 0.35428(4) 0.0544(4) Uani 1 1 d . . . . .
S6 S 0.59281(4) 0.66299(5) 0.30315(4) 0.0531(4) Uani 1 1 d . . . . .
S7 S 0.59214(4) 0.58896(5) 0.37488(4) 0.0532(4) Uani 1 1 d . . . . .
S8 S 0.59249(4) 0.45864(5) 0.37621(4) 0.0555(4) Uani 1 1 d . . . . .
S9 S 0.48776(4) 0.60467(5) 0.36695(4) 0.0547(4) Uani 1 1 d . . . . .
S10 S 0.48635(4) 0.47527(5) 0.36424(4) 0.0540(4) Uani 1 1 d . . . . .
S11 S 0.38689(4) 0.45781(5) 0.32313(4) 0.0538(4) Uani 1 1 d . . . . .
S12 S 0.43553(4) 0.40217(5) 0.28692(4) 0.0534(4) Uani 1 1 d . . . . .
S13 S 0.31523(4) 0.48321(5) 0.13448(4) 0.0563(4) Uani 1 1 d . . . . .
S14 S 0.39093(4) 0.40784(5) 0.19073(4) 0.0532(4) Uani 1 1 d . . . . .
S15 S 0.65044(4) 0.60301(5) 0.26165(4) 0.0532(4) Uani 1 1 d . . . . .
S16 S 0.59750(4) 0.53521(5) 0.30881(4) 0.0505(4) Uani 1 1 d . . . . .
S17 S 0.51318(4) 0.59996(5) 0.29862(4) 0.0543(4) Uani 1 1 d . . . . .
S18 S 0.51951(4) 0.46265(5) 0.29923(4) 0.0549(4) Uani 1 1 d . . . . .
S19 S 0.43474(4) 0.52908(5) 0.29119(4) 0.0519(4) Uani 1 1 d . . . . .
S20 S 0.34355(4) 0.46432(5) 0.22854(4) 0.0536(4) Uani 1 1 d . . . . .
P1 P 0.73713(5) 0.66713(6) 0.27240(5) 0.0719(5) Uani 1 1 d . . . . .
P2 P 0.63294(5) 0.69843(5) 0.39096(5) 0.0583(4) Uani 1 1 d . . . . .
P3 P 0.45281(5) 0.36514(5) 0.37141(4) 0.0583(4) Uani 1 1 d . . . . .
P4 P 0.26535(5) 0.39369(6) 0.22699(5) 0.0659(5) Uani 1 1 d . . . . .
C1 C 0.7351(2) 0.4923(3) 0.2056(2) 0.075(2) Uani 1 1 d . . . . .
H1A H 0.7308 0.4626 0.1992 0.090 Uiso 1 1 calc R . . . .
H1B H 0.7288 0.5095 0.1862 0.090 Uiso 1 1 calc R . . . .
C2 C 0.7744(2) 0.4986(3) 0.2271(2) 0.078(2) Uani 1 1 d . . . . .
C3 C 0.7979(2) 0.4648(3) 0.2375(2) 0.095(3) Uani 1 1 d . . . . .
H3 H 0.7893 0.4372 0.2311 0.114 Uiso 1 1 calc R . . . .
C4 C 0.8332(2) 0.4708(3) 0.2568(3) 0.105(3) Uani 1 1 d . . . . .
H4 H 0.8479 0.4467 0.2642 0.126 Uiso 1 1 calc R . . . .
C5 C 0.8484(2) 0.5094(3) 0.2660(2) 0.087(3) Uani 1 1 d . . . . .
C6 C 0.8250(3) 0.5432(3) 0.2543(3) 0.105(3) Uani 1 1 d . . . . .
H6 H 0.8340 0.5709 0.2592 0.126 Uiso 1 1 calc R . . . .
C7 C 0.7887(2) 0.5374(3) 0.2357(3) 0.101(3) Uani 1 1 d . . . . .
H7 H 0.7737 0.5612 0.2289 0.121 Uiso 1 1 calc R . . . .
C8 C 0.8868(2) 0.5148(3) 0.2883(3) 0.091(3) Uani 1 1 d . . . . .
C9 C 0.9105(3) 0.4860(4) 0.2771(3) 0.127(4) Uani 1 1 d . . . . .
H9A H 0.9355 0.4894 0.2915 0.190 Uiso 1 1 calc R . . . .
H9B H 0.9034 0.4567 0.2772 0.190 Uiso 1 1 calc R . . . .
H9C H 0.9073 0.4940 0.2555 0.190 Uiso 1 1 calc R . . . .
C10 C 0.8924(3) 0.5003(4) 0.3214(3) 0.118(3) Uani 1 1 d . . . . .
H10A H 0.9174 0.5040 0.3358 0.177 Uiso 1 1 calc R . . . .
H10B H 0.8774 0.5169 0.3291 0.177 Uiso 1 1 calc R . . . .
H10C H 0.8860 0.4706 0.3208 0.177 Uiso 1 1 calc R . . . .
C11 C 0.8997(3) 0.5603(3) 0.2892(3) 0.129(4) Uani 1 1 d . . . . .
H11A H 0.9248 0.5623 0.3041 0.194 Uiso 1 1 calc R . . . .
H11B H 0.8973 0.5687 0.2680 0.194 Uiso 1 1 calc R . . . .
H11C H 0.8853 0.5789 0.2963 0.194 Uiso 1 1 calc R . . . .
C12 C 0.6536(2) 0.6209(2) 0.1783(2) 0.072(2) Uani 1 1 d . . . . .
H12A H 0.6419 0.6486 0.1755 0.086 Uiso 1 1 calc R . . . .
H12B H 0.6704 0.6182 0.2008 0.086 Uiso 1 1 calc R . . . .
C13 C 0.6742(2) 0.6178(3) 0.1566(2) 0.080(2) Uani 1 1 d . . . . .
C14 C 0.6657(3) 0.6403(3) 0.1293(3) 0.114(3) Uani 1 1 d . . . . .
H14 H 0.6465 0.6597 0.1230 0.137 Uiso 1 1 calc R . . . .
C15 C 0.6851(3) 0.6349(4) 0.1101(3) 0.115(3) Uani 1 1 d . . . . .
H15 H 0.6788 0.6509 0.0912 0.138 Uiso 1 1 calc R . . . .
C16 C 0.7131(2) 0.6069(3) 0.1184(2) 0.090(3) Uani 1 1 d . . . . .
C17 C 0.7215(3) 0.5844(3) 0.1467(3) 0.102(3) Uani 1 1 d . . . . .
H17 H 0.7409 0.5652 0.1535 0.123 Uiso 1 1 calc R . . . .
C18 C 0.7019(3) 0.5901(3) 0.1649(2) 0.095(3) Uani 1 1 d . . . . .
H18 H 0.7079 0.5741 0.1838 0.114 Uiso 1 1 calc R . . . .
C19 C 0.7358(3) 0.6008(4) 0.0984(3) 0.106(3) Uani 1 1 d . . . . .
C20 C 0.7368(3) 0.5539(4) 0.0916(3) 0.128(4) Uani 1 1 d . . . . .
H20A H 0.7466 0.5384 0.1117 0.191 Uiso 1 1 calc R . . . .
H20B H 0.7126 0.5440 0.0788 0.191 Uiso 1 1 calc R . . . .
H20C H 0.7518 0.5494 0.0798 0.191 Uiso 1 1 calc R . . . .
C21 C 0.7736(3) 0.6158(4) 0.1186(3) 0.131(4) Uani 1 1 d . . . . .
H21A H 0.7830 0.6004 0.1387 0.197 Uiso 1 1 calc R . . . .
H21B H 0.7888 0.6107 0.1071 0.197 Uiso 1 1 calc R . . . .
H21C H 0.7732 0.6458 0.1228 0.197 Uiso 1 1 calc R . . . .
C22 C 0.7205(4) 0.6241(5) 0.0669(3) 0.154(5) Uani 1 1 d . . . . .
H22A H 0.6963 0.6140 0.0544 0.232 Uiso 1 1 calc R . . . .
H22B H 0.7198 0.6541 0.0709 0.232 Uiso 1 1 calc R . . . .
H22C H 0.7355 0.6190 0.0552 0.232 Uiso 1 1 calc R . . . .
C23 C 0.53524(16) 0.69255(17) 0.19341(16) 0.0512(16) Uani 1 1 d . . . . .
H23A H 0.5151 0.6788 0.1761 0.061 Uiso 1 1 calc R . . . .
H23B H 0.5277 0.6987 0.2109 0.061 Uiso 1 1 calc R . . . .
C24 C 0.54399(18) 0.7332(2) 0.18123(18) 0.0622(18) Uani 1 1 d . . . . .
C25 C 0.5370(2) 0.7709(2) 0.1916(2) 0.082(2) Uani 1 1 d . . . . .
H25 H 0.5276 0.7714 0.2074 0.098 Uiso 1 1 calc R . . . .
C26 C 0.5434(3) 0.8092(3) 0.1794(2) 0.102(3) Uani 1 1 d . . . . .
H26 H 0.5377 0.8350 0.1867 0.122 Uiso 1 1 calc R . . . .
C27 C 0.5578(3) 0.8091(3) 0.1571(3) 0.103(3) Uani 1 1 d . . . . .
C28 C 0.5654(2) 0.7704(3) 0.1463(2) 0.090(3) Uani 1 1 d . . . . .
H28 H 0.5753 0.7699 0.1308 0.109 Uiso 1 1 calc R . . . .
C29 C 0.5584(2) 0.7331(2) 0.15840(19) 0.070(2) Uani 1 1 d . . . . .
H29 H 0.5635 0.7071 0.1510 0.083 Uiso 1 1 calc R . . . .
C30 C 0.5653(4) 0.8520(3) 0.1437(3) 0.133(4) Uani 1 1 d . . . . .
C31 C 0.5478(5) 0.8501(5) 0.1069(4) 0.099(5) Uiso 0.6 1 d . . . A 1
H31A H 0.5564 0.8252 0.0996 0.148 Uiso 0.6 1 calc GR . . A 1
H31B H 0.5541 0.8753 0.0981 0.148 Uiso 0.6 1 calc GR . . A 1
H31C H 0.5219 0.8485 0.0997 0.148 Uiso 0.6 1 calc GR . . A 1
C32 C 0.6038(6) 0.8568(7) 0.1537(5) 0.127(6) Uiso 0.6 1 d . . . A 1
H32A H 0.6155 0.8572 0.1769 0.190 Uiso 0.6 1 calc GR . . A 1
H32B H 0.6087 0.8831 0.1452 0.190 Uiso 0.6 1 calc GR . . A 1
H32C H 0.6130 0.8332 0.1455 0.190 Uiso 0.6 1 calc GR . . A 1
C33 C 0.5464(5) 0.8899(6) 0.1546(5) 0.122(6) Uiso 0.6 1 d . . . A 1
H33A H 0.5211 0.8834 0.1484 0.183 Uiso 0.6 1 calc GR . . A 1
H33B H 0.5487 0.9159 0.1443 0.183 Uiso 0.6 1 calc GR . . A 1
H33C H 0.5579 0.8932 0.1778 0.183 Uiso 0.6 1 calc GR . . A 1
C34 C 0.7637(2) 0.5245(3) 0.3202(2) 0.076(2) Uani 1 1 d . . . . .
H34A H 0.7632 0.4982 0.3315 0.091 Uiso 1 1 calc R . . . .
H34B H 0.7636 0.5169 0.2993 0.091 Uiso 1 1 calc R . . . .
C35 C 0.7973(2) 0.5480(2) 0.3390(2) 0.074(2) Uani 1 1 d . . . . .
C36 C 0.8140(2) 0.5731(3) 0.3250(2) 0.089(2) Uani 1 1 d . . . . .
H36 H 0.8041 0.5756 0.3025 0.106 Uiso 1 1 calc R . . . .
C37 C 0.8450(3) 0.5951(3) 0.3430(3) 0.103(3) Uani 1 1 d . . . . .
H37 H 0.8557 0.6119 0.3321 0.123 Uiso 1 1 calc R . . . .
C38 C 0.8608(3) 0.5935(3) 0.3755(3) 0.102(3) Uani 1 1 d . . . . .
C39 C 0.8434(3) 0.5691(4) 0.3900(3) 0.115(3) Uani 1 1 d . . . . .
H39 H 0.8528 0.5675 0.4125 0.138 Uiso 1 1 calc R . . . .
C40 C 0.8126(3) 0.5468(3) 0.3721(3) 0.102(3) Uani 1 1 d . . . . .
H40 H 0.8017 0.5302 0.3828 0.122 Uiso 1 1 calc R . . . .
C41 C 0.8959(3) 0.6169(3) 0.3953(4) 0.132(4) Uani 1 1 d . . . . .
C42 C 0.8926(9) 0.6612(11) 0.3814(8) 0.182(12) Uiso 0.5 1 d . . . B 1
H42A H 0.9143 0.6771 0.3933 0.273 Uiso 0.5 1 calc R . . B 1
H42B H 0.8892 0.6593 0.3590 0.273 Uiso 0.5 1 calc R . . B 1
H42C H 0.8721 0.6754 0.3828 0.273 Uiso 0.5 1 calc R . . B 1
C42A C 0.8897(6) 0.6489(8) 0.4161(6) 0.122(7) Uiso 0.5 1 d . . . B 2
H42D H 0.8703 0.6674 0.4031 0.182 Uiso 0.5 1 calc R . . B 2
H42E H 0.8834 0.6349 0.4321 0.182 Uiso 0.5 1 calc R . . B 2
H42F H 0.9115 0.6654 0.4267 0.182 Uiso 0.5 1 calc R . . B 2
C43 C 0.9040(10) 0.6129(14) 0.4319(10) 0.211(15) Uiso 0.5 1 d . . . B 1
H43A H 0.9054 0.5832 0.4378 0.316 Uiso 0.5 1 calc R . . B 1
H43B H 0.9267 0.6266 0.4445 0.316 Uiso 0.5 1 calc R . . B 1
H43C H 0.8849 0.6263 0.4362 0.316 Uiso 0.5 1 calc R . . B 1
C43A C 0.9246(8) 0.5883(10) 0.4132(8) 0.165(10) Uiso 0.5 1 d . . . B 2
H43D H 0.9278 0.5678 0.3986 0.247 Uiso 0.5 1 calc R . . B 2
H43E H 0.9467 0.6041 0.4238 0.247 Uiso 0.5 1 calc R . . B 2
H43F H 0.9187 0.5736 0.4292 0.247 Uiso 0.5 1 calc R . . B 2
C44A C 0.9100(8) 0.6431(10) 0.3729(7) 0.151(9) Uiso 0.5 1 d . . . B 2
H44A H 0.8917 0.6631 0.3603 0.227 Uiso 0.5 1 calc R . . B 2
H44B H 0.9317 0.6584 0.3861 0.227 Uiso 0.5 1 calc R . . B 2
H44C H 0.9153 0.6239 0.3588 0.227 Uiso 0.5 1 calc R . . B 2
C44 C 0.9257(7) 0.5970(8) 0.3850(7) 0.138(8) Uiso 0.5 1 d . . . B 1
H44D H 0.9305 0.5681 0.3926 0.207 Uiso 0.5 1 calc R . . B 1
H44E H 0.9171 0.5974 0.3618 0.207 Uiso 0.5 1 calc R . . B 1
H44F H 0.9477 0.6135 0.3943 0.207 Uiso 0.5 1 calc R . . B 1
C45 C 0.70257(17) 0.6475(2) 0.35221(17) 0.0564(17) Uani 1 1 d . . . . .
H45A H 0.7124 0.6383 0.3368 0.068 Uiso 1 1 calc R . . . .
H45B H 0.6899 0.6743 0.3446 0.068 Uiso 1 1 calc R . . . .
C46 C 0.73242(18) 0.6541(2) 0.38402(18) 0.0635(19) Uani 1 1 d . . . . .
C47 C 0.7541(2) 0.6222(3) 0.4018(2) 0.077(2) Uani 1 1 d . . . . .
H47 H 0.7500 0.5946 0.3933 0.092 Uiso 1 1 calc R . . . .
C48 C 0.7809(2) 0.6284(3) 0.4307(2) 0.098(3) Uani 1 1 d . . . . .
H48 H 0.7952 0.6054 0.4418 0.117 Uiso 1 1 calc R . . . .
C49 C 0.7876(3) 0.6688(4) 0.4446(2) 0.098(3) Uani 1 1 d . . . . .
C50 C 0.7665(3) 0.7008(3) 0.4264(2) 0.088(3) Uani 1 1 d . . . . .
H50 H 0.7708 0.7285 0.4347 0.106 Uiso 1 1 calc R . . . .
C51 C 0.7399(2) 0.6947(2) 0.3973(2) 0.073(2) Uani 1 1 d . . . . .
H51 H 0.7262 0.7178 0.3858 0.088 Uiso 1 1 calc R . . . .
C52 C 0.8179(3) 0.6770(4) 0.4771(3) 0.125(4) Uani 1 1 d . . . . .
C53 C 0.8375(5) 0.6391(6) 0.4918(3) 0.236(11) Uani 1 1 d . . . . .
H53A H 0.8564 0.6461 0.5124 0.353 Uiso 1 1 calc R . . . .
H53B H 0.8212 0.6188 0.4948 0.353 Uiso 1 1 calc R . . . .
H53C H 0.8480 0.6270 0.4779 0.353 Uiso 1 1 calc R . . . .
C54 C 0.8439(3) 0.7092(5) 0.4730(3) 0.169(6) Uani 1 1 d . . . . .
H54A H 0.8309 0.7347 0.4632 0.253 Uiso 1 1 calc R . . . .
H54B H 0.8626 0.7159 0.4939 0.253 Uiso 1 1 calc R . . . .
H54C H 0.8548 0.6972 0.4594 0.253 Uiso 1 1 calc R . . . .
C55 C 0.8014(4) 0.6996(6) 0.4979(3) 0.181(7) Uani 1 1 d . . . . .
H55A H 0.7887 0.7247 0.4868 0.271 Uiso 1 1 calc R . . . .
H55B H 0.7848 0.6807 0.5018 0.271 Uiso 1 1 calc R . . . .
H55C H 0.8204 0.7077 0.5182 0.271 Uiso 1 1 calc R . . . .
C56 C 0.55329(17) 0.69573(18) 0.29295(17) 0.0560(17) Uani 1 1 d . . . . .
H56A H 0.5356 0.6874 0.2717 0.067 Uiso 1 1 calc R . . . .
H56B H 0.5426 0.6905 0.3085 0.067 Uiso 1 1 calc R . . . .
C57 C 0.56087(18) 0.7422(2) 0.29258(18) 0.0608(18) Uani 1 1 d . . . . .
C58 C 0.5762(2) 0.7578(2) 0.27266(18) 0.070(2) Uani 1 1 d . . . . .
H58 H 0.5822 0.7391 0.2595 0.084 Uiso 1 1 calc R . . . .
C59 C 0.5828(2) 0.8001(2) 0.2720(2) 0.080(2) Uani 1 1 d . . . . .
H59 H 0.5932 0.8100 0.2582 0.096 Uiso 1 1 calc R . . . .
C60 C 0.5746(2) 0.8287(2) 0.2910(2) 0.080(2) Uani 1 1 d . . . . .
C61 C 0.5599(2) 0.8126(2) 0.3109(2) 0.084(2) Uani 1 1 d . . . . .
H61 H 0.5541 0.8312 0.3243 0.101 Uiso 1 1 calc R . . . .
C62 C 0.5533(2) 0.7702(2) 0.3119(2) 0.075(2) Uani 1 1 d . . . . .
H62 H 0.5435 0.7602 0.3261 0.090 Uiso 1 1 calc R . . . .
C63 C 0.5808(3) 0.8759(2) 0.2879(3) 0.102(3) Uani 1 1 d . . . . .
C64 C 0.6183(4) 0.8851(5) 0.2976(4) 0.102(5) Uiso 0.65 1 d . . . C 1
H64A H 0.6310 0.8786 0.3202 0.154 Uiso 0.65 1 calc GR . . C 1
H64B H 0.6212 0.9148 0.2940 0.154 Uiso 0.65 1 calc GR . . C 1
H64C H 0.6279 0.8680 0.2852 0.154 Uiso 0.65 1 calc GR . . C 1
C65 C 0.5654(4) 0.9027(4) 0.3080(4) 0.094(4) Uiso 0.65 1 d . . . C 1
H65A H 0.5397 0.8977 0.3005 0.142 Uiso 0.65 1 calc GR . . C 1
H65B H 0.5696 0.9325 0.3057 0.142 Uiso 0.65 1 calc GR . . C 1
H65C H 0.5771 0.8948 0.3304 0.142 Uiso 0.65 1 calc GR . . C 1
C66 C 0.5568(4) 0.8891(5) 0.2508(4) 0.101(5) Uiso 0.65 1 d . . . C 1
H66A H 0.5664 0.8752 0.2368 0.151 Uiso 0.65 1 calc GR . . C 1
H66B H 0.5577 0.9195 0.2485 0.151 Uiso 0.65 1 calc GR . . C 1
H66C H 0.5321 0.8803 0.2450 0.151 Uiso 0.65 1 calc GR . . C 1
C67 C 0.60499(17) 0.5882(2) 0.41770(16) 0.0576(17) Uani 1 1 d . . . . .
H67A H 0.6068 0.6175 0.4252 0.069 Uiso 1 1 calc R . . . .
H67B H 0.5857 0.5746 0.4220 0.069 Uiso 1 1 calc R . . . .
C68 C 0.63944(18) 0.5662(2) 0.43693(16) 0.0555(17) Uani 1 1 d . . . . .
C69 C 0.66561(19) 0.5570(2) 0.42605(18) 0.0631(18) Uani 1 1 d . . . . .
H69 H 0.6618 0.5640 0.4048 0.076 Uiso 1 1 calc R . . . .
C70 C 0.6970(2) 0.5379(2) 0.44536(18) 0.071(2) Uani 1 1 d . . . . .
H70 H 0.7143 0.5319 0.4370 0.085 Uiso 1 1 calc R . . . .
C71 C 0.7041(2) 0.5273(2) 0.47625(19) 0.077(2) Uani 1 1 d . . . . .
C72 C 0.6780(2) 0.5358(3) 0.48740(19) 0.084(2) Uani 1 1 d . . . . .
H72 H 0.6821 0.5287 0.5087 0.101 Uiso 1 1 calc R . . . .
C73 C 0.6459(2) 0.5545(2) 0.46817(18) 0.074(2) Uani 1 1 d . . . . .
H73 H 0.6282 0.5593 0.4762 0.088 Uiso 1 1 calc R . . . .
C74 C 0.7391(3) 0.5063(3) 0.4982(2) 0.102(3) Uani 1 1 d . . . . .
C75 C 0.7309(4) 0.4592(4) 0.5016(3) 0.166(6) Uani 1 1 d . . . . .
H75A H 0.7130 0.4572 0.5106 0.248 Uiso 1 1 calc R . . . .
H75B H 0.7219 0.4457 0.4807 0.248 Uiso 1 1 calc R . . . .
H75C H 0.7528 0.4450 0.5157 0.248 Uiso 1 1 calc R . . . .
C76 C 0.7537(3) 0.5273(4) 0.5306(2) 0.143(5) Uani 1 1 d . . . . .
H76A H 0.7358 0.5258 0.5398 0.214 Uiso 1 1 calc R . . . .
H76B H 0.7754 0.5128 0.5447 0.214 Uiso 1 1 calc R . . . .
H76C H 0.7592 0.5567 0.5283 0.214 Uiso 1 1 calc R . . . .
C77 C 0.7669(3) 0.5087(5) 0.4843(3) 0.164(6) Uani 1 1 d . . . . .
H77A H 0.7576 0.4952 0.4633 0.246 Uiso 1 1 calc R . . . .
H77B H 0.7723 0.5381 0.4820 0.246 Uiso 1 1 calc R . . . .
H77C H 0.7886 0.4942 0.4984 0.246 Uiso 1 1 calc R . . . .
C78 C 0.61460(19) 0.4629(2) 0.41993(15) 0.0621(17) Uani 1 1 d . . . . .
H78A H 0.6387 0.4751 0.4261 0.074 Uiso 1 1 calc R . . . .
H78B H 0.6007 0.4816 0.4278 0.074 Uiso 1 1 calc R . . . .
C79 C 0.6175(2) 0.4201(2) 0.43455(16) 0.0623(18) Uani 1 1 d . . . . .
C80 C 0.5911(2) 0.4067(2) 0.44491(17) 0.0658(19) Uani 1 1 d . . . . .
H80 H 0.5717 0.4246 0.4425 0.079 Uiso 1 1 calc R . . . .
C81 C 0.5936(2) 0.3677(2) 0.45846(18) 0.076(2) Uani 1 1 d . . . . .
H81 H 0.5761 0.3598 0.4661 0.091 Uiso 1 1 calc R . . . .
C82 C 0.6203(2) 0.3396(3) 0.46143(19) 0.079(2) Uani 1 1 d . . . . .
C83 C 0.6458(2) 0.3528(3) 0.4510(2) 0.088(3) Uani 1 1 d . . . . .
H83 H 0.6650 0.3346 0.4532 0.106 Uiso 1 1 calc R . . . .
C84 C 0.6442(2) 0.3921(3) 0.43748(19) 0.078(2) Uani 1 1 d . . . . .
H84 H 0.6619 0.3997 0.4301 0.094 Uiso 1 1 calc R . . . .
C85 C 0.6228(3) 0.2964(3) 0.4780(2) 0.098(3) Uani 1 1 d . . . . .
C86 C 0.5873(3) 0.2856(4) 0.4805(3) 0.144(5) Uani 1 1 d . . . . .
H86A H 0.5682 0.2841 0.4592 0.215 Uiso 1 1 calc R . . . .
H86B H 0.5895 0.2586 0.4913 0.215 Uiso 1 1 calc R . . . .
H86C H 0.5816 0.3074 0.4928 0.215 Uiso 1 1 calc R . . . .
C87 C 0.6530(3) 0.2991(3) 0.5110(2) 0.127(4) Uani 1 1 d . . . . .
H87A H 0.6473 0.3204 0.5236 0.191 Uiso 1 1 calc R . . . .
H87B H 0.6560 0.2719 0.5216 0.191 Uiso 1 1 calc R . . . .
H87C H 0.6752 0.3068 0.5090 0.191 Uiso 1 1 calc R . . . .
C88 C 0.6322(3) 0.2628(3) 0.4585(2) 0.120(4) Uani 1 1 d . . . . .
H88A H 0.6129 0.2609 0.4372 0.179 Uiso 1 1 calc R . . . .
H88B H 0.6544 0.2706 0.4566 0.179 Uiso 1 1 calc R . . . .
H88C H 0.6352 0.2357 0.4692 0.179 Uiso 1 1 calc R . . . .
C89 C 0.4952(2) 0.5941(2) 0.40854(16) 0.0648(19) Uani 1 1 d . . . . .
H89A H 0.4731 0.5823 0.4091 0.078 Uiso 1 1 calc R . . . .
H89B H 0.5141 0.5726 0.4172 0.078 Uiso 1 1 calc R . . . .
C90 C 0.5057(2) 0.6318(2) 0.42929(17) 0.0660(19) Uani 1 1 d . . . . .
C91 C 0.5405(3) 0.6387(3) 0.4488(2) 0.094(3) Uani 1 1 d . . . . .
H91 H 0.5582 0.6196 0.4487 0.112 Uiso 1 1 calc R . . . .
C92 C 0.5504(3) 0.6737(4) 0.4692(3) 0.119(4) Uani 1 1 d . . . . .
H92 H 0.5749 0.6781 0.4821 0.142 Uiso 1 1 calc R . . . .
C93 C 0.5259(5) 0.7014(4) 0.4708(3) 0.123(4) Uani 1 1 d D . . . .
C94 C 0.4915(4) 0.6939(3) 0.4508(3) 0.120(4) Uani 1 1 d . . . . .
H94 H 0.4736 0.7125 0.4511 0.144 Uiso 1 1 calc R . . . .
C95 C 0.4815(3) 0.6603(3) 0.4302(2) 0.091(3) Uani 1 1 d . . . . .
H95 H 0.4572 0.6571 0.4163 0.109 Uiso 1 1 calc R . . . .
C96 C 0.5390(5) 0.7390(4) 0.4947(3) 0.172(7) Uani 1 1 d D . . . .
C97 C 0.5756(6) 0.7254(9) 0.5235(6) 0.199(10) Uiso 0.7 1 d D . . D 1
H97A H 0.5711 0.7014 0.5347 0.299 Uiso 0.7 1 calc GR . . D 1
H97B H 0.5847 0.7489 0.5383 0.299 Uiso 0.7 1 calc GR . . D 1
H97C H 0.5932 0.7176 0.5150 0.299 Uiso 0.7 1 calc GR . . D 1
C98 C 0.5136(7) 0.7445(8) 0.5119(6) 0.187(9) Uiso 0.7 1 d . . . D 1
H98A H 0.4897 0.7513 0.4962 0.281 Uiso 0.7 1 calc GR . . D 1
H98B H 0.5223 0.7674 0.5274 0.281 Uiso 0.7 1 calc GR . . D 1
H98C H 0.5129 0.7185 0.5229 0.281 Uiso 0.7 1 calc GR . . D 1
C99 C 0.5408(8) 0.7773(9) 0.4777(6) 0.195(11) Uiso 0.7 1 d . . . D 1
H99A H 0.5579 0.7733 0.4679 0.292 Uiso 0.7 1 calc GR . . D 1
H99B H 0.5485 0.8007 0.4927 0.292 Uiso 0.7 1 calc GR . . D 1
H99C H 0.5173 0.7834 0.4611 0.292 Uiso 0.7 1 calc GR . . D 1
C99A C 0.5018(8) 0.7704(15) 0.4862(11) 0.140(14) Uiso 0.3 1 d D . . D 2
H99D H 0.4907 0.7761 0.4634 0.210 Uiso 0.3 1 calc R . . D 2
H99E H 0.4847 0.7560 0.4927 0.210 Uiso 0.3 1 calc R . . D 2
H99F H 0.5089 0.7969 0.4979 0.210 Uiso 0.3 1 calc R . . D 2
C97A C 0.5615(6) 0.7679(6) 0.4832(5) 0.065(7) Uiso 0.3 1 d D . . D 2
H97D H 0.5810 0.7518 0.4815 0.097 Uiso 0.3 1 calc GR . . D 2
H97E H 0.5714 0.7907 0.4985 0.097 Uiso 0.3 1 calc GR . . D 2
H97F H 0.5465 0.7796 0.4624 0.097 Uiso 0.3 1 calc GR . . D 2
C98A C 0.5527(9) 0.7330(10) 0.5287(5) 0.100(9) Uiso 0.3 1 d D . . D 2
H98D H 0.5348 0.7184 0.5341 0.149 Uiso 0.3 1 calc GR . . D 2
H98E H 0.5580 0.7602 0.5393 0.149 Uiso 0.3 1 calc GR . . D 2
H98F H 0.5745 0.7161 0.5356 0.149 Uiso 0.3 1 calc GR . . D 2
C100 C 0.50118(17) 0.4760(2) 0.40758(15) 0.0549(16) Uani 1 1 d . . . . .
H10D H 0.5058 0.4468 0.4155 0.066 Uiso 1 1 calc R . . . .
H10E H 0.5240 0.4914 0.4168 0.066 Uiso 1 1 calc R . . . .
C101 C 0.47540(18) 0.49568(19) 0.41947(16) 0.0521(16) Uani 1 1 d . . . . .
C102 C 0.48746(19) 0.5081(2) 0.45075(17) 0.0612(18) Uani 1 1 d . . . . .
H102 H 0.5119 0.5047 0.4642 0.073 Uiso 1 1 calc R . . . .
C103 C 0.46452(19) 0.5256(2) 0.46294(17) 0.0646(18) Uani 1 1 d . . . . .
H103 H 0.4737 0.5342 0.4845 0.078 Uiso 1 1 calc R . . . .
C104 C 0.42871(19) 0.5308(2) 0.44446(17) 0.0642(18) Uani 1 1 d . . . . .
C105 C 0.4165(2) 0.5191(2) 0.41258(18) 0.069(2) Uani 1 1 d . . . . .
H105 H 0.3921 0.5228 0.3990 0.082 Uiso 1 1 calc R . . . .
C106 C 0.43962(18) 0.5023(2) 0.40040(17) 0.0600(17) Uani 1 1 d . . . . .
H106 H 0.4308 0.4951 0.3785 0.072 Uiso 1 1 calc R . . . .
C107 C 0.4030(2) 0.5492(3) 0.4581(2) 0.084(2) Uani 1 1 d . . . . .
C108 C 0.4082(3) 0.5956(3) 0.4608(3) 0.143(5) Uani 1 1 d . . . . .
H10F H 0.4332 0.6018 0.4740 0.214 Uiso 1 1 calc R . . . .
H10G H 0.4016 0.6076 0.4396 0.214 Uiso 1 1 calc R . . . .
H10H H 0.3931 0.6077 0.4707 0.214 Uiso 1 1 calc R . . . .
C109 C 0.4112(4) 0.5304(5) 0.4909(3) 0.148(5) Uani 1 1 d . . . . .
H10I H 0.4077 0.5000 0.4889 0.222 Uiso 1 1 calc R . . . .
H10J H 0.4359 0.5365 0.5050 0.222 Uiso 1 1 calc R . . . .
H10K H 0.3952 0.5425 0.4997 0.222 Uiso 1 1 calc R . . . .
C110 C 0.3648(3) 0.5390(4) 0.4381(3) 0.127(4) Uani 1 1 d . . . . .
H11D H 0.3617 0.5086 0.4365 0.191 Uiso 1 1 calc R . . . .
H11E H 0.3496 0.5510 0.4479 0.191 Uiso 1 1 calc R . . . .
H11F H 0.3581 0.5509 0.4168 0.191 Uiso 1 1 calc R . . . .
C111 C 0.35286(17) 0.41731(19) 0.31474(15) 0.0522(16) Uani 1 1 d . . . . .
H11G H 0.3310 0.4266 0.2967 0.063 Uiso 1 1 calc R . . . .
H11H H 0.3613 0.3914 0.3081 0.063 Uiso 1 1 calc R . . . .
C112 C 0.34383(17) 0.4075(2) 0.34230(16) 0.0584(17) Uani 1 1 d . . . . .
C113 C 0.3378(2) 0.4387(2) 0.36066(19) 0.072(2) Uani 1 1 d . . . . .
H113 H 0.3399 0.4673 0.3558 0.086 Uiso 1 1 calc R . . . .
C114 C 0.3289(3) 0.4292(3) 0.3855(2) 0.092(3) Uani 1 1 d . . . . .
H114 H 0.3240 0.4515 0.3969 0.111 Uiso 1 1 calc R . . . .
C115 C 0.3267(2) 0.3880(3) 0.3949(2) 0.086(3) Uani 1 1 d . . . . .
C116 C 0.3325(2) 0.3574(2) 0.37675(19) 0.073(2) Uani 1 1 d . . . . .
H116 H 0.3307 0.3289 0.3819 0.087 Uiso 1 1 calc R . . . .
C117 C 0.34100(18) 0.3664(2) 0.35104(18) 0.0627(18) Uani 1 1 d . . . . .
H117 H 0.3450 0.3441 0.3392 0.075 Uiso 1 1 calc R . . . .
C118 C 0.3192(4) 0.3771(3) 0.4238(3) 0.131(5) Uani 1 1 d . . . . .
C119 C 0.3382(4) 0.3985(5) 0.4501(3) 0.193(8) Uani 1 1 d D . . . .
H11I H 0.3468 0.4246 0.4443 0.290 Uiso 1 1 calc R . . . .
H11J H 0.3233 0.4051 0.4616 0.290 Uiso 1 1 calc R . . . .
H11K H 0.3586 0.3816 0.4636 0.290 Uiso 1 1 calc R . . . .
C120 C 0.2751(5) 0.4050(6) 0.4129(4) 0.255(11) Uani 1 1 d D . . . .
H12C H 0.2574 0.3928 0.3934 0.382 Uiso 1 1 calc R . . . .
H12D H 0.2671 0.4018 0.4302 0.382 Uiso 1 1 calc R . . . .
H12E H 0.2780 0.4348 0.4095 0.382 Uiso 1 1 calc R . . . .
C121 C 0.3016(3) 0.3366(3) 0.4219(2) 0.117(4) Uani 1 1 d D . . . .
H12F H 0.2896 0.3282 0.3995 0.175 Uiso 1 1 calc R . . . .
H12G H 0.3195 0.3154 0.4334 0.175 Uiso 1 1 calc R . . . .
H12H H 0.2841 0.3390 0.4313 0.175 Uiso 1 1 calc R . . . .
C122 C 0.47038(18) 0.37014(18) 0.28262(18) 0.0575(17) Uani 1 1 d . . . . .
H12I H 0.4719 0.3774 0.2622 0.069 Uiso 1 1 calc R . . . .
H12J H 0.4935 0.3775 0.2999 0.069 Uiso 1 1 calc R . . . .
C123 C 0.46488(18) 0.3230(2) 0.28337(17) 0.0560(17) Uani 1 1 d . . . . .
C124 C 0.4938(2) 0.2983(2) 0.2994(2) 0.085(2) Uani 1 1 d . . . . .
H124 H 0.5164 0.3110 0.3105 0.102 Uiso 1 1 calc R . . . .
C125 C 0.4908(2) 0.2550(2) 0.2999(2) 0.090(3) Uani 1 1 d . . . . .
H125 H 0.5115 0.2387 0.3109 0.109 Uiso 1 1 calc R . . . .
C126 C 0.4591(2) 0.2354(2) 0.2851(2) 0.071(2) Uani 1 1 d . . . . .
C127 C 0.4296(2) 0.2602(2) 0.2697(2) 0.071(2) Uani 1 1 d . . . . .
H127 H 0.4069 0.2474 0.2598 0.085 Uiso 1 1 calc R . . . .
C128 C 0.4323(2) 0.3033(2) 0.26833(19) 0.067(2) Uani 1 1 d . . . . .
H128 H 0.4116 0.3194 0.2570 0.081 Uiso 1 1 calc R . . . .
C129 C 0.4545(2) 0.1873(2) 0.2878(2) 0.088(3) Uani 1 1 d . . . . .
C130 C 0.4905(3) 0.1648(3) 0.2987(4) 0.140(5) Uani 1 1 d . . . . .
H13A H 0.5069 0.1767 0.3190 0.209 Uiso 1 1 calc R . . . .
H13B H 0.4872 0.1349 0.3014 0.209 Uiso 1 1 calc R . . . .
H13C H 0.5004 0.1685 0.2827 0.209 Uiso 1 1 calc R . . . .
C131 C 0.4289(3) 0.1700(3) 0.2569(3) 0.113(3) Uani 1 1 d . . . . .
H13D H 0.4061 0.1848 0.2504 0.169 Uiso 1 1 calc R . . . .
H13E H 0.4384 0.1737 0.2407 0.169 Uiso 1 1 calc R . . . .
H13F H 0.4252 0.1400 0.2594 0.169 Uiso 1 1 calc R . . . .
C132 C 0.4401(3) 0.1802(3) 0.3137(3) 0.112(3) Uani 1 1 d . . . . .
H13G H 0.4570 0.1916 0.3340 0.168 Uiso 1 1 calc R . . . .
H13H H 0.4171 0.1945 0.3076 0.168 Uiso 1 1 calc R . . . .
H13I H 0.4370 0.1502 0.3161 0.168 Uiso 1 1 calc R . . . .
C133 C 0.28607(18) 0.4432(2) 0.14046(17) 0.0599(18) Uani 1 1 d . . . . .
H13J H 0.2993 0.4279 0.1605 0.072 Uiso 1 1 calc R . . . .
H13K H 0.2653 0.4570 0.1422 0.072 Uiso 1 1 calc R . . . .
C134 C 0.2734(2) 0.4127(2) 0.11301(19) 0.0653(19) Uani 1 1 d . . . . .
C135 C 0.2879(2) 0.3722(2) 0.1170(2) 0.076(2) Uani 1 1 d . . . . .
H135 H 0.3057 0.3640 0.1370 0.091 Uiso 1 1 calc R . . . .
C136 C 0.2764(2) 0.3437(3) 0.0918(2) 0.085(2) Uani 1 1 d . . . . .
H136 H 0.2867 0.3166 0.0948 0.101 Uiso 1 1 calc R . . . .
C137 C 0.2506(2) 0.3543(3) 0.0627(2) 0.078(2) Uani 1 1 d . . . . .
C138 C 0.2368(2) 0.3945(3) 0.0591(2) 0.090(3) Uani 1 1 d . . . . .
H138 H 0.2193 0.4028 0.0390 0.108 Uiso 1 1 calc R . . . .
C139 C 0.2480(2) 0.4231(3) 0.0843(2) 0.082(2) Uani 1 1 d . . . . .
H139 H 0.2376 0.4502 0.0812 0.098 Uiso 1 1 calc R . . . .
C140 C 0.2374(3) 0.3233(3) 0.0335(2) 0.105(3) Uani 1 1 d . . . . .
C141 C 0.1968(3) 0.3184(4) 0.0230(3) 0.145(5) Uani 1 1 d . . . . .
H14A H 0.1919 0.3066 0.0406 0.218 Uiso 1 1 calc R . . . .
H14B H 0.1854 0.3459 0.0173 0.218 Uiso 1 1 calc R . . . .
H14C H 0.1874 0.2997 0.0046 0.218 Uiso 1 1 calc R . . . .
C142 C 0.2456(3) 0.3418(4) 0.0064(3) 0.122(4) Uani 1 1 d . . . . .
H14D H 0.2714 0.3447 0.0133 0.184 Uiso 1 1 calc R . . . .
H14E H 0.2363 0.3231 -0.0120 0.184 Uiso 1 1 calc R . . . .
H14F H 0.2343 0.3693 0.0006 0.184 Uiso 1 1 calc R . . . .
C143 C 0.2562(4) 0.2804(3) 0.0433(3) 0.147(5) Uani 1 1 d . . . . .
H14G H 0.2510 0.2685 0.0607 0.221 Uiso 1 1 calc R . . . .
H14H H 0.2476 0.2613 0.0251 0.221 Uiso 1 1 calc R . . . .
H14I H 0.2820 0.2842 0.0505 0.221 Uiso 1 1 calc R . . . .
C144 C 0.42263(17) 0.37050(18) 0.18635(17) 0.0529(16) Uani 1 1 d . . . . .
H14J H 0.4327 0.3824 0.1719 0.064 Uiso 1 1 calc R . . . .
H14K H 0.4425 0.3660 0.2073 0.064 Uiso 1 1 calc R . . . .
C145 C 0.40519(19) 0.32890(19) 0.17329(18) 0.0579(18) Uani 1 1 d . . . . .
C146 C 0.4186(2) 0.2925(2) 0.19083(19) 0.0684(19) Uani 1 1 d . . . . .
H146 H 0.4379 0.2944 0.2111 0.082 Uiso 1 1 calc R . . . .
C147 C 0.4041(2) 0.2530(2) 0.1788(2) 0.079(2) Uani 1 1 d . . . . .
H147 H 0.4134 0.2285 0.1912 0.095 Uiso 1 1 calc R . . . .
C148 C 0.3766(2) 0.2496(2) 0.1493(2) 0.072(2) Uani 1 1 d . . . . .
C149 C 0.3632(2) 0.2862(2) 0.1321(2) 0.073(2) Uani 1 1 d . . . . .
H149 H 0.3441 0.2843 0.1117 0.088 Uiso 1 1 calc R . . . .
C150 C 0.37719(19) 0.3255(2) 0.14390(17) 0.0591(17) Uani 1 1 d . . . . .
H150 H 0.3674 0.3500 0.1317 0.071 Uiso 1 1 calc R . . . .
C151 C 0.3632(3) 0.2050(3) 0.1359(3) 0.096(3) Uani 1 1 d . . . . .
C152 C 0.3946(3) 0.1820(3) 0.1322(3) 0.144(5) Uani 1 1 d . . . . .
H15A H 0.4149 0.1807 0.1528 0.216 Uiso 1 1 calc R . . . .
H15B H 0.3872 0.1535 0.1244 0.216 Uiso 1 1 calc R . . . .
H15C H 0.4014 0.1972 0.1170 0.216 Uiso 1 1 calc R . . . .
C153 C 0.3315(3) 0.2072(3) 0.1042(3) 0.119(4) Uani 1 1 d . . . . .
H15D H 0.3384 0.2217 0.0887 0.179 Uiso 1 1 calc R . . . .
H15E H 0.3236 0.1787 0.0966 0.179 Uiso 1 1 calc R . . . .
H15F H 0.3121 0.2225 0.1067 0.179 Uiso 1 1 calc R . . . .
C154 C 0.3520(3) 0.1821(3) 0.1600(3) 0.115(3) Uani 1 1 d . . . . .
H15G H 0.3723 0.1805 0.1806 0.173 Uiso 1 1 calc R . . . .
H15H H 0.3325 0.1975 0.1623 0.173 Uiso 1 1 calc DR . . . .
H15I H 0.3440 0.1537 0.1523 0.173 Uiso 1 1 calc R . . . .
C155 C 0.70576(19) 0.7051(2) 0.2466(2) 0.079(2) Uani 1 1 d . . . . .
C156 C 0.7119(3) 0.7306(3) 0.2245(2) 0.104(3) Uani 1 1 d . . . . .
H156 H 0.7343 0.7293 0.2229 0.124 Uiso 1 1 calc R . . . .
C157 C 0.6863(4) 0.7575(4) 0.2051(3) 0.124(4) Uani 1 1 d . . . . .
H157 H 0.6909 0.7744 0.1902 0.149 Uiso 1 1 calc R . . . .
C158 C 0.6541(3) 0.7598(4) 0.2072(4) 0.139(5) Uani 1 1 d . . . . .
H158 H 0.6361 0.7777 0.1933 0.167 Uiso 1 1 calc R . . . .
C159 C 0.6475(3) 0.7359(3) 0.2299(4) 0.138(5) Uani 1 1 d . . . . .
H159 H 0.6255 0.7386 0.2320 0.166 Uiso 1 1 calc R . . . .
C160 C 0.6731(2) 0.7083(3) 0.2493(3) 0.111(4) Uani 1 1 d . . . . .
H160 H 0.6685 0.6916 0.2643 0.133 Uiso 1 1 calc R . . . .
C161 C 0.76020(19) 0.6963(2) 0.3091(2) 0.072(2) Uani 1 1 d . . . . .
C162 C 0.7615(2) 0.7394(3) 0.3110(2) 0.088(3) Uani 1 1 d . . . . .
H162 H 0.7493 0.7556 0.2924 0.105 Uiso 1 1 calc R . . . .
C163 C 0.7802(3) 0.7590(3) 0.3393(3) 0.101(3) Uani 1 1 d . . . . .
H163 H 0.7808 0.7887 0.3403 0.121 Uiso 1 1 calc R . . . .
C164 C 0.7981(2) 0.7362(3) 0.3662(2) 0.090(3) Uani 1 1 d . . . . .
H164 H 0.8110 0.7501 0.3857 0.108 Uiso 1 1 calc R . . . .
C165 C 0.7975(2) 0.6930(3) 0.3651(2) 0.086(2) Uani 1 1 d . . . . .
H165 H 0.8101 0.6771 0.3838 0.103 Uiso 1 1 calc R . . . .
C166 C 0.7784(2) 0.6732(3) 0.3366(2) 0.076(2) Uani 1 1 d . . . . .
H166 H 0.7778 0.6434 0.3357 0.091 Uiso 1 1 calc R . . . .
C167 C 0.7705(2) 0.6630(2) 0.2560(2) 0.070(2) Uani 1 1 d . . . . .
C168 C 0.7612(2) 0.6526(3) 0.2244(2) 0.089(3) Uani 1 1 d . . . . .
H168 H 0.7368 0.6483 0.2109 0.106 Uiso 1 1 calc R . . . .
C169 C 0.7874(3) 0.6484(3) 0.2121(3) 0.100(3) Uani 1 1 d . . . . .
H169 H 0.7805 0.6412 0.1904 0.119 Uiso 1 1 calc R . . . .
C170 C 0.8218(3) 0.6544(3) 0.2306(3) 0.089(3) Uani 1 1 d . . . . .
H170 H 0.8392 0.6513 0.2219 0.107 Uiso 1 1 calc R . . . .
C171 C 0.8321(3) 0.6650(3) 0.2618(3) 0.090(3) Uani 1 1 d . . . . .
H171 H 0.8566 0.6693 0.2749 0.108 Uiso 1 1 calc R . . . .
C172 C 0.8068(2) 0.6695(2) 0.2742(2) 0.078(2) Uani 1 1 d . . . . .
H172 H 0.8143 0.6773 0.2958 0.093 Uiso 1 1 calc R . . . .
C173 C 0.59445(19) 0.7249(2) 0.39201(17) 0.0621(18) Uani 1 1 d . . . . .
C174 C 0.5926(2) 0.7684(2) 0.3966(2) 0.075(2) Uani 1 1 d . . . . .
H174 H 0.6125 0.7857 0.3994 0.090 Uiso 1 1 calc R . . . .
C175 C 0.5620(2) 0.7857(3) 0.3970(2) 0.086(3) Uani 1 1 d . . . . .
H175 H 0.5615 0.8150 0.4005 0.103 Uiso 1 1 calc R . . . .
C176 C 0.5327(2) 0.7626(2) 0.3926(2) 0.076(2) Uani 1 1 d . . . . .
H176 H 0.5118 0.7755 0.3926 0.091 Uiso 1 1 calc R . . . .
C177 C 0.53382(19) 0.7196(2) 0.38811(18) 0.0670(19) Uani 1 1 d . . . . .
H177 H 0.5137 0.7028 0.3855 0.080 Uiso 1 1 calc R . . . .
C178 C 0.56371(18) 0.7011(2) 0.38745(17) 0.0615(18) Uani 1 1 d . . . . .
H178 H 0.5637 0.6718 0.3838 0.074 Uiso 1 1 calc R . . . .
C179 C 0.65854(19) 0.6847(2) 0.43197(17) 0.0608(18) Uani 1 1 d . . . . .
C180 C 0.6514(3) 0.6982(3) 0.4577(2) 0.090(3) Uani 1 1 d . . . . .
H180 H 0.6315 0.7159 0.4541 0.108 Uiso 1 1 calc R . . . .
C181 C 0.6726(3) 0.6863(3) 0.4879(2) 0.107(3) Uani 1 1 d . . . . .
H181 H 0.6672 0.6958 0.5051 0.128 Uiso 1 1 calc R . . . .
C182 C 0.7015(3) 0.6609(3) 0.4940(2) 0.091(3) Uani 1 1 d . . . . .
H182 H 0.7163 0.6533 0.5152 0.109 Uiso 1 1 calc R . . . .
C183 C 0.7087(2) 0.6467(3) 0.4695(2) 0.078(2) Uani 1 1 d . . . . .
H183 H 0.7286 0.6288 0.4735 0.094 Uiso 1 1 calc R . . . .
C184 C 0.6875(2) 0.6582(2) 0.43863(19) 0.069(2) Uani 1 1 d . . . . .
H184 H 0.6927 0.6477 0.4217 0.083 Uiso 1 1 calc R . . . .
C185 C 0.65843(18) 0.7411(2) 0.38428(18) 0.0587(18) Uani 1 1 d . . . . .
C186 C 0.6835(2) 0.7651(2) 0.4090(2) 0.071(2) Uani 1 1 d . . . . .
H186 H 0.6877 0.7591 0.4305 0.086 Uiso 1 1 calc R . . . .
C187 C 0.7021(2) 0.7973(2) 0.4023(2) 0.082(2) Uani 1 1 d . . . . .
H187 H 0.7192 0.8129 0.4191 0.098 Uiso 1 1 calc R . . . .
C188 C 0.6961(2) 0.8065(3) 0.3715(3) 0.090(3) Uani 1 1 d . . . . .
H188 H 0.7087 0.8288 0.3671 0.108 Uiso 1 1 calc R . . . .
C189 C 0.6718(2) 0.7837(3) 0.3467(2) 0.083(2) Uani 1 1 d . . . . .
H189 H 0.6680 0.7901 0.3254 0.100 Uiso 1 1 calc R . . . .
C190 C 0.6528(2) 0.7508(2) 0.35324(19) 0.0676(19) Uani 1 1 d . . . . .
H190 H 0.6359 0.7352 0.3362 0.081 Uiso 1 1 calc R . . . .
C191 C 0.4597(2) 0.3758(2) 0.41241(17) 0.0621(18) Uani 1 1 d . . . . .
C192 C 0.4344(2) 0.4002(2) 0.41750(19) 0.0679(19) Uani 1 1 d . . . . .
H192 H 0.4143 0.4103 0.4000 0.081 Uiso 1 1 calc R . . . .
C193 C 0.4388(3) 0.4099(3) 0.4486(2) 0.084(3) Uani 1 1 d . . . . .
H193 H 0.4217 0.4263 0.4525 0.100 Uiso 1 1 calc R . . . .
C194 C 0.4690(3) 0.3949(3) 0.4739(2) 0.095(3) Uani 1 1 d . . . . .
H194 H 0.4725 0.4012 0.4952 0.114 Uiso 1 1 calc R . . . .
C195 C 0.4932(3) 0.3714(4) 0.4683(3) 0.103(3) Uani 1 1 d . . . . .
H195 H 0.5137 0.3617 0.4857 0.124 Uiso 1 1 calc R . . . .
C196 C 0.4890(2) 0.3612(3) 0.4383(2) 0.078(2) Uani 1 1 d . . . . .
H196 H 0.5061 0.3441 0.4350 0.094 Uiso 1 1 calc R . . . .
C197 C 0.42000(19) 0.3234(2) 0.35966(19) 0.0618(18) Uani 1 1 d . . . . .
C198 C 0.4119(2) 0.2996(2) 0.3815(2) 0.076(2) Uani 1 1 d . . . . .
H198 H 0.4235 0.3054 0.4036 0.091 Uiso 1 1 calc R . . . .
C199 C 0.3867(2) 0.2673(2) 0.3709(2) 0.083(2) Uani 1 1 d . . . . .
H199 H 0.3814 0.2512 0.3858 0.100 Uiso 1 1 calc R . . . .
C200 C 0.3697(2) 0.2589(3) 0.3389(3) 0.086(2) Uani 1 1 d . . . . .
H200 H 0.3523 0.2373 0.3319 0.103 Uiso 1 1 calc R . . . .
C201 C 0.3775(2) 0.2813(3) 0.3167(2) 0.082(2) Uani 1 1 d . . . . .
H201 H 0.3664 0.2748 0.2947 0.098 Uiso 1 1 calc R . . . .
C202 C 0.4026(2) 0.3144(2) 0.3277(2) 0.069(2) Uani 1 1 d . . . . .
H202 H 0.4076 0.3308 0.3127 0.083 Uiso 1 1 calc R . . . .
C203 C 0.49251(18) 0.3371(2) 0.37504(17) 0.0611(18) Uani 1 1 d . . . . .
C204 C 0.4959(2) 0.2932(2) 0.3772(2) 0.088(3) Uani 1 1 d . . . . .
H204 H 0.4763 0.2765 0.3762 0.106 Uiso 1 1 calc R . . . .
C205 C 0.5273(3) 0.2742(3) 0.3806(2) 0.097(3) Uani 1 1 d . . . . .
H205 H 0.5292 0.2445 0.3826 0.116 Uiso 1 1 calc R . . . .
C206 C 0.5560(2) 0.2971(2) 0.3814(2) 0.080(2) Uani 1 1 d . . . . .
H206 H 0.5771 0.2833 0.3827 0.095 Uiso 1 1 calc R . . . .
C207 C 0.5540(2) 0.3406(2) 0.38007(18) 0.0683(19) Uani 1 1 d . . . . .
H207 H 0.5741 0.3567 0.3816 0.082 Uiso 1 1 calc R . . . .
C208 C 0.52241(19) 0.3605(2) 0.37657(16) 0.0617(18) Uani 1 1 d . . . . .
H208 H 0.5210 0.3902 0.3752 0.074 Uiso 1 1 calc R . . . .
C209 C 0.2303(2) 0.3986(2) 0.1874(2) 0.074(2) Uani 1 1 d . . . . .
C210 C 0.2039(2) 0.4285(3) 0.1826(2) 0.086(2) Uani 1 1 d . . . . .
H210 H 0.2044 0.4445 0.2002 0.104 Uiso 1 1 calc R . . . .
C211 C 0.1775(2) 0.4355(3) 0.1537(3) 0.100(3) Uani 1 1 d . . . . .
H211 H 0.1597 0.4559 0.1513 0.120 Uiso 1 1 calc R . . . .
C212 C 0.1765(3) 0.4124(4) 0.1274(3) 0.108(3) Uani 1 1 d . . . . .
H212 H 0.1586 0.4175 0.1068 0.130 Uiso 1 1 calc R . . . .
C213 C 0.2025(3) 0.3819(4) 0.1322(2) 0.106(3) Uani 1 1 d . . . . .
H213 H 0.2020 0.3655 0.1148 0.127 Uiso 1 1 calc R . . . .
C214 C 0.2289(2) 0.3752(3) 0.1619(2) 0.082(2) Uani 1 1 d . . . . .
H214 H 0.2464 0.3542 0.1648 0.098 Uiso 1 1 calc R . . . .
C215 C 0.24239(19) 0.3747(2) 0.2509(2) 0.0670(19) Uani 1 1 d . . . . .
C216 C 0.2602(2) 0.3746(2) 0.2832(2) 0.077(2) Uani 1 1 d . . . . .
H216 H 0.2842 0.3838 0.2922 0.092 Uiso 1 1 calc R . . . .
C217 C 0.2446(2) 0.3615(3) 0.3036(2) 0.082(2) Uani 1 1 d . . . . .
H217 H 0.2577 0.3623 0.3259 0.099 Uiso 1 1 calc R . . . .
C218 C 0.2100(3) 0.3474(3) 0.2907(3) 0.095(3) Uani 1 1 d . . . . .
H218 H 0.1989 0.3387 0.3044 0.114 Uiso 1 1 calc R . . . .
C219 C 0.1913(2) 0.3458(3) 0.2584(3) 0.091(3) Uani 1 1 d . . . . .
H219 H 0.1675 0.3358 0.2497 0.110 Uiso 1 1 calc R . . . .
C220 C 0.2072(2) 0.3587(3) 0.2381(2) 0.084(2) Uani 1 1 d . . . . .
H220 H 0.1944 0.3567 0.2157 0.100 Uiso 1 1 calc R . . . .
C221 C 0.29053(19) 0.3485(2) 0.22445(19) 0.068(2) Uani 1 1 d . . . . .
C222 C 0.2842(2) 0.3074(3) 0.2326(3) 0.096(3) Uani 1 1 d . . . . .
H222 H 0.2661 0.3031 0.2403 0.115 Uiso 1 1 calc R . . . .
C223 C 0.3034(3) 0.2736(3) 0.2297(2) 0.096(3) Uani 1 1 d . . . . .
H223 H 0.2991 0.2466 0.2360 0.115 Uiso 1 1 calc R . . . .
C224 C 0.3290(2) 0.2788(3) 0.2178(2) 0.088(2) Uani 1 1 d . . . . .
H224 H 0.3419 0.2553 0.2154 0.105 Uiso 1 1 calc R . . . .
C225 C 0.3360(2) 0.3187(2) 0.2090(2) 0.079(2) Uani 1 1 d . . . . .
H225 H 0.3531 0.3224 0.2000 0.095 Uiso 1 1 calc R . . . .
C226 C 0.31748(19) 0.3530(2) 0.21366(18) 0.0680(19) Uani 1 1 d . . . . .
H226 H 0.3235 0.3804 0.2093 0.082 Uiso 1 1 calc R . . . .
C255 C 0.9587(9) 0.4504(18) 0.7146(12) 0.67(4) Uiso 1 1 d D U . . .
H25A H 0.9776 0.4312 0.7278 1.007 Uiso 1 1 calc R . . . .
H25B H 0.9659 0.4640 0.6990 1.007 Uiso 1 1 calc R . . . .
H25C H 0.9547 0.4717 0.7282 1.007 Uiso 1 1 calc R . . . .
C256 C 0.9227(8) 0.4245(9) 0.6965(10) 0.43(2) Uiso 1 1 d D U . . .
H25D H 0.9268 0.4027 0.6830 0.510 Uiso 1 1 calc R . . . .
H25E H 0.9156 0.4104 0.7123 0.510 Uiso 1 1 calc R . . . .
C257 C 0.8941(8) 0.4522(11) 0.6767(7) 0.387(17) Uiso 1 1 d D U . . .
H25F H 0.8883 0.4440 0.6544 0.464 Uiso 1 1 calc R . . . .
H25G H 0.9044 0.4807 0.6793 0.464 Uiso 1 1 calc R . . . .
C258 C 0.8595(7) 0.4563(9) 0.6800(8) 0.363(15) Uiso 1 1 d D U . . .
H25H H 0.8634 0.4551 0.7027 0.436 Uiso 1 1 calc R . . . .
H25I H 0.8433 0.4331 0.6687 0.436 Uiso 1 1 calc R . . . .
C259 C 0.8430(8) 0.4991(10) 0.6654(10) 0.430(19) Uiso 1 1 d D U . . .
H25J H 0.8573 0.5214 0.6799 0.516 Uiso 1 1 calc R . . . .
H25K H 0.8459 0.5024 0.6451 0.516 Uiso 1 1 calc R . . . .
C260 C 0.8059(8) 0.5063(10) 0.6591(12) 0.47(2) Uiso 1 1 d D U . . .
H26A H 0.8024 0.5003 0.6788 0.570 Uiso 1 1 calc R . . . .
H26B H 0.7913 0.4861 0.6428 0.570 Uiso 1 1 calc R . . . .
C261 C 0.7917(8) 0.5507(10) 0.6478(8) 0.385(19) Uiso 1 1 d D U . . .
H26C H 0.7665 0.5522 0.6443 0.578 Uiso 1 1 calc R . . . .
H26D H 0.8053 0.5711 0.6640 0.578 Uiso 1 1 calc R . . . .
H26E H 0.7942 0.5569 0.6279 0.578 Uiso 1 1 calc R . . . .
C248 C 0.4838(11) 1.0054(11) 0.6500(9) 0.45(2) Uiso 1 1 d D U . . .
H24A H 0.4734 1.0331 0.6429 0.668 Uiso 1 1 calc R . . . .
H24B H 0.4764 0.9951 0.6665 0.668 Uiso 1 1 calc R . . . .
H24C H 0.5098 1.0073 0.6585 0.668 Uiso 1 1 calc R . . . .
C249 C 0.4711(13) 0.9760(10) 0.6226(8) 0.51(3) Uiso 1 1 d D U . . .
H24D H 0.4779 0.9879 0.6060 0.618 Uiso 1 1 calc R . . . .
H24E H 0.4448 0.9758 0.6139 0.618 Uiso 1 1 calc R . . . .
C250 C 0.4834(11) 0.9311(11) 0.6275(9) 0.51(2) Uiso 1 1 d D U . . .
H25L H 0.4848 0.9210 0.6483 0.609 Uiso 1 1 calc R . . . .
H25M H 0.5075 0.9289 0.6274 0.609 Uiso 1 1 calc R . . . .
C251 C 0.4562(10) 0.9030(12) 0.5999(11) 0.61(3) Uiso 1 1 d D U . . .
H25N H 0.4337 0.9001 0.6028 0.726 Uiso 1 1 calc R . . . .
H25O H 0.4508 0.9166 0.5790 0.726 Uiso 1 1 calc R . . . .
C252 C 0.4725(12) 0.8601(12) 0.6005(8) 0.57(3) Uiso 1 1 d D U . . .
H25P H 0.4700 0.8430 0.6175 0.688 Uiso 1 1 calc R . . . .
H25Q H 0.4982 0.8633 0.6056 0.688 Uiso 1 1 calc R . . . .
C253 C 0.4543(8) 0.8369(11) 0.5682(8) 0.41(2) Uiso 1 1 d D U . . .
H25R H 0.4449 0.8569 0.5502 0.495 Uiso 1 1 calc R . . . .
H25S H 0.4347 0.8186 0.5680 0.495 Uiso 1 1 calc R . . . .
C254 C 0.4877(10) 0.8097(12) 0.5673(9) 0.43(2) Uiso 1 1 d D U . . .
H25T H 0.4797 0.7932 0.5476 0.646 Uiso 1 1 calc R . . . .
H25U H 0.5068 0.8288 0.5680 0.646 Uiso 1 1 calc R . . . .
H25V H 0.4967 0.7908 0.5856 0.646 Uiso 1 1 calc R . . . .
C262 C 0.5804(6) 1.0325(8) 0.5885(6) 0.079(7) Uiso 0.3 1 d D U . E 1
H26F H 0.5896 1.0473 0.6089 0.118 Uiso 0.3 1 calc R . . E 1
H26G H 0.5949 1.0075 0.5900 0.118 Uiso 0.3 1 calc R . . E 1
H26H H 0.5813 1.0510 0.5718 0.118 Uiso 0.3 1 calc R . . E 1
C263 C 0.5424(7) 1.0195(12) 0.5804(8) 0.129(12) Uiso 0.3 1 d D U . E 1
H26I H 0.5416 1.0013 0.5975 0.154 Uiso 0.3 1 calc R . . E 1
H26J H 0.5280 1.0448 0.5793 0.154 Uiso 0.3 1 calc R . . E 1
C264 C 0.5262(11) 0.9965(17) 0.5493(9) 0.21(2) Uiso 0.3 1 d D U . E 1
H26K H 0.5435 0.9757 0.5481 0.252 Uiso 0.3 1 calc R . . E 1
H26L H 0.5212 1.0167 0.5316 0.252 Uiso 0.3 1 calc R . . E 1
C265 C 0.4918(11) 0.9742(19) 0.5451(14) 0.24(2) Uiso 0.3 1 d D U . E 1
H26M H 0.4715 0.9940 0.5365 0.292 Uiso 0.3 1 calc R . . E 1
H26N H 0.4933 0.9640 0.5659 0.292 Uiso 0.3 1 calc R . . E 1
C266 C 0.4857(17) 0.9366(18) 0.5219(18) 0.28(3) Uiso 0.3 1 d D U . E 1
H26O H 0.4620 0.9309 0.5219 0.332 Uiso 0.3 1 calc R . . E 1
H26P H 0.4802 0.9558 0.5036 0.332 Uiso 0.3 1 calc R . . E 1
C267 C 0.4828(17) 0.898(2) 0.501(2) 0.29(3) Uiso 0.3 1 d D U . E 1
H26Q H 0.4898 0.9055 0.4831 0.350 Uiso 0.3 1 calc R . . E 1
H26R H 0.4990 0.8755 0.5134 0.350 Uiso 0.3 1 calc R . . E 1
C268 C 0.444(2) 0.882(3) 0.487(2) 0.34(5) Uiso 0.3 1 d D U . E 1
H26S H 0.4420 0.8572 0.4737 0.516 Uiso 0.3 1 calc R . . E 1
H26T H 0.4373 0.8740 0.5046 0.516 Uiso 0.3 1 calc R . . E 1
H26U H 0.4281 0.9039 0.4744 0.516 Uiso 0.3 1 calc R . . E 1
C234 C 0.1392(9) 0.6081(8) 0.4470(8) 0.40(2) Uiso 1 1 d D U . . .
H23C H 0.1477 0.6361 0.4449 0.593 Uiso 1 1 calc R . . . .
H23D H 0.1131 0.6077 0.4369 0.593 Uiso 1 1 calc R . . . .
H23E H 0.1471 0.6011 0.4695 0.593 Uiso 1 1 calc R . . . .
C235 C 0.1542(6) 0.5758(7) 0.4306(6) 0.263(10) Uiso 1 1 d D U . . .
H23F H 0.1464 0.5828 0.4078 0.315 Uiso 1 1 calc R . . . .
H23G H 0.1806 0.5762 0.4406 0.315 Uiso 1 1 calc R . . . .
C236 C 0.1403(9) 0.5324(7) 0.4343(7) 0.336(14) Uiso 1 1 d D U . . .
H23H H 0.1153 0.5349 0.4321 0.403 Uiso 1 1 calc R . . . .
H23I H 0.1547 0.5215 0.4559 0.403 Uiso 1 1 calc R . . . .
C237 C 0.1422(12) 0.5010(7) 0.4088(8) 0.45(2) Uiso 1 1 d D U . . .
H23J H 0.1668 0.4993 0.4101 0.540 Uiso 1 1 calc R . . . .
H23K H 0.1264 0.5104 0.3872 0.540 Uiso 1 1 calc R . . . .
C238 C 0.1296(9) 0.4566(7) 0.4164(8) 0.387(17) Uiso 1 1 d D U . . .
H23L H 0.1372 0.4531 0.4396 0.464 Uiso 1 1 calc R . . . .
H23M H 0.1033 0.4543 0.4061 0.464 Uiso 1 1 calc R . . . .
C239 C 0.1470(10) 0.4227(8) 0.4033(10) 0.43(2) Uiso 1 1 d D U . . .
H23N H 0.1410 0.4276 0.3804 0.512 Uiso 1 1 calc R . . . .
H23O H 0.1732 0.4235 0.4148 0.512 Uiso 1 1 calc R . . . .
C240 C 0.1326(9) 0.3808(7) 0.4080(8) 0.348(16) Uiso 1 1 d D U . . .
H24F H 0.1431 0.3584 0.3999 0.522 Uiso 1 1 calc R . . . .
H24G H 0.1388 0.3763 0.4307 0.522 Uiso 1 1 calc R . . . .
H24H H 0.1067 0.3804 0.3965 0.522 Uiso 1 1 calc R . . . .
C227 C 0.2222(8) 0.7519(13) 0.3323(9) 0.78(4) Uiso 1 1 d D U . . .
H22D H 0.1986 0.7515 0.3331 1.169 Uiso 1 1 calc DR . . . .
H22E H 0.2251 0.7780 0.3225 1.169 Uiso 1 1 calc R . . . .
H22F H 0.2243 0.7280 0.3197 1.169 Uiso 1 1 calc R . . . .
C228 C 0.2505(6) 0.7489(10) 0.3654(6) 0.314(13) Uiso 1 1 d D U . . .
H22G H 0.2472 0.7226 0.3755 0.376 Uiso 1 1 calc R . . . .
H22H H 0.2481 0.7727 0.3782 0.376 Uiso 1 1 calc R . . . .
C229 C 0.2878(6) 0.7494(11) 0.3652(6) 0.339(13) Uiso 1 1 d D U . . .
H22I H 0.2921 0.7218 0.3575 0.407 Uiso 1 1 calc R . . . .
H22J H 0.2881 0.7707 0.3496 0.407 Uiso 1 1 calc R . . . .
C230 C 0.3168(6) 0.7580(10) 0.3950(6) 0.312(12) Uiso 1 1 d D U . . .
H23P H 0.3178 0.7354 0.4101 0.374 Uiso 1 1 calc R . . . .
H23Q H 0.3117 0.7844 0.4035 0.374 Uiso 1 1 calc R . . . .
C231 C 0.3536(6) 0.7617(13) 0.3942(6) 0.401(16) Uiso 1 1 d D U . . .
H23R H 0.3528 0.7822 0.3778 0.481 Uiso 1 1 calc R . . . .
H23S H 0.3610 0.7342 0.3889 0.481 Uiso 1 1 calc R . . . .
C232 C 0.3808(7) 0.7763(12) 0.4273(8) 0.44(2) Uiso 1 1 d D U . . .
H23T H 0.3885 0.8055 0.4262 0.527 Uiso 1 1 calc R . . . .
H23U H 0.3699 0.7753 0.4431 0.527 Uiso 1 1 calc R . . . .
C233 C 0.4128(10) 0.7463(16) 0.4370(10) 0.60(4) Uiso 1 1 d D U . . .
H23V H 0.4307 0.7544 0.4579 0.904 Uiso 1 1 calc R . . . .
H23W H 0.4048 0.7176 0.4381 0.904 Uiso 1 1 calc R . . . .
H23X H 0.4233 0.7477 0.4213 0.904 Uiso 1 1 calc R . . . .
C32A C 0.5972(7) 0.8731(9) 0.1696(7) 0.112(8) Uiso 0.4 1 d . . . A 2
H32D H 0.5934 0.8744 0.1893 0.168 Uiso 0.4 1 calc GR . . A 2
H32E H 0.5998 0.9016 0.1629 0.168 Uiso 0.4 1 calc GR . . A 2
H32F H 0.6188 0.8570 0.1733 0.168 Uiso 0.4 1 calc GR . . A 2
C33A C 0.5320(16) 0.872(2) 0.1273(15) 0.25(2) Uiso 0.4 1 d . . . A 2
H33D H 0.5155 0.8529 0.1118 0.368 Uiso 0.4 1 calc R . . A 2
H33E H 0.5221 0.8809 0.1425 0.368 Uiso 0.4 1 calc R . . A 2
H33F H 0.5355 0.8970 0.1162 0.368 Uiso 0.4 1 calc R . . A 2
C31A C 0.5819(14) 0.8465(15) 0.1188(12) 0.197(17) Uiso 0.4 1 d . . . A 2
H31D H 0.6051 0.8326 0.1289 0.295 Uiso 0.4 1 calc R . . A 2
H31E H 0.5661 0.8294 0.1011 0.295 Uiso 0.4 1 calc R . . A 2
H31F H 0.5851 0.8740 0.1109 0.295 Uiso 0.4 1 calc R . . A 2
C68B C 0.3520(8) -0.0237(10) 0.4624(7) 0.262(14) Uiso 0.7 1 d D U . F 2
H68A H 0.3568 -0.0115 0.4446 0.315 Uiso 0.7 1 calc R . . F 2
H68B H 0.3259 -0.0253 0.4557 0.315 Uiso 0.7 1 calc R . . F 2
C65B C 0.3917(13) 0.0374(13) 0.4892(8) 0.43(2) Uiso 0.7 1 d D U . F 2
H65G H 0.3775 0.0629 0.4801 0.513 Uiso 0.7 1 calc R . . F 2
H65H H 0.4034 0.0286 0.4751 0.513 Uiso 0.7 1 calc R . . F 2
C63B C 0.4426(12) 0.0858(15) 0.5196(9) 0.43(3) Uiso 0.7 1 d D U . F 2
H63A H 0.4650 0.0763 0.5184 0.520 Uiso 0.7 1 calc R . . F 2
H63B H 0.4288 0.1022 0.5002 0.520 Uiso 0.7 1 calc R . . F 2
C69B C 0.3683(11) -0.0684(10) 0.4699(10) 0.33(2) Uiso 0.7 1 d D U . F 2
H69A H 0.3577 -0.0861 0.4509 0.502 Uiso 0.7 1 calc R . . F 2
H69B H 0.3941 -0.0668 0.4762 0.502 Uiso 0.7 1 calc R . . F 2
H69C H 0.3633 -0.0806 0.4872 0.502 Uiso 0.7 1 calc R . . F 2
C66B C 0.3677(10) 0.0035(11) 0.4908(8) 0.36(2) Uiso 0.7 1 d D U . F 2
H66G H 0.3479 0.0165 0.4948 0.435 Uiso 0.7 1 calc R . . F 2
H66H H 0.3812 -0.0144 0.5093 0.435 Uiso 0.7 1 calc R . . F 2
C64B C 0.4204(12) 0.0475(11) 0.5225(8) 0.40(2) Uiso 0.7 1 d D U . F 2
H64G H 0.4362 0.0230 0.5310 0.476 Uiso 0.7 1 calc R . . F 2
H64H H 0.4090 0.0542 0.5373 0.476 Uiso 0.7 1 calc R . . F 2
C64A C 0.6151(7) 0.8825(8) 0.2776(7) 0.087(7) Uiso 0.35 1 d . . . C 2
H64D H 0.6355 0.8662 0.2920 0.130 Uiso 0.35 1 calc GR . . C 2
H64E H 0.6215 0.9122 0.2792 0.130 Uiso 0.35 1 calc GR . . C 2
H64F H 0.6085 0.8729 0.2557 0.130 Uiso 0.35 1 calc GR . . C 2
C66A C 0.5543(9) 0.8952(11) 0.2664(9) 0.110(10) Uiso 0.35 1 d . . . C 2
H66D H 0.5473 0.8807 0.2461 0.166 Uiso 0.35 1 calc GR . . C 2
H66E H 0.5612 0.9241 0.2643 0.166 Uiso 0.35 1 calc GR . . C 2
H66F H 0.5341 0.8956 0.2727 0.166 Uiso 0.35 1 calc GR . . C 2
C65A C 0.6019(12) 0.8945(13) 0.3232(10) 0.158(14) Uiso 0.35 1 d . . . C 2
H65D H 0.6210 0.8751 0.3356 0.237 Uiso 0.35 1 calc R . . C 2
H65E H 0.6122 0.9217 0.3219 0.237 Uiso 0.35 1 calc R . . C 2
H65F H 0.5853 0.8978 0.3336 0.237 Uiso 0.35 1 calc R . . C 2
C62B C 0.4505(10) 0.1125(11) 0.5492(9) 0.296(17) Uiso 0.7 1 d D U . F 2
H62A H 0.4327 0.1347 0.5445 0.443 Uiso 0.7 1 calc GR . . F 2
H62B H 0.4742 0.1250 0.5558 0.443 Uiso 0.7 1 calc GR . . F 2
H62C H 0.4498 0.0948 0.5664 0.443 Uiso 0.7 1 calc GR . . F 2

loop_
_atom_site_aniso_label
_atom_site_aniso_U_11
_atom_site_aniso_U_22
_atom_site_aniso_U_33
_atom_site_aniso_U_23
_atom_site_aniso_U_13
_atom_site_aniso_U_12
Cu1 0.0549(6) 0.0520(5) 0.0592(6) -0.0010(4) 0.0281(5) -0.0008(4)
Cu2 0.0587(6) 0.0528(5) 0.0614(6) -0.0025(4) 0.0295(5) -0.0007(4)
Cu3 0.0584(6) 0.0537(5) 0.0612(6) 0.0032(4) 0.0292(5) 0.0013(4)
Cu4 0.0560(6) 0.0673(6) 0.0704(7) -0.0021(5) 0.0310(5) -0.0028(5)
Cu5 0.0622(6) 0.0552(5) 0.0687(7) 0.0012(5) 0.0345(5) 0.0002(4)
Cu6 0.0562(6) 0.0557(5) 0.0602(6) 0.0039(4) 0.0289(5) 0.0003(4)
Cu7 0.0588(6) 0.0519(5) 0.0600(6) 0.0001(4) 0.0261(5) 0.0001(4)
Cu8 0.0524(6) 0.0475(5) 0.0603(6) 0.0031(4) 0.0255(5) -0.0005(4)
Cu9 0.0516(6) 0.0519(5) 0.0586(6) 0.0015(4) 0.0253(5) -0.0006(4)
Cu10 0.0753(7) 0.0508(5) 0.0656(6) 0.0024(5) 0.0360(5) 0.0024(5)
Cu11 0.0535(6) 0.0510(5) 0.0597(6) 0.0008(4) 0.0263(5) 0.0023(4)
Cu12 0.0536(6) 0.0539(5) 0.0651(6) 0.0005(5) 0.0239(5) 0.0016(4)
Cu13 0.0534(6) 0.0474(5) 0.0640(6) 0.0006(4) 0.0284(5) 0.0017(4)
Cu14 0.0599(6) 0.0558(5) 0.0588(6) -0.0047(4) 0.0275(5) -0.0029(4)
Cu15 0.0586(6) 0.0530(5) 0.0605(6) 0.0023(4) 0.0269(5) -0.0019(4)
Cu16 0.0559(6) 0.0579(5) 0.0610(6) -0.0004(5) 0.0267(5) -0.0018(4)
Cu17 0.0646(6) 0.0596(5) 0.0606(6) 0.0013(5) 0.0297(5) 0.0022(5)
Cu18 0.0600(6) 0.0586(5) 0.0642(6) 0.0005(5) 0.0325(5) -0.0019(5)
Cu19 0.0592(6) 0.0523(5) 0.0577(6) -0.0016(4) 0.0279(5) -0.0020(4)
Cu20 0.0582(6) 0.0698(6) 0.0865(8) -0.0048(6) 0.0332(6) -0.0070(5)
Cu21 0.0976(8) 0.0499(5) 0.0548(6) -0.0002(5) 0.0316(6) -0.0010(5)
Cu22 0.0563(6) 0.0481(5) 0.0638(6) 0.0006(4) 0.0282(5) 0.0020(4)
Cu23 0.0580(6) 0.0507(5) 0.0574(6) -0.0012(4) 0.0275(5) -0.0007(4)
Cu24 0.0553(6) 0.0476(5) 0.0618(6) -0.0026(4) 0.0284(5) -0.0026(4)
Cu25 0.0574(6) 0.0498(5) 0.0593(6) -0.0021(4) 0.0292(5) -0.0012(4)
Cu26 0.0661(9) 0.0672(8) 0.0547(9) 0.000 0.0245(7) 0.000
Cu27 0.0697(9) 0.0674(8) 0.0563(9) 0.000 0.0318(7) 0.000
S1 0.0614(11) 0.0720(11) 0.0707(12) 0.0021(9) 0.0336(10) -0.0034(9)
S2 0.0562(10) 0.0576(9) 0.0649(11) 0.0019(8) 0.0311(9) -0.0020(8)
S3 0.0516(10) 0.0481(8) 0.0596(11) 0.0028(7) 0.0257(8) -0.0003(7)
S4 0.0587(11) 0.0671(10) 0.0795(13) -0.0053(9) 0.0343(10) -0.0031(9)
S5 0.0559(10) 0.0535(9) 0.0587(11) -0.0022(8) 0.0282(8) -0.0022(7)
S6 0.0521(10) 0.0515(8) 0.0584(11) -0.0002(7) 0.0251(8) 0.0023(7)
S7 0.0560(10) 0.0541(9) 0.0523(10) 0.0008(7) 0.0247(8) -0.0003(7)
S8 0.0606(10) 0.0556(9) 0.0535(10) 0.0023(8) 0.0262(8) 0.0005(8)
S9 0.0579(10) 0.0562(9) 0.0533(10) -0.0019(8) 0.0257(8) -0.0001(8)
S10 0.0560(10) 0.0550(9) 0.0553(10) 0.0013(8) 0.0267(8) -0.0006(7)
S11 0.0525(10) 0.0538(9) 0.0579(10) -0.0010(7) 0.0251(8) -0.0025(7)
S12 0.0566(10) 0.0509(8) 0.0592(11) 0.0013(8) 0.0300(8) 0.0019(7)
S13 0.0572(10) 0.0568(9) 0.0563(11) -0.0031(8) 0.0244(8) -0.0065(8)
S14 0.0571(10) 0.0479(8) 0.0609(11) -0.0040(7) 0.0303(8) -0.0023(7)
S15 0.0517(10) 0.0511(8) 0.0615(11) 0.0006(8) 0.0275(8) -0.0021(7)
S16 0.0519(9) 0.0498(8) 0.0529(10) 0.0001(7) 0.0241(8) 0.0014(7)
S17 0.0502(10) 0.0602(9) 0.0569(10) -0.0016(8) 0.0263(8) -0.0010(7)
S18 0.0508(10) 0.0593(9) 0.0579(10) 0.0026(8) 0.0253(8) 0.0009(8)
S19 0.0559(10) 0.0497(8) 0.0552(10) 0.0004(7) 0.0276(8) 0.0002(7)
S20 0.0527(9) 0.0525(8) 0.0612(10) -0.0027(8) 0.0288(8) -0.0038(7)
P1 0.0574(12) 0.0726(12) 0.0873(15) -0.0032(11) 0.0308(11) -0.0092(9)
P2 0.0620(11) 0.0552(9) 0.0637(12) -0.0052(8) 0.0316(10) -0.0038(8)
P3 0.0613(11) 0.0556(10) 0.0636(12) 0.0044(8) 0.0311(9) 0.0002(8)
P4 0.0600(12) 0.0701(11) 0.0733(13) -0.0003(10) 0.0328(10) -0.0085(9)
C1 0.063(5) 0.087(5) 0.080(6) 0.002(4) 0.035(4) 0.000(4)
C2 0.077(6) 0.068(5) 0.103(7) 0.010(4) 0.051(5) 0.001(4)
C3 0.082(6) 0.072(5) 0.134(8) -0.008(5) 0.047(6) 0.002(5)
C4 0.069(6) 0.076(6) 0.164(10) -0.003(6) 0.040(6) -0.001(5)
C5 0.066(6) 0.066(5) 0.131(8) 0.006(5) 0.041(5) 0.001(4)
C6 0.092(7) 0.070(5) 0.153(9) 0.003(6) 0.049(7) -0.002(5)
C7 0.069(6) 0.083(6) 0.143(9) -0.001(6) 0.034(6) 0.011(5)
C8 0.073(6) 0.077(5) 0.124(8) -0.001(5) 0.040(6) -0.002(4)
C9 0.082(7) 0.121(8) 0.177(11) -0.003(8) 0.052(7) 0.017(6)
C10 0.097(8) 0.113(8) 0.122(9) -0.003(7) 0.023(6) 0.004(6)
C11 0.090(7) 0.080(6) 0.201(12) -0.009(7) 0.041(7) -0.023(5)
C12 0.064(5) 0.051(4) 0.115(7) -0.004(4) 0.050(5) -0.007(3)
C13 0.070(5) 0.080(5) 0.093(7) 0.007(5) 0.035(5) -0.002(4)
C14 0.131(9) 0.108(7) 0.142(10) 0.034(7) 0.096(8) 0.028(6)
C15 0.118(8) 0.126(8) 0.114(8) 0.037(7) 0.060(7) 0.031(7)
C16 0.079(6) 0.100(6) 0.101(7) -0.006(6) 0.045(5) -0.004(5)
C17 0.097(7) 0.109(7) 0.115(8) 0.026(6) 0.058(6) 0.010(5)
C18 0.093(7) 0.096(6) 0.110(7) 0.019(5) 0.054(6) 0.016(5)
C19 0.100(7) 0.129(9) 0.114(8) -0.007(7) 0.068(7) -0.021(6)
C20 0.131(9) 0.132(10) 0.142(10) -0.019(8) 0.076(8) 0.000(7)
C21 0.101(8) 0.173(11) 0.147(10) -0.044(8) 0.079(8) -0.040(7)
C22 0.182(13) 0.201(14) 0.106(9) 0.035(9) 0.085(9) 0.015(10)
C23 0.051(4) 0.040(3) 0.064(4) 0.005(3) 0.025(3) 0.004(3)
C24 0.061(5) 0.052(4) 0.066(5) 0.009(3) 0.017(4) -0.002(3)
C25 0.102(6) 0.057(5) 0.086(6) 0.003(4) 0.035(5) 0.004(4)
C26 0.141(9) 0.062(5) 0.086(7) 0.000(5) 0.029(7) -0.004(5)
C27 0.122(8) 0.069(6) 0.098(8) 0.017(5) 0.023(6) -0.025(5)
C28 0.087(6) 0.087(6) 0.096(7) 0.028(5) 0.036(5) -0.013(5)
C29 0.076(5) 0.060(4) 0.074(5) 0.010(4) 0.032(4) -0.006(4)
C30 0.138(11) 0.088(7) 0.150(11) 0.030(7) 0.033(9) -0.019(7)
C34 0.068(5) 0.082(5) 0.081(6) 0.002(4) 0.033(4) 0.013(4)
C35 0.060(5) 0.069(5) 0.082(6) 0.007(4) 0.017(5) 0.001(4)
C36 0.069(6) 0.105(6) 0.096(7) 0.008(5) 0.038(5) -0.004(5)
C37 0.068(6) 0.100(7) 0.136(10) 0.029(7) 0.036(7) 0.004(5)
C38 0.069(6) 0.092(6) 0.137(10) 0.004(7) 0.033(7) 0.002(5)
C39 0.087(7) 0.150(10) 0.098(8) -0.019(7) 0.026(6) -0.021(7)
C40 0.092(7) 0.104(7) 0.101(8) 0.009(6) 0.030(6) -0.011(6)
C41 0.082(7) 0.090(7) 0.210(14) 0.017(8) 0.045(8) 0.010(6)
C45 0.049(4) 0.057(4) 0.070(5) -0.002(3) 0.030(4) -0.005(3)
C46 0.049(4) 0.070(5) 0.076(5) -0.009(4) 0.030(4) -0.002(4)
C47 0.066(5) 0.070(5) 0.076(6) -0.007(4) 0.009(5) -0.006(4)
C48 0.073(6) 0.100(7) 0.094(7) -0.017(5) 0.006(5) -0.009(5)
C49 0.088(7) 0.117(8) 0.079(7) -0.025(6) 0.022(5) -0.028(6)
C50 0.088(7) 0.093(6) 0.092(7) -0.035(6) 0.046(6) -0.026(5)
C51 0.067(5) 0.075(5) 0.086(6) -0.022(4) 0.039(5) -0.009(4)
C52 0.106(9) 0.148(10) 0.096(8) -0.039(8) 0.014(7) -0.026(8)
C53 0.25(2) 0.198(17) 0.115(12) -0.029(11) -0.071(13) 0.024(15)
C54 0.094(8) 0.238(16) 0.151(12) -0.088(11) 0.025(8) -0.062(10)
C55 0.151(12) 0.273(19) 0.105(10) -0.080(11) 0.038(9) -0.082(12)
C56 0.053(4) 0.045(3) 0.075(5) -0.002(3) 0.031(4) 0.004(3)
C57 0.059(4) 0.049(4) 0.075(5) 0.005(3) 0.027(4) 0.002(3)
C58 0.089(6) 0.056(4) 0.075(5) 0.001(4) 0.044(5) 0.000(4)
C59 0.099(6) 0.055(4) 0.091(6) 0.004(4) 0.046(5) -0.006(4)
C60 0.097(6) 0.052(4) 0.094(6) -0.003(4) 0.041(5) -0.008(4)
C61 0.102(7) 0.055(4) 0.105(7) -0.010(4) 0.053(6) 0.006(4)
C62 0.085(6) 0.058(4) 0.093(6) -0.007(4) 0.049(5) 0.003(4)
C63 0.118(8) 0.053(4) 0.143(9) -0.001(5) 0.062(7) -0.001(5)
C67 0.053(4) 0.065(4) 0.058(4) -0.003(3) 0.025(3) -0.001(3)
C68 0.060(4) 0.059(4) 0.048(4) -0.003(3) 0.023(4) -0.003(3)
C69 0.056(5) 0.067(4) 0.061(5) 0.008(4) 0.019(4) 0.007(4)
C70 0.068(5) 0.075(5) 0.061(5) -0.001(4) 0.018(4) 0.005(4)
C71 0.083(6) 0.078(5) 0.055(5) 0.000(4) 0.011(4) 0.015(4)
C72 0.097(6) 0.095(6) 0.052(5) 0.010(4) 0.019(5) 0.025(5)
C73 0.091(6) 0.075(5) 0.061(5) 0.002(4) 0.036(5) 0.010(4)
C74 0.095(7) 0.123(8) 0.066(6) 0.002(5) 0.007(5) 0.039(6)
C75 0.198(14) 0.101(9) 0.150(11) 0.017(8) 0.019(10) 0.060(9)
C76 0.121(9) 0.181(12) 0.079(7) -0.024(7) -0.010(6) 0.056(8)
C77 0.094(8) 0.267(18) 0.114(9) 0.032(10) 0.024(7) 0.081(10)
C78 0.070(5) 0.065(4) 0.051(4) 0.004(3) 0.024(4) -0.001(4)
C79 0.076(5) 0.055(4) 0.051(4) 0.002(3) 0.020(4) 0.004(4)
C80 0.069(5) 0.070(5) 0.059(5) 0.007(4) 0.026(4) 0.003(4)
C81 0.092(6) 0.079(5) 0.064(5) 0.011(4) 0.039(4) 0.008(5)
C82 0.081(6) 0.073(5) 0.071(6) 0.019(4) 0.018(5) 0.016(4)
C83 0.078(6) 0.075(5) 0.103(7) 0.024(5) 0.027(5) 0.021(4)
C84 0.067(5) 0.088(6) 0.081(6) 0.012(5) 0.033(4) 0.013(4)
C85 0.115(8) 0.069(5) 0.091(7) 0.024(5) 0.023(6) 0.015(5)
C86 0.132(10) 0.110(8) 0.192(13) 0.069(8) 0.070(9) -0.001(7)
C87 0.182(11) 0.091(7) 0.080(7) 0.026(5) 0.022(7) 0.031(7)
C88 0.159(10) 0.077(6) 0.096(7) 0.012(5) 0.022(7) 0.026(6)
C89 0.079(5) 0.066(4) 0.052(4) -0.010(3) 0.028(4) -0.003(4)
C90 0.074(5) 0.077(5) 0.052(5) -0.005(4) 0.030(4) -0.017(4)
C91 0.082(7) 0.127(8) 0.078(6) -0.023(6) 0.039(5) -0.023(6)
C92 0.112(9) 0.161(11) 0.090(8) -0.039(7) 0.048(7) -0.069(8)
C93 0.171(13) 0.108(8) 0.124(10) -0.043(7) 0.097(10) -0.059(9)
C94 0.151(11) 0.088(7) 0.134(10) -0.030(7) 0.070(9) -0.003(7)
C95 0.096(7) 0.084(6) 0.093(7) -0.020(5) 0.039(5) 0.009(5)
C96 0.274(19) 0.124(10) 0.159(13) -0.059(9) 0.129(14) -0.095(12)
C100 0.054(4) 0.057(4) 0.057(4) 0.007(3) 0.026(3) 0.006(3)
C101 0.054(4) 0.055(4) 0.051(4) 0.005(3) 0.026(3) 0.000(3)
C102 0.061(4) 0.076(5) 0.049(4) 0.005(3) 0.023(4) 0.003(4)
C103 0.061(5) 0.082(5) 0.048(4) -0.007(4) 0.019(4) 0.000(4)
C104 0.063(5) 0.072(4) 0.060(5) -0.014(4) 0.027(4) 0.001(4)
C105 0.057(4) 0.080(5) 0.062(5) -0.009(4) 0.016(4) 0.006(4)
C106 0.057(5) 0.072(4) 0.055(4) -0.003(3) 0.026(4) 0.002(4)
C107 0.073(6) 0.103(6) 0.074(6) -0.024(5) 0.029(5) 0.013(5)
C108 0.137(10) 0.108(8) 0.221(14) -0.058(8) 0.110(10) 0.007(7)
C109 0.173(11) 0.208(13) 0.102(9) 0.018(9) 0.097(8) 0.059(10)
C110 0.079(7) 0.182(11) 0.140(9) -0.056(8) 0.064(7) -0.005(7)
C111 0.051(4) 0.052(3) 0.055(4) -0.003(3) 0.023(3) -0.007(3)
C112 0.056(4) 0.063(4) 0.056(4) 0.000(3) 0.023(4) -0.008(3)
C113 0.089(6) 0.063(4) 0.083(6) -0.009(4) 0.054(5) -0.015(4)
C114 0.136(8) 0.076(5) 0.099(7) -0.019(5) 0.083(6) -0.033(5)
C115 0.115(7) 0.086(6) 0.077(6) -0.017(5) 0.060(5) -0.039(5)
C116 0.089(6) 0.069(5) 0.076(6) 0.009(4) 0.050(5) -0.012(4)
C117 0.062(5) 0.060(4) 0.071(5) -0.001(4) 0.031(4) -0.005(3)
C118 0.217(13) 0.124(8) 0.103(8) -0.051(6) 0.118(9) -0.096(9)
C119 0.285(18) 0.231(15) 0.080(8) -0.058(9) 0.091(10) -0.184(15)
C120 0.32(3) 0.25(2) 0.33(3) 0.074(19) 0.27(2) 0.082(19)
C121 0.151(9) 0.120(8) 0.099(7) -0.021(6) 0.071(7) -0.065(7)
C122 0.066(4) 0.040(3) 0.079(5) 0.009(3) 0.042(4) 0.007(3)
C123 0.054(4) 0.052(4) 0.065(5) -0.001(3) 0.027(4) 0.004(3)
C124 0.063(5) 0.058(4) 0.123(7) 0.003(5) 0.027(5) 0.000(4)
C125 0.057(5) 0.059(5) 0.135(8) 0.005(5) 0.016(5) 0.007(4)
C126 0.071(5) 0.056(4) 0.092(6) -0.001(4) 0.039(5) 0.000(4)
C127 0.066(5) 0.054(4) 0.094(6) -0.011(4) 0.033(4) -0.011(4)
C128 0.059(5) 0.052(4) 0.088(6) -0.003(4) 0.027(4) 0.005(3)
C129 0.101(7) 0.047(4) 0.129(8) -0.005(5) 0.061(6) -0.005(4)
C130 0.122(9) 0.061(5) 0.246(15) 0.013(7) 0.084(9) 0.014(6)
C131 0.156(10) 0.061(5) 0.136(9) -0.016(5) 0.074(8) -0.030(6)
C132 0.147(9) 0.072(6) 0.128(9) 0.016(5) 0.068(7) -0.019(6)
C133 0.056(4) 0.061(4) 0.067(5) -0.010(3) 0.030(4) -0.016(3)
C134 0.060(5) 0.070(5) 0.064(5) -0.004(4) 0.023(4) -0.013(4)
C135 0.079(6) 0.070(5) 0.078(6) -0.008(4) 0.032(4) -0.002(4)
C136 0.095(7) 0.078(5) 0.076(6) -0.007(5) 0.030(5) 0.001(5)
C137 0.084(6) 0.074(5) 0.079(6) -0.027(4) 0.036(5) -0.030(4)
C138 0.087(6) 0.087(6) 0.079(6) -0.010(5) 0.015(5) -0.004(5)
C139 0.087(6) 0.069(5) 0.080(6) -0.011(4) 0.024(5) -0.006(4)
C140 0.119(8) 0.105(7) 0.093(7) -0.034(6) 0.045(6) -0.041(6)
C141 0.140(11) 0.169(11) 0.122(9) -0.062(8) 0.047(8) -0.089(9)
C142 0.160(10) 0.118(8) 0.098(8) -0.032(6) 0.061(7) -0.042(7)
C143 0.240(15) 0.073(6) 0.137(10) -0.033(6) 0.083(10) -0.013(8)
C144 0.057(4) 0.043(3) 0.066(4) -0.002(3) 0.033(4) 0.000(3)
C145 0.071(5) 0.047(4) 0.078(5) -0.011(3) 0.053(4) -0.008(3)
C146 0.069(5) 0.064(5) 0.075(5) 0.002(4) 0.031(4) -0.003(4)
C147 0.093(6) 0.054(4) 0.099(7) 0.007(4) 0.047(6) 0.005(4)
C148 0.085(6) 0.054(4) 0.087(6) -0.015(4) 0.046(5) -0.018(4)
C149 0.071(5) 0.077(5) 0.080(6) -0.010(4) 0.038(4) -0.009(4)
C150 0.062(5) 0.057(4) 0.060(5) -0.010(3) 0.025(4) -0.008(3)
C151 0.122(8) 0.065(5) 0.118(8) -0.022(5) 0.066(7) -0.032(5)
C152 0.163(11) 0.072(6) 0.225(14) -0.054(7) 0.108(10) -0.014(6)
C153 0.147(10) 0.101(7) 0.104(8) -0.032(6) 0.045(8) -0.069(7)
C154 0.138(9) 0.081(6) 0.127(9) 0.000(6) 0.053(7) -0.047(6)
C155 0.046(5) 0.071(5) 0.108(7) -0.001(5) 0.018(4) -0.013(4)
C156 0.101(7) 0.099(7) 0.104(8) 0.026(6) 0.035(6) 0.013(6)
C157 0.135(11) 0.114(8) 0.106(8) 0.029(7) 0.031(8) 0.022(8)
C158 0.083(8) 0.085(7) 0.192(14) 0.007(8) -0.006(8) 0.002(6)
C159 0.072(7) 0.072(6) 0.258(16) 0.013(8) 0.053(9) -0.008(5)
C160 0.060(6) 0.067(5) 0.194(11) 0.022(6) 0.039(6) 0.001(4)
C161 0.054(5) 0.074(5) 0.088(6) -0.006(5) 0.030(4) -0.012(4)
C162 0.086(6) 0.066(5) 0.109(7) -0.009(5) 0.037(5) -0.018(4)
C163 0.106(8) 0.092(6) 0.096(8) -0.010(6) 0.031(6) -0.013(6)
C164 0.086(6) 0.098(7) 0.094(7) -0.023(6) 0.044(6) -0.034(5)
C165 0.093(6) 0.089(6) 0.085(7) -0.005(5) 0.046(5) -0.013(5)
C166 0.076(5) 0.073(5) 0.091(7) -0.016(5) 0.046(5) -0.015(4)
C167 0.066(5) 0.073(5) 0.072(6) 0.001(4) 0.028(4) -0.007(4)
C168 0.079(6) 0.095(6) 0.090(7) 0.003(5) 0.033(5) -0.011(5)
C169 0.118(9) 0.107(7) 0.090(7) -0.007(5) 0.058(7) -0.019(6)
C170 0.082(7) 0.089(6) 0.107(8) 0.004(5) 0.050(6) -0.005(5)
C171 0.082(6) 0.089(6) 0.119(9) 0.006(6) 0.062(6) -0.006(5)
C172 0.069(6) 0.076(5) 0.095(6) 0.003(4) 0.039(5) -0.010(4)
C173 0.061(5) 0.060(4) 0.072(5) -0.008(4) 0.034(4) 0.000(3)
C174 0.072(5) 0.058(4) 0.106(6) -0.014(4) 0.048(5) -0.003(4)
C175 0.089(6) 0.063(5) 0.123(8) -0.017(5) 0.060(6) 0.002(4)
C176 0.069(5) 0.073(5) 0.090(6) -0.006(4) 0.037(5) 0.007(4)
C177 0.057(5) 0.062(4) 0.084(6) -0.005(4) 0.031(4) -0.002(4)
C178 0.060(5) 0.062(4) 0.071(5) 0.002(3) 0.034(4) 0.003(4)
C179 0.066(5) 0.057(4) 0.063(5) -0.007(3) 0.029(4) -0.004(4)
C180 0.113(7) 0.089(6) 0.074(6) 0.000(5) 0.046(6) 0.021(5)
C181 0.140(9) 0.120(8) 0.064(7) 0.001(5) 0.045(6) 0.031(7)
C182 0.114(8) 0.098(6) 0.056(5) 0.003(5) 0.029(5) 0.003(6)
C183 0.079(6) 0.083(5) 0.080(6) 0.006(5) 0.039(5) 0.001(4)
C184 0.074(5) 0.070(5) 0.065(5) 0.001(4) 0.031(4) -0.006(4)
C185 0.056(4) 0.052(4) 0.070(5) -0.008(4) 0.028(4) -0.009(3)
C186 0.076(5) 0.070(5) 0.073(5) -0.008(4) 0.035(4) -0.001(4)
C187 0.090(6) 0.063(5) 0.093(7) -0.013(4) 0.037(5) -0.023(4)
C188 0.083(6) 0.083(6) 0.103(8) 0.010(5) 0.036(6) -0.018(5)
C189 0.081(6) 0.082(5) 0.085(6) 0.009(5) 0.031(5) -0.024(5)
C190 0.071(5) 0.062(4) 0.071(5) 0.002(4) 0.030(4) -0.009(4)
C191 0.068(5) 0.065(4) 0.056(5) 0.006(3) 0.029(4) -0.013(4)
C192 0.077(5) 0.065(4) 0.071(5) -0.004(4) 0.040(4) -0.011(4)
C193 0.111(7) 0.082(5) 0.081(7) -0.015(5) 0.063(6) -0.028(5)
C194 0.127(9) 0.106(7) 0.054(6) -0.014(5) 0.038(6) -0.047(7)
C195 0.096(7) 0.129(9) 0.084(8) 0.005(6) 0.035(6) -0.022(6)
C196 0.075(6) 0.102(6) 0.056(5) 0.007(4) 0.024(4) -0.006(5)
C197 0.067(5) 0.051(4) 0.072(5) 0.009(4) 0.032(4) -0.004(3)
C198 0.078(5) 0.064(4) 0.082(6) 0.003(4) 0.029(4) -0.004(4)
C199 0.091(6) 0.068(5) 0.106(8) 0.004(5) 0.055(6) -0.017(4)
C200 0.098(7) 0.070(5) 0.102(8) -0.019(5) 0.052(6) -0.022(5)
C201 0.087(6) 0.084(5) 0.081(6) -0.018(5) 0.041(5) -0.017(5)
C202 0.077(5) 0.065(4) 0.072(6) -0.005(4) 0.035(4) -0.006(4)
C203 0.061(5) 0.062(4) 0.068(5) 0.015(3) 0.034(4) 0.011(3)
C204 0.087(6) 0.064(5) 0.132(8) 0.020(5) 0.064(6) 0.004(4)
C205 0.094(7) 0.070(5) 0.145(9) 0.028(5) 0.068(6) 0.020(5)
C206 0.085(6) 0.069(5) 0.094(6) 0.016(4) 0.045(5) 0.019(4)
C207 0.063(5) 0.076(5) 0.071(5) 0.012(4) 0.033(4) 0.007(4)
C208 0.062(5) 0.066(4) 0.064(5) 0.007(3) 0.032(4) 0.007(4)
C209 0.069(5) 0.068(5) 0.090(6) -0.003(4) 0.036(5) -0.010(4)
C210 0.073(6) 0.089(6) 0.085(7) 0.006(5) 0.018(5) -0.008(5)
C211 0.068(6) 0.104(7) 0.112(9) 0.011(6) 0.021(6) -0.001(5)
C212 0.091(8) 0.140(9) 0.082(8) 0.018(7) 0.023(6) -0.018(7)
C213 0.093(8) 0.140(9) 0.078(7) -0.012(6) 0.027(6) -0.019(7)
C214 0.076(6) 0.100(6) 0.069(6) -0.007(5) 0.030(5) -0.003(5)
C215 0.051(4) 0.077(5) 0.072(6) 0.001(4) 0.023(4) -0.014(4)
C216 0.056(5) 0.081(5) 0.096(7) 0.006(5) 0.032(5) -0.008(4)
C217 0.070(6) 0.099(6) 0.084(6) 0.009(5) 0.036(5) -0.013(5)
C218 0.089(7) 0.111(7) 0.100(8) 0.015(6) 0.053(6) -0.013(5)
C219 0.075(6) 0.109(7) 0.102(8) 0.004(6) 0.048(6) -0.021(5)
C220 0.072(6) 0.106(6) 0.082(6) -0.002(5) 0.040(5) -0.020(5)
C221 0.058(5) 0.064(4) 0.087(6) 0.001(4) 0.035(4) -0.004(3)
C222 0.085(6) 0.071(5) 0.156(9) 0.019(5) 0.075(6) -0.002(5)
C223 0.101(7) 0.075(5) 0.136(9) 0.014(5) 0.073(7) -0.001(5)
C224 0.086(6) 0.070(5) 0.114(7) 0.000(5) 0.047(6) -0.004(4)
C225 0.070(5) 0.076(5) 0.102(7) -0.005(5) 0.047(5) -0.005(4)
C226 0.064(5) 0.070(5) 0.078(5) 0.005(4) 0.037(4) -0.006(4)

loop_
_atom_type_symbol
_atom_type_description
_atom_type_scat_dispersion_real
_atom_type_scat_dispersion_imag
_atom_type_scat_source
C C 0.0181 0.0091 'International Tables Vol C Tables 4.2.6.8 and 6.1.1.4'
H H 0.0000 0.0000 'International Tables Vol C Tables 4.2.6.8 and 6.1.1.4'
Cu Cu -1.9646 0.5888 'International Tables Vol C Tables 4.2.6.8 and 6.1.1.4'
P P 0.2955 0.4335 'International Tables Vol C Tables 4.2.6.8 and 6.1.1.4'
S S 0.3331 0.5567 'International Tables Vol C Tables 4.2.6.8 and 6.1.1.4'

loop_
_exptl_crystal_face_index_h
_exptl_crystal_face_index_k
_exptl_crystal_face_index_l
_exptl_crystal_face_perp_dist
15 1 -8 0.1052
30 26 -11 0.0654
30 29 11 0.0651
30 1 10 0.1058
24 -1 -30 0.0908
-2 25 30 0.0872
-5 0 2 0.0927
-30 -28 17 0.0663
-30 -24 -11 0.0733
-30 1 -10 0.1397
-30 24 7 0.1267
0 -10 -1 0.1207
1 -10 -10 0.0813
1 1 -30 0.1613
1 30 -25 0.1560

loop_
_geom_angle_atom_site_label_1
_geom_angle_atom_site_label_2
_geom_angle_atom_site_label_3
_geom_angle
_geom_angle_site_symmetry_1
_geom_angle_site_symmetry_3
Cu23 Cu1 Cu22 64.13(3) . .
Cu23 Cu1 Cu24 105.84(4) . .
Cu24 Cu1 Cu22 74.55(3) . .
S12 Cu1 Cu22 51.79(5) . .
S12 Cu1 Cu23 83.53(5) . .
S12 Cu1 Cu24 114.81(6) . .
S12 Cu1 S14 126.97(7) . .
S12 Cu1 S20 130.59(7) . .
S14 Cu1 Cu22 121.52(6) . .
S14 Cu1 Cu23 146.89(6) . .
S14 Cu1 Cu24 53.16(5) . .
S14 Cu1 S20 101.29(7) . .
S20 Cu1 Cu22 114.20(5) . .
S20 Cu1 Cu23 53.95(5) . .
S20 Cu1 Cu24 101.48(5) . .
S5 Cu2 S6 96.75(6) . .
S5 Cu2 S7 104.68(6) . .
S7 Cu2 S6 115.33(7) . .
P2 Cu2 S5 117.95(7) . .
P2 Cu2 S6 111.19(7) . .
P2 Cu2 S7 110.43(7) . .
S10 Cu3 S12 114.31(6) . .
S11 Cu3 S10 105.41(6) . .
S11 Cu3 S12 94.99(7) . .
P3 Cu3 S10 111.21(7) . .
P3 Cu3 S11 120.60(7) . .
P3 Cu3 S12 109.60(7) . .
S1 Cu4 S20 108.04(7) 2_655 .
P4 Cu4 S1 134.40(8) . 2_655
P4 Cu4 S20 117.50(8) . .
Cu7 Cu5 Cu23 61.58(3) . 2_655
S1 Cu5 Cu7 109.27(6) . .
S1 Cu5 Cu23 99.36(6) . 2_655
S1 Cu5 S11 114.64(7) . 2_655
S2 Cu5 Cu7 56.44(5) . .
S2 Cu5 Cu23 109.21(6) . 2_655
S2 Cu5 S1 129.92(8) . .
S2 Cu5 S11 115.44(7) . 2_655
S11 Cu5 Cu7 105.31(5) 2_655 .
S11 Cu5 Cu23 54.28(5) 2_655 2_655
Cu7 Cu6 Cu8 67.06(4) . .
Cu7 Cu6 Cu19 89.07(4) . 2_655
Cu8 Cu6 Cu19 68.58(3) . 2_655
S2 Cu6 Cu7 56.50(5) . .
S2 Cu6 Cu8 123.04(6) . .
S2 Cu6 Cu19 101.90(6) . 2_655
S2 Cu6 S3 120.29(7) . .
S2 Cu6 S9 130.85(7) . 2_655
S3 Cu6 Cu7 82.36(5) . .
S3 Cu6 Cu8 53.62(5) . .
S3 Cu6 Cu19 120.23(5) . 2_655
S9 Cu6 Cu7 140.91(6) 2_655 .
S9 Cu6 Cu8 89.02(5) 2_655 .
S9 Cu6 Cu19 52.60(5) 2_655 2_655
S9 Cu6 S3 108.62(7) 2_655 .
Cu5 Cu7 Cu6 103.58(4) . .
Cu5 Cu7 Cu8 145.25(5) . .
Cu5 Cu7 Cu10 81.66(4) . .
Cu5 Cu7 Cu23 59.78(3) . 2_655
Cu6 Cu7 Cu8 57.50(3) . .
Cu6 Cu7 Cu10 173.84(5) . .
Cu6 Cu7 Cu23 122.68(5) . 2_655
Cu10 Cu7 Cu8 119.64(4) . .
Cu10 Cu7 Cu23 62.68(3) . 2_655
Cu23 Cu7 Cu8 103.51(4) 2_655 .
S2 Cu7 Cu5 54.57(5) . .
S2 Cu7 Cu6 53.93(5) . .
S2 Cu7 Cu8 111.02(6) . .
S2 Cu7 Cu10 129.34(6) . .
S2 Cu7 Cu23 106.09(6) . 2_655
S2 Cu7 S19 108.51(7) . 2_655
S15 Cu7 Cu5 118.54(6) . .
S15 Cu7 Cu6 119.97(6) . .
S15 Cu7 Cu8 95.97(5) . .
S15 Cu7 Cu10 54.04(5) . .
S15 Cu7 Cu23 115.18(6) . 2_655
S15 Cu7 S2 123.03(7) . .
S15 Cu7 S19 126.89(7) . 2_655
S19 Cu7 Cu5 100.40(5) 2_655 .
S19 Cu7 Cu6 79.55(5) 2_655 .
S19 Cu7 Cu8 50.70(4) 2_655 .
S19 Cu7 Cu10 102.88(6) 2_655 .
S19 Cu7 Cu23 54.94(5) 2_655 2_655
Cu6 Cu8 Cu7 55.44(3) . .
Cu6 Cu8 Cu9 96.00(4) . .
Cu6 Cu8 Cu26 160.98(4) . .
Cu7 Cu8 Cu26 139.29(4) . .
Cu9 Cu8 Cu7 70.38(3) . .
Cu9 Cu8 Cu26 100.97(4) . .
Cu21 Cu8 Cu6 123.92(4) 2_655 .
Cu21 Cu8 Cu7 73.02(4) 2_655 .
Cu21 Cu8 Cu9 85.19(4) 2_655 .
Cu21 Cu8 Cu26 66.55(4) 2_655 .
S3 Cu8 Cu6 54.69(5) . .
S3 Cu8 Cu7 76.18(5) . .
S3 Cu8 Cu9 53.68(5) . .
S3 Cu8 Cu21 135.06(6) . 2_655
S3 Cu8 Cu26 131.75(6) . .
S3 Cu8 S17 115.11(7) . 2_655
S3 Cu8 S19 124.33(7) . 2_655
S17 Cu8 Cu6 115.68(6) 2_655 .
S17 Cu8 Cu7 159.61(6) 2_655 .
S17 Cu8 Cu9 129.99(6) 2_655 .
S17 Cu8 Cu21 104.78(6) 2_655 2_655
S17 Cu8 Cu26 45.90(4) 2_655 .
S17 Cu8 S19 111.24(7) 2_655 2_655
S19 Cu8 Cu6 78.53(5) 2_655 .
S19 Cu8 Cu7 51.22(5) 2_655 .
S19 Cu8 Cu9 112.36(6) 2_655 .
S19 Cu8 Cu21 50.56(5) 2_655 2_655
S19 Cu8 Cu26 102.53(5) 2_655 .
Cu8 Cu9 Cu13 76.33(4) . .
Cu11 Cu9 Cu8 104.91(4) . .
Cu11 Cu9 Cu13 60.86(3) . .
S3 Cu9 Cu8 53.68(5) . .
S3 Cu9 Cu11 146.54(6) . .
S3 Cu9 Cu13 124.54(6) . .
S3 Cu9 S15 101.39(7) . .
S6 Cu9 Cu8 118.03(6) . .
S6 Cu9 Cu11 79.58(5) . .
S6 Cu9 Cu13 51.76(5) . .
S6 Cu9 S3 131.66(7) . .
S6 Cu9 S15 125.77(7) . .
S15 Cu9 Cu8 100.69(6) . .
S15 Cu9 Cu11 53.47(5) . .
S15 Cu9 Cu13 110.87(5) . .
Cu7 Cu10 Cu20 90.10(4) . .
Cu7 Cu10 Cu23 58.78(3) . 2_655
Cu11 Cu10 Cu7 87.57(4) . .
Cu11 Cu10 Cu20 79.66(4) . .
Cu11 Cu10 Cu23 114.53(4) . 2_655
Cu23 Cu10 Cu20 143.36(5) 2_655 .
Cu25 Cu10 Cu7 120.94(5) 2_655 .
Cu25 Cu10 Cu11 64.08(3) 2_655 .
Cu25 Cu10 Cu20 128.98(5) 2_655 .
Cu25 Cu10 Cu23 86.28(4) 2_655 2_655
S4 Cu10 Cu7 137.39(6) . .
S4 Cu10 Cu11 83.48(5) . .
S4 Cu10 Cu20 47.32(5) . .
S4 Cu10 Cu23 158.56(6) . 2_655
S4 Cu10 Cu25 91.96(6) . 2_655
S15 Cu10 Cu7 52.81(5) . .
S15 Cu10 Cu11 53.50(5) . .
S15 Cu10 Cu20 49.53(5) . .
S15 Cu10 Cu23 110.19(6) . 2_655
S15 Cu10 Cu25 116.90(6) . 2_655
S15 Cu10 S4 89.66(7) . .
S20 Cu10 Cu7 110.24(6) 2_655 .
S20 Cu10 Cu11 117.48(6) 2_655 .
S20 Cu10 Cu20 153.02(6) 2_655 .
S20 Cu10 Cu23 51.51(5) 2_655 2_655
S20 Cu10 Cu25 55.25(5) 2_655 2_655
S20 Cu10 S4 110.84(7) 2_655 .
S20 Cu10 S15 157.39(8) 2_655 .
Cu9 Cu11 Cu10 102.85(4) . .
Cu9 Cu11 Cu13 61.41(3) . .
Cu9 Cu11 Cu25 140.26(5) . 2_655
Cu10 Cu11 Cu13 131.14(5) . .
Cu10 Cu11 Cu25 56.32(3) . 2_655
Cu12 Cu11 Cu9 158.09(5) . .
Cu12 Cu11 Cu10 74.05(4) . .
Cu12 Cu11 Cu13 136.87(5) . .
Cu12 Cu11 Cu25 56.19(3) . 2_655
Cu13 Cu11 Cu25 104.60(4) . 2_655
S5 Cu11 Cu9 115.96(6) . .
S5 Cu11 Cu10 124.04(6) . .
S5 Cu11 Cu12 54.77(5) . .
S5 Cu11 Cu13 103.17(5) . .
S5 Cu11 Cu25 103.20(6) . 2_655
S5 Cu11 S16 105.73(7) . .
S15 Cu11 Cu9 55.40(5) . .
S15 Cu11 Cu10 53.89(5) . .
S15 Cu11 Cu12 109.80(6) . .
S15 Cu11 Cu13 113.19(6) . .
S15 Cu11 Cu25 109.61(5) . 2_655
S15 Cu11 S5 121.44(7) . .
S15 Cu11 S16 132.77(7) . .
S16 Cu11 Cu9 107.44(5) . .
S16 Cu11 Cu10 98.64(5) . .
S16 Cu11 Cu12 94.45(5) . .
S16 Cu11 Cu13 52.73(4) . .
S16 Cu11 Cu25 52.38(4) . 2_655
Cu25 Cu12 Cu11 64.90(4) 2_655 .
S4 Cu12 Cu11 89.16(6) . .
S4 Cu12 Cu25 98.44(6) . 2_655
S4 Cu12 S5 110.71(7) . .
S5 Cu12 Cu11 55.01(5) . .
S5 Cu12 Cu25 110.93(6) . 2_655
S13 Cu12 Cu11 116.00(6) 2_655 .
S13 Cu12 Cu25 58.93(5) 2_655 2_655
S13 Cu12 S4 125.84(7) 2_655 .
S13 Cu12 S5 123.14(7) 2_655 .
Cu9 Cu13 Cu26 104.20(4) . .
Cu11 Cu13 Cu9 57.73(3) . .
Cu11 Cu13 Cu26 137.67(4) . .
Cu21 Cu13 Cu9 82.93(4) 2_655 .
Cu21 Cu13 Cu11 71.12(4) 2_655 .
Cu21 Cu13 Cu26 68.65(4) 2_655 .
S6 Cu13 Cu9 51.73(5) . .
S6 Cu13 Cu11 77.64(5) . .
S6 Cu13 Cu21 134.09(6) . 2_655
S6 Cu13 Cu26 123.71(6) . .
S6 Cu13 S16 128.45(7) . .
S6 Cu13 S17 110.18(7) . .
S16 Cu13 Cu9 105.54(5) . .
S16 Cu13 Cu11 54.33(5) . .
S16 Cu13 Cu21 50.12(5) . 2_655
S16 Cu13 Cu26 105.57(6) . .
S16 Cu13 S17 113.54(7) . .
S17 Cu13 Cu9 136.79(6) . .
S17 Cu13 Cu11 165.44(6) . .
S17 Cu13 Cu21 108.26(6) . 2_655
S17 Cu13 Cu26 48.62(5) . .
Cu24 Cu14 Cu15 68.52(3) . 2_655
Cu25 Cu14 Cu15 86.63(4) . 2_655
Cu25 Cu14 Cu24 64.89(4) . .
S8 Cu14 Cu15 50.70(5) 2_655 2_655
S8 Cu14 Cu24 87.84(6) 2_655 .
S8 Cu14 Cu25 136.34(6) 2_655 .
S8 Cu14 S13 128.81(7) 2_655 .
S8 Cu14 S14 111.47(7) 2_655 .
S13 Cu14 Cu15 99.91(5) . 2_655
S13 Cu14 Cu24 122.90(6) . .
S13 Cu14 Cu25 58.58(5) . .
S13 Cu14 S14 119.72(7) . .
S14 Cu14 Cu15 120.82(6) . 2_655
S14 Cu14 Cu24 53.56(5) . .
S14 Cu14 Cu25 80.09(5) . .
Cu14 Cu15 Cu17 115.04(4) 2_655 .
Cu18 Cu15 Cu14 91.50(4) . 2_655
Cu18 Cu15 Cu17 58.30(3) . .
S7 Cu15 Cu14 146.12(6) . 2_655
S7 Cu15 Cu17 95.98(6) . .
S7 Cu15 Cu18 117.51(6) . .
S7 Cu15 S16 102.01(6) . .
S8 Cu15 Cu14 50.94(5) . 2_655
S8 Cu15 Cu17 105.79(6) . .
S8 Cu15 Cu18 51.76(5) . .
S8 Cu15 S7 135.00(7) . .
S8 Cu15 S16 122.02(7) . .
S16 Cu15 Cu14 77.04(5) . 2_655
S16 Cu15 Cu17 71.45(5) . .
S16 Cu15 Cu18 117.10(6) . .
Cu19 Cu16 Cu17 65.83(3) . .
S7 Cu16 Cu17 102.16(6) . .
S7 Cu16 Cu19 140.92(6) . .
S7 Cu16 S9 138.32(8) . .
S7 Cu16 S17 110.28(7) . .
S9 Cu16 Cu17 115.01(6) . .
S9 Cu16 Cu19 52.85(5) . .
S9 Cu16 S17 108.16(7) . .
S17 Cu16 Cu17 49.16(5) . .
S17 Cu16 Cu19 90.05(5) . .
Cu15 Cu17 Cu19 97.17(4) . .
Cu16 Cu17 Cu15 64.21(3) . .
Cu16 Cu17 Cu19 55.47(3) . .
Cu18 Cu17 Cu15 56.31(3) . .
Cu18 Cu17 Cu16 82.73(4) . .
Cu18 Cu17 Cu19 64.58(3) . .
Cu26 Cu17 Cu15 126.01(4) . .
Cu26 Cu17 Cu16 103.26(4) . .
Cu26 Cu17 Cu18 174.01(5) . .
Cu26 Cu17 Cu19 118.88(4) . .
Cu27 Cu17 Cu15 119.54(4) . .
Cu27 Cu17 Cu16 173.68(5) . .
Cu27 Cu17 Cu18 103.58(4) . .
Cu27 Cu17 Cu19 126.70(4) . .
Cu27 Cu17 Cu26 70.43(4) . .
S17 Cu17 Cu15 99.39(6) . .
S17 Cu17 Cu16 52.30(5) . .
S17 Cu17 Cu18 134.94(6) . .
S17 Cu17 Cu19 84.67(5) . .
S17 Cu17 Cu26 51.05(5) . .
S17 Cu17 Cu27 121.38(6) . .
S18 Cu17 Cu15 85.18(6) . .
S18 Cu17 Cu16 135.33(6) . .
S18 Cu17 Cu18 52.75(5) . .
S18 Cu17 Cu19 100.99(6) . .
S18 Cu17 Cu26 121.26(6) . .
S18 Cu17 Cu27 50.99(5) . .
S18 Cu17 S17 172.30(8) . .
Cu15 Cu18 Cu17 65.39(3) . .
S8 Cu18 Cu15 51.87(5) . .
S8 Cu18 Cu17 112.47(6) . .
S8 Cu18 S18 104.41(7) . .
S10 Cu18 Cu15 139.18(6) . .
S10 Cu18 Cu17 102.68(6) . .
S10 Cu18 S8 140.23(8) . .
S10 Cu18 S18 112.62(7) . .
S18 Cu18 Cu15 89.37(5) . .
S18 Cu18 Cu17 49.16(5) . .
Cu6 Cu19 Cu17 116.85(4) 2_655 .
Cu16 Cu19 Cu6 92.42(4) . 2_655
Cu16 Cu19 Cu17 58.70(3) . .
S9 Cu19 Cu6 52.76(5) . 2_655
S9 Cu19 Cu16 52.20(5) . .
S9 Cu19 Cu17 107.68(5) . .
S9 Cu19 S19 124.37(7) . .
S10 Cu19 Cu6 145.12(6) . 2_655
S10 Cu19 Cu16 116.65(6) . .
S10 Cu19 Cu17 95.58(5) . .
S10 Cu19 S9 131.33(7) . .
S10 Cu19 S19 103.17(7) . .
S19 Cu19 Cu6 77.18(5) . 2_655
S19 Cu19 Cu16 117.40(6) . .
S19 Cu19 Cu17 71.82(5) . .
S4 Cu20 Cu10 55.06(5) . .
S4 Cu20 S15 95.60(7) . .
S15 Cu20 Cu10 48.53(5) . .
P1 Cu20 Cu10 162.50(8) . .
P1 Cu20 S4 140.26(9) . .
P1 Cu20 S15 122.31(8) . .
Cu8 Cu21 Cu13 77.09(4) 2_655 2_655
Cu8 Cu21 Cu22 99.79(4) 2_655 .
Cu22 Cu21 Cu13 157.56(5) . 2_655
Cu24 Cu21 Cu8 166.25(5) . 2_655
Cu24 Cu21 Cu13 101.31(4) . 2_655
Cu24 Cu21 Cu22 76.38(4) . .
S16 Cu21 Cu8 128.13(6) 2_655 2_655
S16 Cu21 Cu13 54.18(5) 2_655 2_655
S16 Cu21 Cu22 131.99(6) 2_655 .
S16 Cu21 Cu24 56.38(5) 2_655 .
S19 Cu21 Cu8 55.99(5) . 2_655
S19 Cu21 Cu13 132.03(6) . 2_655
S19 Cu21 Cu22 53.93(5) . .
S19 Cu21 Cu24 126.62(6) . .
S19 Cu21 S16 155.59(8) . 2_655
Cu1 Cu22 Cu23 54.83(3) . .
Cu1 Cu22 Cu27 105.76(4) . .
Cu21 Cu22 Cu1 82.28(4) . .
Cu21 Cu22 Cu23 70.05(4) . .
Cu21 Cu22 Cu27 69.46(4) . .
Cu27 Cu22 Cu23 137.06(4) . .
S12 Cu22 Cu1 51.30(5) . .
S12 Cu22 Cu21 133.23(6) . .
S12 Cu22 Cu23 77.39(5) . .
S12 Cu22 Cu27 123.15(6) . .
S12 Cu22 S18 109.80(7) . .
S12 Cu22 S19 126.57(7) . .
S18 Cu22 Cu1 138.02(6) . .
S18 Cu22 Cu21 109.14(6) . .
S18 Cu22 Cu23 167.12(6) . .
S18 Cu22 Cu27 48.37(4) . .
S19 Cu22 Cu1 102.02(6) . .
S19 Cu22 Cu21 50.05(5) . .
S19 Cu22 Cu23 52.68(5) . .
S19 Cu22 Cu27 107.49(6) . .
S19 Cu22 S18 116.40(7) . .
Cu1 Cu23 Cu5 154.45(5) . 2_655
Cu1 Cu23 Cu7 142.16(5) . 2_655
Cu1 Cu23 Cu10 100.17(4) . 2_655
Cu1 Cu23 Cu22 61.04(3) . .
Cu5 Cu23 Cu7 58.64(3) 2_655 2_655
Cu5 Cu23 Cu10 79.05(4) 2_655 2_655
Cu5 Cu23 Cu22 138.78(5) 2_655 .
Cu7 Cu23 Cu10 58.55(3) 2_655 2_655
Cu7 Cu23 Cu22 105.06(4) 2_655 .
Cu10 Cu23 Cu22 127.57(4) 2_655 .
S11 Cu23 Cu1 112.53(6) . .
S11 Cu23 Cu5 56.04(5) . 2_655
S11 Cu23 Cu7 104.28(5) . 2_655
S11 Cu23 Cu10 131.56(6) . 2_655
S11 Cu23 Cu22 99.86(5) . .
S11 Cu23 S19 104.39(7) . .
S19 Cu23 Cu1 105.89(5) . .
S19 Cu23 Cu5 99.37(5) . 2_655
S19 Cu23 Cu7 54.78(5) . 2_655
S19 Cu23 Cu10 99.51(5) . 2_655
S19 Cu23 Cu22 50.70(4) . .
S20 Cu23 Cu1 56.63(5) . .
S20 Cu23 Cu5 107.45(6) . 2_655
S20 Cu23 Cu7 109.99(6) . 2_655
S20 Cu23 Cu10 51.49(5) . 2_655
S20 Cu23 Cu22 113.77(6) . .
S20 Cu23 S11 122.15(7) . .
S20 Cu23 S19 133.42(7) . .
Cu1 Cu24 Cu25 69.26(3) . .
Cu1 Cu24 Cu27 102.59(4) . .
Cu14 Cu24 Cu1 95.15(4) . .
Cu14 Cu24 Cu25 55.59(3) . .
Cu14 Cu24 Cu27 159.50(4) . .
Cu21 Cu24 Cu1 84.20(4) . .
Cu21 Cu24 Cu14 124.97(4) . .
Cu21 Cu24 Cu25 73.53(4) . .
Cu21 Cu24 Cu27 67.76(4) . .
Cu25 Cu24 Cu27 141.12(4) . .
S14 Cu24 Cu1 53.05(5) . .
S14 Cu24 Cu14 54.07(5) . .
S14 Cu24 Cu21 133.73(6) . .
S14 Cu24 Cu25 75.03(5) . .
S14 Cu24 Cu27 131.74(6) . .
S14 Cu24 S16 124.12(7) . 2_655
S14 Cu24 S18 116.06(7) . 2_655
S16 Cu24 Cu1 111.30(5) 2_655 .
S16 Cu24 Cu14 79.78(5) 2_655 .
S16 Cu24 Cu21 50.68(5) 2_655 .
S16 Cu24 Cu25 51.74(4) 2_655 .
S16 Cu24 Cu27 102.81(6) 2_655 .
S18 Cu24 Cu1 132.89(6) 2_655 .
S18 Cu24 Cu14 113.67(6) 2_655 .
S18 Cu24 Cu21 105.62(6) 2_655 .
S18 Cu24 Cu25 157.84(6) 2_655 .
S18 Cu24 Cu27 46.09(5) 2_655 .
S18 Cu24 S16 109.99(7) 2_655 2_655
Cu10 Cu25 Cu11 59.60(3) 2_655 2_655
Cu10 Cu25 Cu14 174.95(5) 2_655 .
Cu10 Cu25 Cu24 123.60(5) 2_655 .
Cu11 Cu25 Cu24 103.67(4) 2_655 .
Cu12 Cu25 Cu10 76.98(4) 2_655 2_655
Cu12 Cu25 Cu11 58.91(3) 2_655 2_655
Cu12 Cu25 Cu14 102.53(4) 2_655 .
Cu12 Cu25 Cu24 144.30(5) 2_655 .
Cu14 Cu25 Cu11 124.56(4) . 2_655
Cu14 Cu25 Cu24 59.53(3) . .
S13 Cu25 Cu10 123.46(6) . 2_655
S13 Cu25 Cu11 106.60(5) . 2_655
S13 Cu25 Cu12 54.14(5) . 2_655
S13 Cu25 Cu14 53.82(5) . .
S13 Cu25 Cu24 112.89(5) . .
S16 Cu25 Cu10 102.25(5) 2_655 2_655
S16 Cu25 Cu11 53.44(5) 2_655 2_655
S16 Cu25 Cu12 97.39(5) 2_655 2_655
S16 Cu25 Cu14 82.79(5) 2_655 .
S16 Cu25 Cu24 52.63(5) 2_655 .
S16 Cu25 S13 109.82(7) 2_655 .
S20 Cu25 Cu10 54.67(5) . 2_655
S20 Cu25 Cu11 112.58(6) . 2_655
S20 Cu25 Cu12 115.32(6) . 2_655
S20 Cu25 Cu14 121.96(6) . .
S20 Cu25 Cu24 99.98(6) . .
S20 Cu25 S13 119.99(7) . .
S20 Cu25 S16 129.88(7) . 2_655
Cu8 Cu26 Cu8 160.32(6) . 2_655
Cu13 Cu26 Cu8 104.61(3) . 2_655
Cu13 Cu26 Cu8 71.13(3) 2_655 2_655
Cu13 Cu26 Cu8 104.61(3) 2_655 .
Cu13 Cu26 Cu8 71.12(3) . .
Cu13 Cu26 Cu13 155.95(7) . 2_655
Cu17 Cu26 Cu8 68.13(3) 2_655 .
Cu17 Cu26 Cu8 124.72(3) . .
Cu17 Cu26 Cu8 68.14(3) . 2_655
Cu17 Cu26 Cu8 124.72(3) 2_655 2_655
Cu17 Cu26 Cu13 68.99(3) . .
Cu17 Cu26 Cu13 68.99(3) 2_655 2_655
Cu17 Cu26 Cu13 126.79(3) . 2_655
Cu17 Cu26 Cu13 126.79(3) 2_655 .
Cu17 Cu26 Cu17 109.55(6) . 2_655
S17 Cu26 Cu8 122.85(5) . .
S17 Cu26 Cu8 50.11(5) 2_655 .
S17 Cu26 Cu8 50.10(5) . 2_655
S17 Cu26 Cu8 122.85(5) 2_655 2_655
S17 Cu26 Cu13 117.37(5) . 2_655
S17 Cu26 Cu13 54.53(5) . .
S17 Cu26 Cu13 117.37(5) 2_655 .
S17 Cu26 Cu13 54.52(5) 2_655 2_655
S17 Cu26 Cu17 52.13(5) . .
S17 Cu26 Cu17 52.13(5) 2_655 2_655
S17 Cu26 Cu17 161.40(8) 2_655 .
S17 Cu26 Cu17 161.41(8) . 2_655
S17 Cu26 S17 146.34(11) . 2_655
Cu17 Cu27 Cu17 109.58(6) . 2_655
Cu17 Cu27 Cu22 126.37(4) 2_655 .
Cu17 Cu27 Cu22 126.36(4) . 2_655
Cu17 Cu27 Cu22 67.34(3) 2_655 2_655
Cu17 Cu27 Cu22 67.35(3) . .
Cu17 Cu27 Cu24 123.18(3) . .
Cu17 Cu27 Cu24 68.69(3) 2_655 .
Cu17 Cu27 Cu24 123.17(3) 2_655 2_655
Cu17 Cu27 Cu24 68.70(3) . 2_655
Cu22 Cu27 Cu22 159.24(7) 2_655 .
Cu22 Cu27 Cu24 105.89(3) 2_655 .
Cu22 Cu27 Cu24 70.65(3) 2_655 2_655
Cu22 Cu27 Cu24 70.66(3) . .
Cu22 Cu27 Cu24 105.89(3) . 2_655
Cu24 Cu27 Cu24 161.65(6) . 2_655
S18 Cu27 Cu17 52.04(5) . .
S18 Cu27 Cu17 52.04(5) 2_655 2_655
S18 Cu27 Cu17 161.18(8) . 2_655
S18 Cu27 Cu17 161.18(8) 2_655 .
S18 Cu27 Cu22 54.97(5) 2_655 2_655
S18 Cu27 Cu22 118.06(5) . 2_655
S18 Cu27 Cu22 118.06(5) 2_655 .
S18 Cu27 Cu22 54.97(5) . .
S18 Cu27 Cu24 50.92(4) 2_655 .
S18 Cu27 Cu24 50.92(4) . 2_655
S18 Cu27 Cu24 122.59(5) 2_655 2_655
S18 Cu27 Cu24 122.60(5) . .
S18 Cu27 S18 146.59(11) . 2_655
Cu4 S1 Cu5 105.42(8) 2_655 .
C1 S1 Cu4 108.1(3) . 2_655
C1 S1 Cu5 111.8(3) . .
Cu5 S2 Cu7 68.99(6) . .
Cu6 S2 Cu5 129.80(8) . .
Cu6 S2 Cu7 69.57(6) . .
C12 S2 Cu5 108.0(3) . .
C12 S2 Cu6 106.8(2) . .
C12 S2 Cu7 101.3(3) . .
Cu8 S3 Cu6 71.69(5) . .
Cu9 S3 Cu6 121.48(7) . .
Cu9 S3 Cu8 72.64(6) . .
C23 S3 Cu6 110.7(2) . .
C23 S3 Cu8 101.8(2) . .
C23 S3 Cu9 121.0(2) . .
Cu12 S4 Cu10 83.83(6) . .
Cu20 S4 Cu10 77.62(7) . .
Cu20 S4 Cu12 120.31(8) . .
C34 S4 Cu10 119.7(3) . .
C34 S4 Cu12 120.5(3) . .
C34 S4 Cu20 118.0(3) . .
Cu11 S5 Cu2 94.14(7) . .
Cu12 S5 Cu2 146.97(8) . .
Cu12 S5 Cu11 70.22(6) . .
C45 S5 Cu2 108.9(2) . .
C45 S5 Cu11 108.7(2) . .
C45 S5 Cu12 103.7(2) . .
Cu9 S6 Cu2 130.00(8) . .
Cu9 S6 Cu13 76.51(6) . .
Cu13 S6 Cu2 85.46(6) . .
C56 S6 Cu2 115.9(2) . .
C56 S6 Cu9 113.3(2) . .
C56 S6 Cu13 101.4(2) . .
Cu15 S7 Cu2 118.99(7) . .
Cu16 S7 Cu2 116.16(8) . .
Cu16 S7 Cu15 88.98(7) . .
C67 S7 Cu2 112.9(2) . .
C67 S7 Cu15 110.6(2) . .
C67 S7 Cu16 106.6(2) . .
Cu15 S8 Cu14 78.35(6) . 2_655
Cu18 S8 Cu14 127.01(8) . 2_655
Cu18 S8 Cu15 76.37(6) . .
C78 S8 Cu14 113.8(2) . 2_655
C78 S8 Cu15 107.4(2) . .
C78 S8 Cu18 118.0(2) . .
Cu16 S9 Cu6 122.87(8) . 2_655
Cu16 S9 Cu19 74.95(6) . .
Cu19 S9 Cu6 74.63(6) . 2_655
C89 S9 Cu6 116.6(3) . 2_655
C89 S9 Cu16 116.9(3) . .
C89 S9 Cu19 103.8(2) . .
Cu18 S10 Cu3 115.94(8) . .
Cu18 S10 Cu19 89.36(7) . .
Cu19 S10 Cu3 117.70(8) . .
C100 S10 Cu3 111.7(2) . .
C100 S10 Cu18 108.5(2) . .
C100 S10 Cu19 111.6(2) . .
Cu5 S11 Cu3 152.32(8) 2_655 .
Cu23 S11 Cu3 98.46(7) . .
Cu23 S11 Cu5 69.69(6) . 2_655
C111 S11 Cu3 106.5(2) . .
C111 S11 Cu5 101.1(2) . 2_655
C111 S11 Cu23 109.2(2) . .
Cu1 S12 Cu3 127.66(8) . .
Cu1 S12 Cu22 76.91(6) . .
Cu22 S12 Cu3 86.27(6) . .
C122 S12 Cu1 112.9(2) . .
C122 S12 Cu3 118.6(3) . .
C122 S12 Cu22 99.0(2) . .
Cu12 S13 Cu25 66.93(5) 2_655 .
Cu14 S13 Cu12 125.62(8) . 2_655
Cu14 S13 Cu25 67.60(6) . .
C133 S13 Cu12 108.7(2) . 2_655
C133 S13 Cu14 106.5(2) . .
C133 S13 Cu25 99.2(2) . .
Cu1 S14 Cu14 122.78(7) . .
Cu1 S14 Cu24 73.79(6) . .
Cu24 S14 Cu14 72.37(6) . .
C144 S14 Cu1 119.7(2) . .
C144 S14 Cu14 110.8(2) . .
C144 S14 Cu24 100.4(2) . .
Cu7 S15 Cu9 91.15(7) . .
Cu7 S15 Cu10 73.15(6) . .
Cu7 S15 Cu11 111.45(7) . .
Cu7 S15 Cu20 125.15(8) . .
Cu10 S15 Cu9 131.28(8) . .
Cu10 S15 Cu20 81.95(6) . .
Cu11 S15 Cu9 71.13(6) . .
Cu11 S15 Cu10 72.61(6) . .
Cu11 S15 Cu20 106.10(8) . .
Cu20 S15 Cu9 139.16(8) . .
Cu13 S16 Cu11 72.93(5) . .
Cu13 S16 Cu15 98.97(6) . .
Cu13 S16 Cu24 129.88(8) . 2_655
Cu13 S16 Cu25 145.79(8) . 2_655
Cu15 S16 Cu11 124.09(8) . .
Cu15 S16 Cu24 84.08(6) . 2_655
Cu21 S16 Cu11 90.13(7) 2_655 .
Cu21 S16 Cu13 75.70(6) 2_655 .
Cu21 S16 Cu15 142.77(8) 2_655 .
Cu21 S16 Cu24 72.94(6) 2_655 2_655
Cu21 S16 Cu25 95.34(7) 2_655 2_655
Cu24 S16 Cu11 143.60(8) 2_655 .
Cu25 S16 Cu11 74.17(5) 2_655 .
Cu25 S16 Cu15 107.04(7) 2_655 .
Cu25 S16 Cu24 75.62(5) 2_655 2_655
Cu8 S17 Cu13 160.77(9) 2_655 .
Cu16 S17 Cu8 100.22(7) . 2_655
Cu16 S17 Cu13 97.93(7) . .
Cu17 S17 Cu8 90.58(7) . 2_655
Cu17 S17 Cu13 86.83(6) . .
Cu17 S17 Cu16 78.54(6) . .
Cu26 S17 Cu8 84.00(6) . 2_655
Cu26 S17 Cu13 76.85(6) . .
Cu26 S17 Cu16 155.04(9) . .
Cu26 S17 Cu17 76.82(7) . .
Cu17 S18 Cu18 78.09(6) . .
Cu17 S18 Cu22 84.31(6) . .
Cu17 S18 Cu24 90.64(7) . 2_655
Cu18 S18 Cu22 95.64(7) . .
Cu18 S18 Cu24 102.61(7) . 2_655
Cu24 S18 Cu22 159.64(9) 2_655 .
Cu27 S18 Cu17 76.97(7) . .
Cu27 S18 Cu18 154.49(9) . .
Cu27 S18 Cu22 76.66(6) . .
Cu27 S18 Cu24 82.99(6) . 2_655
Cu7 S19 Cu23 70.28(5) 2_655 .
Cu8 S19 Cu7 78.08(6) 2_655 2_655
Cu8 S19 Cu19 82.39(6) 2_655 .
Cu8 S19 Cu23 143.03(8) 2_655 .
Cu19 S19 Cu7 107.72(7) . 2_655
Cu19 S19 Cu23 124.85(7) . .
Cu21 S19 Cu7 96.08(7) . 2_655
Cu21 S19 Cu8 73.45(6) . 2_655
Cu21 S19 Cu19 141.64(8) . .
Cu21 S19 Cu22 76.03(6) . .
Cu21 S19 Cu23 91.07(7) . .
Cu22 S19 Cu7 145.84(8) . 2_655
Cu22 S19 Cu8 128.64(7) . 2_655
Cu22 S19 Cu19 97.81(7) . .
Cu22 S19 Cu23 76.61(6) . .
Cu4 S20 Cu1 130.72(8) . .
Cu10 S20 Cu1 130.19(8) 2_655 .
Cu10 S20 Cu4 89.49(7) 2_655 .
Cu10 S20 Cu23 77.00(6) 2_655 .
Cu10 S20 Cu25 70.08(6) 2_655 .
Cu23 S20 Cu1 69.42(6) . .
Cu23 S20 Cu4 99.31(7) . .
Cu23 S20 Cu25 109.66(7) . .
Cu25 S20 Cu1 87.63(6) . .
Cu25 S20 Cu4 138.84(9) . .
C155 P1 Cu20 113.7(3) . .
C155 P1 C161 103.3(4) . .
C161 P1 Cu20 111.3(3) . .
C167 P1 Cu20 120.4(3) . .
C167 P1 C155 103.5(4) . .
C167 P1 C161 102.9(4) . .
C173 P2 Cu2 116.2(2) . .
C173 P2 C185 102.8(3) . .
C179 P2 Cu2 112.2(2) . .
C179 P2 C173 103.5(3) . .
C179 P2 C185 103.0(3) . .
C185 P2 Cu2 117.3(2) . .
C191 P3 Cu3 114.6(2) . .
C197 P3 Cu3 118.5(3) . .
C197 P3 C191 103.5(3) . .
C203 P3 Cu3 113.3(2) . .
C203 P3 C191 103.7(3) . .
C203 P3 C197 101.4(3) . .
C209 P4 Cu4 111.9(3) . .
C215 P4 Cu4 116.4(3) . .
C215 P4 C209 103.9(4) . .
C221 P4 Cu4 116.0(2) . .
C221 P4 C209 104.3(4) . .
C221 P4 C215 102.8(3) . .
S1 C1 H1A 109.4 . .
S1 C1 H1B 109.4 . .
H1A C1 H1B 108.0 . .
C2 C1 S1 111.3(6) . .
C2 C1 H1A 109.4 . .
C2 C1 H1B 109.4 . .
C3 C2 C1 121.6(8) . .
C7 C2 C1 121.8(8) . .
C7 C2 C3 116.5(8) . .
C2 C3 H3 119.5 . .
C4 C3 C2 121.1(9) . .
C4 C3 H3 119.5 . .
C3 C4 H4 118.1 . .
C5 C4 C3 123.7(9) . .
C5 C4 H4 118.1 . .
C4 C5 C6 114.7(9) . .
C4 C5 C8 122.4(8) . .
C6 C5 C8 122.7(8) . .
C5 C6 H6 119.0 . .
C7 C6 C5 121.9(9) . .
C7 C6 H6 119.0 . .
C2 C7 C6 121.9(8) . .
C2 C7 H7 119.1 . .
C6 C7 H7 119.1 . .
C5 C8 C9 108.9(8) . .
C5 C8 C10 110.3(8) . .
C5 C8 C11 112.5(8) . .
C10 C8 C9 106.7(8) . .
C10 C8 C11 110.4(9) . .
C11 C8 C9 108.0(8) . .
C8 C9 H9A 109.5 . .
C8 C9 H9B 109.5 . .
C8 C9 H9C 109.5 . .
H9A C9 H9B 109.5 . .
H9A C9 H9C 109.5 . .
H9B C9 H9C 109.5 . .
C8 C10 H10A 109.5 . .
C8 C10 H10B 109.5 . .
C8 C10 H10C 109.5 . .
H10A C10 H10B 109.5 . .
H10A C10 H10C 109.5 . .
H10B C10 H10C 109.5 . .
C8 C11 H11A 109.5 . .
C8 C11 H11B 109.5 . .
C8 C11 H11C 109.5 . .
H11A C11 H11B 109.5 . .
H11A C11 H11C 109.5 . .
H11B C11 H11C 109.5 . .
S2 C12 H12A 109.7 . .
S2 C12 H12B 109.7 . .
H12A C12 H12B 108.2 . .
C13 C12 S2 109.8(5) . .
C13 C12 H12A 109.7 . .
C13 C12 H12B 109.7 . .
C14 C13 C12 123.7(8) . .
C14 C13 C18 118.2(8) . .
C18 C13 C12 118.1(8) . .
C13 C14 H14 119.7 . .
C13 C14 C15 120.6(10) . .
C15 C14 H14 119.7 . .
C14 C15 H15 119.3 . .
C16 C15 C14 121.4(10) . .
C16 C15 H15 119.3 . .
C15 C16 C17 117.0(9) . .
C15 C16 C19 123.0(10) . .
C17 C16 C19 119.9(9) . .
C16 C17 H17 119.8 . .
C18 C17 C16 120.5(9) . .
C18 C17 H17 119.8 . .
C13 C18 C17 122.4(9) . .
C13 C18 H18 118.8 . .
C17 C18 H18 118.8 . .
C20 C19 C16 108.4(8) . .
C21 C19 C16 107.7(8) . .
C21 C19 C20 109.0(10) . .
C22 C19 C16 112.5(10) . .
C22 C19 C20 108.4(10) . .
C22 C19 C21 110.7(10) . .
C19 C20 H20A 109.5 . .
C19 C20 H20B 109.5 . .
C19 C20 H20C 109.5 . .
H20A C20 H20B 109.5 . .
H20A C20 H20C 109.5 . .
H20B C20 H20C 109.5 . .
C19 C21 H21A 109.5 . .
C19 C21 H21B 109.5 . .
C19 C21 H21C 109.5 . .
H21A C21 H21B 109.5 . .
H21A C21 H21C 109.5 . .
H21B C21 H21C 109.5 . .
C19 C22 H22A 109.5 . .
C19 C22 H22B 109.5 . .
C19 C22 H22C 109.5 . .
H22A C22 H22B 109.5 . .
H22A C22 H22C 109.5 . .
H22B C22 H22C 109.5 . .
S3 C23 H23A 109.2 . .
S3 C23 H23B 109.2 . .
H23A C23 H23B 107.9 . .
C24 C23 S3 112.2(4) . .
C24 C23 H23A 109.2 . .
C24 C23 H23B 109.2 . .
C25 C24 C23 120.9(7) . .
C25 C24 C29 118.4(7) . .
C29 C24 C23 120.6(6) . .
C24 C25 H25 119.0 . .
C24 C25 C26 121.9(9) . .
C26 C25 H25 119.0 . .
C25 C26 H26 120.1 . .
C27 C26 C25 119.8(9) . .
C27 C26 H26 120.1 . .
C26 C27 C28 119.1(8) . .
C26 C27 C30 119.9(10) . .
C28 C27 C30 121.0(11) . .
C27 C28 H28 120.1 . .
C29 C28 C27 119.9(9) . .
C29 C28 H28 120.1 . .
C24 C29 H29 119.6 . .
C28 C29 C24 120.9(8) . .
C28 C29 H29 119.6 . .
C27 C30 C33 109.5(12) . .
C31 C30 C27 108.3(10) . .
C31 C30 C33 107.3(12) . .
C32 C30 C27 108.9(12) . .
C32 C30 C31 108.2(14) . .
C32 C30 C33 114.6(14) . .
C32A C30 C27 108.6(13) . .
C32A C30 C31A 98(2) . .
C33A C30 C27 108(3) . .
C33A C30 C32A 123(3) . .
C33A C30 C31A 106(3) . .
C31A C30 C27 114(2) . .
C30 C31 H31A 109.5 . .
C30 C31 H31B 109.5 . .
C30 C31 H31C 109.5 . .
H31A C31 H31B 109.5 . .
H31A C31 H31C 109.5 . .
H31B C31 H31C 109.5 . .
C30 C32 H32A 109.5 . .
C30 C32 H32B 109.5 . .
C30 C32 H32C 109.5 . .
H32A C32 H32B 109.5 . .
H32A C32 H32C 109.5 . .
H32B C32 H32C 109.5 . .
C30 C33 H33A 109.5 . .
C30 C33 H33B 109.5 . .
C30 C33 H33C 109.5 . .
H33A C33 H33B 109.5 . .
H33A C33 H33C 109.5 . .
H33B C33 H33C 109.5 . .
S4 C34 H34A 109.1 . .
S4 C34 H34B 109.1 . .
H34A C34 H34B 107.9 . .
C35 C34 S4 112.3(6) . .
C35 C34 H34A 109.1 . .
C35 C34 H34B 109.1 . .
C36 C35 C34 122.4(8) . .
C36 C35 C40 116.2(8) . .
C40 C35 C34 121.4(8) . .
C35 C36 H36 119.3 . .
C35 C36 C37 121.5(9) . .
C37 C36 H36 119.3 . .
C36 C37 H37 118.4 . .
C38 C37 C36 123.1(10) . .
C38 C37 H37 118.4 . .
C37 C38 C39 115.7(10) . .
C37 C38 C41 123.0(11) . .
C39 C38 C41 121.3(12) . .
C38 C39 H39 119.4 . .
C38 C39 C40 121.3(11) . .
C40 C39 H39 119.4 . .
C35 C40 C39 122.2(10) . .
C35 C40 H40 118.9 . .
C39 C40 H40 118.9 . .
C38 C41 C43 109.5(17) . .
C38 C41 C44A 111.3(15) . .
C38 C41 C44 105.7(13) . .
C42 C41 C38 107.0(15) . .
C42 C41 C43 118(2) . .
C42 C41 C44 101.0(18) . .
C42A C41 C38 110.6(12) . .
C42A C41 C44A 104.6(16) . .
C43 C41 C44 114.9(19) . .
C43A C41 C38 112.2(15) . .
C43A C41 C42A 112.2(19) . .
C43A C41 C44A 105.7(18) . .
C41 C42 H42A 109.5 . .
C41 C42 H42B 109.5 . .
C41 C42 H42C 109.5 . .
H42A C42 H42B 109.5 . .
H42A C42 H42C 109.5 . .
H42B C42 H42C 109.5 . .
C41 C42A H42D 109.5 . .
C41 C42A H42E 109.5 . .
C41 C42A H42F 109.5 . .
H42D C42A H42E 109.5 . .
H42D C42A H42F 109.5 . .
H42E C42A H42F 109.5 . .
C41 C43 H43A 109.5 . .
C41 C43 H43B 109.5 . .
C41 C43 H43C 109.5 . .
H43A C43 H43B 109.5 . .
H43A C43 H43C 109.5 . .
H43B C43 H43C 109.5 . .
C41 C43A H43D 109.5 . .
C41 C43A H43E 109.5 . .
C41 C43A H43F 109.5 . .
H43D C43A H43E 109.5 . .
H43D C43A H43F 109.5 . .
H43E C43A H43F 109.5 . .
C41 C44A H44A 109.5 . .
C41 C44A H44B 109.5 . .
C41 C44A H44C 109.5 . .
H44A C44A H44B 109.5 . .
H44A C44A H44C 109.5 . .
H44B C44A H44C 109.5 . .
C41 C44 H44D 109.5 . .
C41 C44 H44E 109.5 . .
C41 C44 H44F 109.5 . .
H44D C44 H44E 109.5 . .
H44D C44 H44F 109.5 . .
H44E C44 H44F 109.5 . .
S5 C45 H45A 109.4 . .
S5 C45 H45B 109.4 . .
H45A C45 H45B 108.0 . .
C46 C45 S5 111.2(5) . .
C46 C45 H45A 109.4 . .
C46 C45 H45B 109.4 . .
C47 C46 C45 123.5(7) . .
C47 C46 C51 116.5(7) . .
C51 C46 C45 120.0(7) . .
C46 C47 H47 118.5 . .
C48 C47 C46 123.0(8) . .
C48 C47 H47 118.5 . .
C47 C48 H48 119.7 . .
C47 C48 C49 120.7(9) . .
C49 C48 H48 119.7 . .
C48 C49 C52 122.0(11) . .
C50 C49 C48 116.1(9) . .
C50 C49 C52 121.8(10) . .
C49 C50 H50 118.3 . .
C51 C50 C49 123.3(8) . .
C51 C50 H50 118.3 . .
C46 C51 H51 119.8 . .
C50 C51 C46 120.4(8) . .
C50 C51 H51 119.8 . .
C49 C52 C54 108.8(11) . .
C49 C52 C55 107.3(10) . .
C53 C52 C49 112.8(11) . .
C53 C52 C54 109.0(14) . .
C53 C52 C55 113.5(14) . .
C54 C52 C55 105.1(11) . .
C52 C53 H53A 109.5 . .
C52 C53 H53B 109.5 . .
C52 C53 H53C 109.5 . .
H53A C53 H53B 109.5 . .
H53A C53 H53C 109.5 . .
H53B C53 H53C 109.5 . .
C52 C54 H54A 109.5 . .
C52 C54 H54B 109.5 . .
C52 C54 H54C 109.5 . .
H54A C54 H54B 109.5 . .
H54A C54 H54C 109.5 . .
H54B C54 H54C 109.5 . .
C52 C55 H55A 109.5 . .
C52 C55 H55B 109.5 . .
C52 C55 H55C 109.5 . .
H55A C55 H55B 109.5 . .
H55A C55 H55C 109.5 . .
H55B C55 H55C 109.5 . .
S6 C56 H56A 108.9 . .
S6 C56 H56B 108.9 . .
H56A C56 H56B 107.7 . .
C57 C56 S6 113.5(4) . .
C57 C56 H56A 108.9 . .
C57 C56 H56B 108.9 . .
C58 C57 C56 120.3(6) . .
C62 C57 C56 121.8(6) . .
C62 C57 C58 117.9(6) . .
C57 C58 H58 119.8 . .
C59 C58 C57 120.5(7) . .
C59 C58 H58 119.8 . .
C58 C59 H59 119.0 . .
C58 C59 C60 122.0(8) . .
C60 C59 H59 119.0 . .
C59 C60 C63 119.4(8) . .
C61 C60 C59 116.7(7) . .
C61 C60 C63 123.8(8) . .
C60 C61 H61 119.1 . .
C60 C61 C62 121.8(7) . .
C62 C61 H61 119.1 . .
C57 C62 C61 121.1(8) . .
C57 C62 H62 119.4 . .
C61 C62 H62 119.4 . .
C60 C63 C65 110.9(9) . .
C60 C63 C66 107.0(9) . .
C60 C63 C64A 109.8(11) . .
C60 C63 C65A 107.8(17) . .
C64 C63 C60 111.4(9) . .
C64 C63 C65 109.7(11) . .
C64 C63 C66 112.8(11) . .
C65 C63 C66 104.9(11) . .
C66A C63 C60 114.5(17) . .
C66A C63 C64A 106(2) . .
C66A C63 C65A 123(2) . .
C65A C63 C64A 93.8(19) . .
C63 C64 H64A 109.5 . .
C63 C64 H64B 109.5 . .
C63 C64 H64C 109.5 . .
H64A C64 H64B 109.5 . .
H64A C64 H64C 109.5 . .
H64B C64 H64C 109.5 . .
C63 C65 H65A 109.5 . .
C63 C65 H65B 109.5 . .
C63 C65 H65C 109.5 . .
H65A C65 H65B 109.5 . .
H65A C65 H65C 109.5 . .
H65B C65 H65C 109.5 . .
C63 C66 H66A 109.5 . .
C63 C66 H66B 109.5 . .
C63 C66 H66C 109.5 . .
H66A C66 H66B 109.5 . .
H66A C66 H66C 109.5 . .
H66B C66 H66C 109.5 . .
S7 C67 H67A 108.3 . .
S7 C67 H67B 108.3 . .
H67A C67 H67B 107.4 . .
C68 C67 S7 115.9(5) . .
C68 C67 H67A 108.3 . .
C68 C67 H67B 108.3 . .
C69 C68 C67 124.6(6) . .
C69 C68 C73 117.3(7) . .
C73 C68 C67 118.2(6) . .
C68 C69 H69 119.3 . .
C70 C69 C68 121.3(7) . .
C70 C69 H69 119.3 . .
C69 C70 H70 119.0 . .
C71 C70 C69 122.1(8) . .
C71 C70 H70 119.0 . .
C70 C71 C72 117.4(7) . .
C70 C71 C74 122.7(8) . .
C72 C71 C74 120.0(8) . .
C71 C72 H72 119.2 . .
C71 C72 C73 121.5(8) . .
C73 C72 H72 119.2 . .
C68 C73 H73 119.8 . .
C72 C73 C68 120.4(7) . .
C72 C73 H73 119.8 . .
C71 C74 C75 107.7(9) . .
C76 C74 C71 110.3(8) . .
C76 C74 C75 109.9(10) . .
C77 C74 C71 111.3(9) . .
C77 C74 C75 108.6(10) . .
C77 C74 C76 109.1(10) . .
C74 C75 H75A 109.5 . .
C74 C75 H75B 109.5 . .
C74 C75 H75C 109.5 . .
H75A C75 H75B 109.5 . .
H75A C75 H75C 109.5 . .
H75B C75 H75C 109.5 . .
C74 C76 H76A 109.5 . .
C74 C76 H76B 109.5 . .
C74 C76 H76C 109.5 . .
H76A C76 H76B 109.5 . .
H76A C76 H76C 109.5 . .
H76B C76 H76C 109.5 . .
C74 C77 H77A 109.5 . .
C74 C77 H77B 109.5 . .
C74 C77 H77C 109.5 . .
H77A C77 H77B 109.5 . .
H77A C77 H77C 109.5 . .
H77B C77 H77C 109.5 . .
S8 C78 H78A 109.8 . .
S8 C78 H78B 109.8 . .
H78A C78 H78B 108.2 . .
C79 C78 S8 109.6(5) . .
C79 C78 H78A 109.8 . .
C79 C78 H78B 109.8 . .
C80 C79 C78 119.5(6) . .
C84 C79 C78 123.3(7) . .
C84 C79 C80 117.1(7) . .
C79 C80 H80 120.0 . .
C81 C80 C79 120.0(7) . .
C81 C80 H80 120.0 . .
C80 C81 H81 118.5 . .
C80 C81 C82 122.9(8) . .
C82 C81 H81 118.5 . .
C81 C82 C83 116.6(7) . .
C81 C82 C85 121.2(8) . .
C83 C82 C85 122.0(8) . .
C82 C83 H83 119.1 . .
C82 C83 C84 121.8(8) . .
C84 C83 H83 119.1 . .
C79 C84 C83 121.4(8) . .
C79 C84 H84 119.3 . .
C83 C84 H84 119.3 . .
C86 C85 C82 110.8(8) . .
C87 C85 C82 107.7(8) . .
C87 C85 C86 110.5(10) . .
C87 C85 C88 108.8(8) . .
C88 C85 C82 108.3(8) . .
C88 C85 C86 110.6(9) . .
C85 C86 H86A 109.5 . .
C85 C86 H86B 109.5 . .
C85 C86 H86C 109.5 . .
H86A C86 H86B 109.5 . .
H86A C86 H86C 109.5 . .
H86B C86 H86C 109.5 . .
C85 C87 H87A 109.5 . .
C85 C87 H87B 109.5 . .
C85 C87 H87C 109.5 . .
H87A C87 H87B 109.5 . .
H87A C87 H87C 109.5 . .
H87B C87 H87C 109.5 . .
C85 C88 H88A 109.5 . .
C85 C88 H88B 109.5 . .
C85 C88 H88C 109.5 . .
H88A C88 H88B 109.5 . .
H88A C88 H88C 109.5 . .
H88B C88 H88C 109.5 . .
S9 C89 H89A 108.8 . .
S9 C89 H89B 108.8 . .
H89A C89 H89B 107.7 . .
C90 C89 S9 113.7(5) . .
C90 C89 H89A 108.8 . .
C90 C89 H89B 108.8 . .
C91 C90 C89 120.5(8) . .
C95 C90 C89 122.4(8) . .
C95 C90 C91 117.1(8) . .
C90 C91 H91 119.6 . .
C90 C91 C92 120.8(10) . .
C92 C91 H91 119.6 . .
C91 C92 H92 119.0 . .
C93 C92 C91 121.9(11) . .
C93 C92 H92 119.0 . .
C92 C93 C96 118.9(14) . .
C94 C93 C92 115.8(10) . .
C94 C93 C96 125.3(14) . .
C93 C94 H94 118.6 . .
C93 C94 C95 122.8(11) . .
C95 C94 H94 118.6 . .
C90 C95 C94 121.5(10) . .
C90 C95 H95 119.2 . .
C94 C95 H95 119.2 . .
C93 C96 C97 108.2(16) . .
C93 C96 C99A 105.3(19) . .
C98 C96 C93 109.4(13) . .
C98 C96 C97 101.9(16) . .
C99 C96 C93 110.0(14) . .
C99 C96 C97 115.6(17) . .
C99 C96 C98 111.4(19) . .
C97A C96 C93 107.7(11) . .
C97A C96 C99A 99.9(17) . .
C98A C96 C93 121.9(17) . .
C98A C96 C99A 104(2) . .
C98A C96 C97A 115.1(15) . .
C96 C97 H97A 109.5 . .
C96 C97 H97B 109.5 . .
C96 C97 H97C 109.5 . .
H97A C97 H97B 109.5 . .
H97A C97 H97C 109.5 . .
H97B C97 H97C 109.5 . .
C96 C98 H98A 109.5 . .
C96 C98 H98B 109.5 . .
C96 C98 H98C 109.5 . .
H98A C98 H98B 109.5 . .
H98A C98 H98C 109.5 . .
H98B C98 H98C 109.5 . .
C96 C99 H99A 109.5 . .
C96 C99 H99B 109.5 . .
C96 C99 H99C 109.5 . .
H99A C99 H99B 109.5 . .
H99A C99 H99C 109.5 . .
H99B C99 H99C 109.5 . .
C96 C99A H99D 109.5 . .
C96 C99A H99E 109.5 . .
C96 C99A H99F 109.5 . .
H99D C99A H99E 109.5 . .
H99D C99A H99F 109.5 . .
H99E C99A H99F 109.5 . .
C96 C97A H97D 109.5 . .
C96 C97A H97E 109.5 . .
C96 C97A H97F 109.5 . .
H97D C97A H97E 109.5 . .
H97D C97A H97F 109.5 . .
H97E C97A H97F 109.5 . .
C96 C98A H98D 109.5 . .
C96 C98A H98E 109.5 . .
C96 C98A H98F 109.5 . .
H98D C98A H98E 109.5 . .
H98D C98A H98F 109.5 . .
H98E C98A H98F 109.5 . .
S10 C100 H10D 108.5 . .
S10 C100 H10E 108.5 . .
H10D C100 H10E 107.5 . .
C101 C100 S10 115.1(5) . .
C101 C100 H10D 108.5 . .
C101 C100 H10E 108.5 . .
C102 C101 C100 119.2(6) . .
C102 C101 C106 117.4(6) . .
C106 C101 C100 123.4(6) . .
C101 C102 H102 119.4 . .
C101 C102 C103 121.2(7) . .
C103 C102 H102 119.4 . .
C102 C103 H103 119.2 . .
C104 C103 C102 121.7(7) . .
C104 C103 H103 119.2 . .
C103 C104 C105 117.3(6) . .
C103 C104 C107 121.8(7) . .
C105 C104 C107 120.8(7) . .
C104 C105 H105 119.6 . .
C106 C105 C104 120.8(7) . .
C106 C105 H105 119.6 . .
C101 C106 H106 119.2 . .
C105 C106 C101 121.5(7) . .
C105 C106 H106 119.2 . .
C108 C107 C104 108.3(8) . .
C108 C107 C109 109.9(9) . .
C108 C107 C110 110.2(9) . .
C109 C107 C104 109.5(7) . .
C110 C107 C104 112.5(7) . .
C110 C107 C109 106.4(9) . .
C107 C108 H10F 109.5 . .
C107 C108 H10G 109.5 . .
C107 C108 H10H 109.5 . .
H10F C108 H10G 109.5 . .
H10F C108 H10H 109.5 . .
H10G C108 H10H 109.5 . .
C107 C109 H10I 109.5 . .
C107 C109 H10J 109.5 . .
C107 C109 H10K 109.5 . .
H10I C109 H10J 109.5 . .
H10I C109 H10K 109.5 . .
H10J C109 H10K 109.5 . .
C107 C110 H11D 109.5 . .
C107 C110 H11E 109.5 . .
C107 C110 H11F 109.5 . .
H11D C110 H11E 109.5 . .
H11D C110 H11F 109.5 . .
H11E C110 H11F 109.5 . .
S11 C111 H11G 108.9 . .
S11 C111 H11H 108.9 . .
H11G C111 H11H 107.7 . .
C112 C111 S11 113.6(5) . .
C112 C111 H11G 108.9 . .
C112 C111 H11H 108.9 . .
C113 C112 C111 122.0(6) . .
C117 C112 C111 121.6(6) . .
C117 C112 C113 116.5(6) . .
C112 C113 H113 119.4 . .
C114 C113 C112 121.3(7) . .
C114 C113 H113 119.4 . .
C113 C114 H114 118.7 . .
C113 C114 C115 122.6(8) . .
C115 C114 H114 118.7 . .
C114 C115 C118 123.0(8) . .
C116 C115 C114 115.7(7) . .
C116 C115 C118 121.2(8) . .
C115 C116 H116 118.8 . .
C115 C116 C117 122.5(7) . .
C117 C116 H116 118.8 . .
C112 C117 C116 121.3(7) . .
C112 C117 H117 119.3 . .
C116 C117 H117 119.3 . .
C115 C118 C120 99.8(10) . .
C119 C118 C115 115.2(8) . .
C119 C118 C120 98.5(10) . .
C119 C118 C121 127.0(10) . .
C121 C118 C115 114.5(8) . .
C121 C118 C120 90.3(9) . .
C118 C119 H11I 109.5 . .
C118 C119 H11J 109.5 . .
C118 C119 H11K 109.5 . .
H11I C119 H11J 109.5 . .
H11I C119 H11K 109.5 . .
H11J C119 H11K 109.5 . .
C118 C120 H12C 109.5 . .
C118 C120 H12D 109.5 . .
C118 C120 H12E 109.5 . .
H12C C120 H12D 109.5 . .
H12C C120 H12E 109.5 . .
H12D C120 H12E 109.5 . .
C118 C121 H12F 109.5 . .
C118 C121 H12G 109.5 . .
C118 C121 H12H 109.5 . .
H12F C121 H12G 109.5 . .
H12F C121 H12H 109.5 . .
H12G C121 H12H 109.5 . .
S12 C122 H12I 108.6 . .
S12 C122 H12J 108.6 . .
H12I C122 H12J 107.5 . .
C123 C122 S12 114.8(4) . .
C123 C122 H12I 108.6 . .
C123 C122 H12J 108.6 . .
C124 C123 C122 118.6(6) . .
C124 C123 C128 117.3(6) . .
C128 C123 C122 124.1(6) . .
C123 C124 H124 119.3 . .
C123 C124 C125 121.4(7) . .
C125 C124 H124 119.3 . .
C124 C125 H125 119.2 . .
C126 C125 C124 121.7(7) . .
C126 C125 H125 119.2 . .
C125 C126 C127 117.2(7) . .
C125 C126 C129 122.4(7) . .
C127 C126 C129 120.0(7) . .
C126 C127 H127 119.1 . .
C126 C127 C128 121.8(7) . .
C128 C127 H127 119.1 . .
C123 C128 H128 119.8 . .
C127 C128 C123 120.5(7) . .
C127 C128 H128 119.8 . .
C130 C129 C126 111.0(7) . .
C130 C129 C132 107.3(9) . .
C131 C129 C126 110.6(8) . .
C131 C129 C130 110.9(8) . .
C131 C129 C132 109.6(8) . .
C132 C129 C126 107.4(7) . .
C129 C130 H13A 109.5 . .
C129 C130 H13B 109.5 . .
C129 C130 H13C 109.5 . .
H13A C130 H13B 109.5 . .
H13A C130 H13C 109.5 . .
H13B C130 H13C 109.5 . .
C129 C131 H13D 109.5 . .
C129 C131 H13E 109.5 . .
C129 C131 H13F 109.5 . .
H13D C131 H13E 109.5 . .
H13D C131 H13F 109.5 . .
H13E C131 H13F 109.5 . .
C129 C132 H13G 109.5 . .
C129 C132 H13H 109.5 . .
C129 C132 H13I 109.5 . .
H13G C132 H13H 109.5 . .
H13G C132 H13I 109.5 . .
H13H C132 H13I 109.5 . .
S13 C133 H13J 109.6 . .
S13 C133 H13K 109.6 . .
H13J C133 H13K 108.1 . .
C134 C133 S13 110.4(5) . .
C134 C133 H13J 109.6 . .
C134 C133 H13K 109.6 . .
C135 C134 C133 119.9(7) . .
C139 C134 C133 121.9(7) . .
C139 C134 C135 118.2(7) . .
C134 C135 H135 119.8 . .
C136 C135 C134 120.3(8) . .
C136 C135 H135 119.8 . .
C135 C136 H136 119.3 . .
C137 C136 C135 121.4(8) . .
C137 C136 H136 119.3 . .
C136 C137 C138 117.5(7) . .
C136 C137 C140 122.8(8) . .
C138 C137 C140 119.6(9) . .
C137 C138 H138 119.2 . .
C137 C138 C139 121.5(8) . .
C139 C138 H138 119.2 . .
C134 C139 C138 121.0(8) . .
C134 C139 H139 119.5 . .
C138 C139 H139 119.5 . .
C141 C140 C137 106.7(8) . .
C141 C140 C143 110.5(9) . .
C142 C140 C137 109.8(8) . .
C142 C140 C141 110.3(9) . .
C142 C140 C143 109.3(9) . .
C143 C140 C137 110.2(9) . .
C140 C141 H14A 109.5 . .
C140 C141 H14B 109.5 . .
C140 C141 H14C 109.5 . .
H14A C141 H14B 109.5 . .
H14A C141 H14C 109.5 . .
H14B C141 H14C 109.5 . .
C140 C142 H14D 109.5 . .
C140 C142 H14E 109.5 . .
C140 C142 H14F 109.5 . .
H14D C142 H14E 109.5 . .
H14D C142 H14F 109.5 . .
H14E C142 H14F 109.5 . .
C140 C143 H14G 109.5 . .
C140 C143 H14H 109.5 . .
C140 C143 H14I 109.5 . .
H14G C143 H14H 109.5 . .
H14G C143 H14I 109.5 . .
H14H C143 H14I 109.5 . .
S14 C144 H14J 109.3 . .
S14 C144 H14K 109.3 . .
H14J C144 H14K 107.9 . .
C145 C144 S14 111.8(4) . .
C145 C144 H14J 109.3 . .
C145 C144 H14K 109.3 . .
C146 C145 C144 119.2(7) . .
C150 C145 C144 122.1(6) . .
C150 C145 C146 118.7(6) . .
C145 C146 H146 119.6 . .
C145 C146 C147 120.8(8) . .
C147 C146 H146 119.6 . .
C146 C147 H147 119.8 . .
C148 C147 C146 120.4(7) . .
C148 C147 H147 119.8 . .
C147 C148 C149 118.3(7) . .
C147 C148 C151 118.7(8) . .
C149 C148 C151 122.9(8) . .
C148 C149 H149 119.2 . .
C148 C149 C150 121.7(8) . .
C150 C149 H149 119.2 . .
C145 C150 C149 120.1(7) . .
C145 C150 H150 120.0 . .
C149 C150 H150 120.0 . .
C152 C151 C148 107.5(7) . .
C153 C151 C148 111.5(8) . .
C153 C151 C152 110.1(9) . .
C153 C151 C154 108.8(8) . .
C154 C151 C148 108.0(7) . .
C154 C151 C152 110.8(9) . .
C151 C152 H15A 109.5 . .
C151 C152 H15B 109.5 . .
C151 C152 H15C 109.5 . .
H15A C152 H15B 109.5 . .
H15A C152 H15C 109.5 . .
H15B C152 H15C 109.5 . .
C151 C153 H15D 109.5 . .
C151 C153 H15E 109.5 . .
C151 C153 H15F 109.5 . .
H15D C153 H15E 109.5 . .
H15D C153 H15F 109.5 . .
H15E C153 H15F 109.5 . .
C151 C154 H15G 109.5 . .
C151 C154 H15H 109.5 . .
C151 C154 H15I 109.5 . .
H15G C154 H15H 109.5 . .
H15G C154 H15I 109.5 . .
H15H C154 H15I 109.5 . .
C156 C155 P1 125.0(7) . .
C160 C155 P1 116.4(7) . .
C160 C155 C156 118.6(8) . .
C155 C156 H156 119.3 . .
C157 C156 C155 121.4(11) . .
C157 C156 H156 119.3 . .
C156 C157 H157 120.0 . .
C158 C157 C156 119.9(12) . .
C158 C157 H157 120.0 . .
C157 C158 H158 119.9 . .
C157 C158 C159 120.3(11) . .
C159 C158 H158 119.9 . .
C158 C159 H159 120.0 . .
C160 C159 C158 120.0(11) . .
C160 C159 H159 120.0 . .
C155 C160 H160 120.1 . .
C159 C160 C155 119.8(10) . .
C159 C160 H160 120.1 . .
C162 C161 P1 124.1(7) . .
C162 C161 C166 118.7(8) . .
C166 C161 P1 117.2(6) . .
C161 C162 H162 119.7 . .
C163 C162 C161 120.6(9) . .
C163 C162 H162 119.7 . .
C162 C163 H163 119.7 . .
C164 C163 C162 120.5(10) . .
C164 C163 H163 119.7 . .
C163 C164 H164 119.8 . .
C163 C164 C165 120.4(9) . .
C165 C164 H164 119.8 . .
C164 C165 H165 120.5 . .
C164 C165 C166 119.1(9) . .
C166 C165 H165 120.5 . .
C161 C166 H166 119.7 . .
C165 C166 C161 120.7(8) . .
C165 C166 H166 119.7 . .
C168 C167 P1 121.0(6) . .
C168 C167 C172 116.1(7) . .
C172 C167 P1 122.9(7) . .
C167 C168 H168 119.7 . .
C167 C168 C169 120.6(9) . .
C169 C168 H168 119.7 . .
C168 C169 H169 119.5 . .
C170 C169 C168 121.0(10) . .
C170 C169 H169 119.5 . .
C169 C170 H170 119.9 . .
C169 C170 C171 120.2(9) . .
C171 C170 H170 119.9 . .
C170 C171 H171 120.2 . .
C170 C171 C172 119.6(9) . .
C172 C171 H171 120.2 . .
C167 C172 H172 118.8 . .
C171 C172 C167 122.5(9) . .
C171 C172 H172 118.8 . .
C174 C173 P2 124.3(5) . .
C174 C173 C178 116.9(6) . .
C178 C173 P2 118.8(5) . .
C173 C174 H174 120.0 . .
C175 C174 C173 120.1(7) . .
C175 C174 H174 120.0 . .
C174 C175 H175 118.7 . .
C176 C175 C174 122.5(7) . .
C176 C175 H175 118.7 . .
C175 C176 H176 120.7 . .
C175 C176 C177 118.5(7) . .
C177 C176 H176 120.7 . .
C176 C177 H177 119.6 . .
C178 C177 C176 120.7(7) . .
C178 C177 H177 119.6 . .
C173 C178 H178 119.4 . .
C177 C178 C173 121.3(7) . .
C177 C178 H178 119.4 . .
C180 C179 P2 125.3(6) . .
C184 C179 P2 117.7(6) . .
C184 C179 C180 117.0(7) . .
C179 C180 H180 119.7 . .
C181 C180 C179 120.7(9) . .
C181 C180 H180 119.7 . .
C180 C181 H181 119.3 . .
C180 C181 C182 121.3(9) . .
C182 C181 H181 119.3 . .
C181 C182 H182 120.3 . .
C183 C182 C181 119.3(9) . .
C183 C182 H182 120.3 . .
C182 C183 H183 119.8 . .
C182 C183 C184 120.4(8) . .
C184 C183 H183 119.8 . .
C179 C184 H184 119.4 . .
C183 C184 C179 121.3(7) . .
C183 C184 H184 119.4 . .
C186 C185 P2 123.6(6) . .
C190 C185 P2 118.2(5) . .
C190 C185 C186 118.2(6) . .
C185 C186 H186 119.7 . .
C187 C186 C185 120.6(8) . .
C187 C186 H186 119.7 . .
C186 C187 H187 119.9 . .
C188 C187 C186 120.2(8) . .
C188 C187 H187 119.9 . .
C187 C188 H188 119.6 . .
C187 C188 C189 120.9(8) . .
C189 C188 H188 119.6 . .
C188 C189 H189 120.2 . .
C188 C189 C190 119.5(8) . .
C190 C189 H189 120.2 . .
C185 C190 C189 120.6(7) . .
C185 C190 H190 119.7 . .
C189 C190 H190 119.7 . .
C192 C191 P3 117.5(6) . .
C196 C191 P3 123.2(6) . .
C196 C191 C192 119.3(7) . .
C191 C192 H192 120.1 . .
C191 C192 C193 119.7(8) . .
C193 C192 H192 120.1 . .
C192 C193 H193 120.6 . .
C194 C193 C192 118.7(9) . .
C194 C193 H193 120.6 . .
C193 C194 H194 119.8 . .
C195 C194 C193 120.3(9) . .
C195 C194 H194 119.8 . .
C194 C195 H195 119.2 . .
C194 C195 C196 121.6(10) . .
C196 C195 H195 119.2 . .
C191 C196 H196 119.8 . .
C195 C196 C191 120.4(9) . .
C195 C196 H196 119.8 . .
C198 C197 P3 123.1(6) . .
C202 C197 P3 118.3(5) . .
C202 C197 C198 118.6(7) . .
C197 C198 H198 119.9 . .
C197 C198 C199 120.2(8) . .
C199 C198 H198 119.9 . .
C198 C199 H199 119.9 . .
C200 C199 C198 120.2(8) . .
C200 C199 H199 119.9 . .
C199 C200 H200 119.5 . .
C199 C200 C201 120.9(8) . .
C201 C200 H200 119.5 . .
C200 C201 H201 120.9 . .
C200 C201 C202 118.3(8) . .
C202 C201 H201 120.9 . .
C197 C202 C201 121.7(7) . .
C197 C202 H202 119.1 . .
C201 C202 H202 119.1 . .
C204 C203 P3 124.1(6) . .
C204 C203 C208 117.5(6) . .
C208 C203 P3 118.3(5) . .
C203 C204 H204 119.6 . .
C205 C204 C203 120.8(8) . .
C205 C204 H204 119.6 . .
C204 C205 H205 119.3 . .
C204 C205 C206 121.3(8) . .
C206 C205 H205 119.3 . .
C205 C206 H206 120.2 . .
C205 C206 C207 119.6(7) . .
C207 C206 H206 120.2 . .
C206 C207 H207 120.0 . .
C206 C207 C208 119.9(7) . .
C208 C207 H207 120.0 . .
C203 C208 H208 119.6 . .
C207 C208 C203 120.7(7) . .
C207 C208 H208 119.6 . .
C210 C209 P4 118.1(7) . .
C214 C209 P4 123.6(7) . .
C214 C209 C210 118.3(8) . .
C209 C210 H210 118.8 . .
C211 C210 C209 122.3(10) . .
C211 C210 H210 118.8 . .
C210 C211 H211 120.1 . .
C210 C211 C212 119.7(10) . .
C212 C211 H211 120.1 . .
C211 C212 H212 120.9 . .
C213 C212 C211 118.2(10) . .
C213 C212 H212 120.9 . .
C212 C213 H213 119.6 . .
C214 C213 C212 120.9(10) . .
C214 C213 H213 119.6 . .
C209 C214 C213 120.6(9) . .
C209 C214 H214 119.7 . .
C213 C214 H214 119.7 . .
C216 C215 P4 118.6(5) . .
C216 C215 C220 117.3(7) . .
C220 C215 P4 124.1(6) . .
C215 C216 H216 118.5 . .
C215 C216 C217 122.9(8) . .
C217 C216 H216 118.5 . .
C216 C217 H217 120.5 . .
C218 C217 C216 118.9(9) . .
C218 C217 H217 120.5 . .
C217 C218 H218 119.8 . .
C219 C218 C217 120.4(8) . .
C219 C218 H218 119.8 . .
C218 C219 H219 119.8 . .
C218 C219 C220 120.4(8) . .
C220 C219 H219 119.8 . .
C215 C220 H220 120.0 . .
C219 C220 C215 120.1(8) . .
C219 C220 H220 120.0 . .
C222 C221 P4 123.4(6) . .
C226 C221 P4 119.9(5) . .
C226 C221 C222 116.6(7) . .
C221 C222 H222 119.1 . .
C223 C222 C221 121.8(7) . .
C223 C222 H222 119.1 . .
C222 C223 H223 119.9 . .
C222 C223 C224 120.2(8) . .
C224 C223 H223 119.9 . .
C223 C224 H224 119.9 . .
C223 C224 C225 120.2(8) . .
C225 C224 H224 119.9 . .
C224 C225 H225 120.7 . .
C226 C225 C224 118.7(7) . .
C226 C225 H225 120.7 . .
C221 C226 C225 122.3(7) . .
C221 C226 H226 118.9 . .
C225 C226 H226 118.9 . .
H25A C255 H25B 109.5 . .
H25A C255 H25C 109.5 . .
H25B C255 H25C 109.5 . .
C256 C255 H25A 109.5 . .
C256 C255 H25B 109.5 . .
C256 C255 H25C 109.5 . .
C255 C256 H25D 109.5 . .
C255 C256 H25E 109.5 . .
H25D C256 H25E 108.1 . .
C257 C256 C255 110.8(19) . .
C257 C256 H25D 109.5 . .
C257 C256 H25E 109.5 . .
C256 C257 H25F 106.5 . .
C256 C257 H25G 106.5 . .
C256 C257 C258 123(2) . .
H25F C257 H25G 106.5 . .
C258 C257 H25F 106.5 . .
C258 C257 H25G 106.5 . .
C257 C258 H25H 110.2 . .
C257 C258 H25I 110.2 . .
C257 C258 C259 107.3(17) . .
H25H C258 H25I 108.5 . .
C259 C258 H25H 110.2 . .
C259 C258 H25I 110.2 . .
C258 C259 H25J 107.9 . .
C258 C259 H25K 107.9 . .
H25J C259 H25K 107.2 . .
C260 C259 C258 118(2) . .
C260 C259 H25J 107.9 . .
C260 C259 H25K 107.9 . .
C259 C260 H26A 108.3 . .
C259 C260 H26B 108.3 . .
C259 C260 C261 116(2) . .
H26A C260 H26B 107.4 . .
C261 C260 H26A 108.3 . .
C261 C260 H26B 108.3 . .
C260 C261 H26C 109.5 . .
C260 C261 H26D 109.5 . .
C260 C261 H26E 109.5 . .
H26C C261 H26D 109.5 . .
H26C C261 H26E 109.5 . .
H26D C261 H26E 109.5 . .
H24A C248 H24B 109.5 . .
H24A C248 H24C 109.5 . .
H24B C248 H24C 109.5 . .
C249 C248 H24A 109.5 . .
C249 C248 H24B 109.5 . .
C249 C248 H24C 109.5 . .
C248 C249 H24D 107.4 . .
C248 C249 H24E 107.4 . .
C248 C249 C250 120(2) . .
H24D C249 H24E 107.0 . .
C250 C249 H24D 107.4 . .
C250 C249 H24E 107.4 . .
C249 C250 H25L 109.8 . .
C249 C250 H25M 109.8 . .
C249 C250 C251 109.4(18) . .
H25L C250 H25M 108.2 . .
C251 C250 H25L 109.8 . .
C251 C250 H25M 109.8 . .
C250 C251 H25N 109.8 . .
C250 C251 H25O 109.8 . .
H25N C251 H25O 108.3 . .
C252 C251 C250 109.4(19) . .
C252 C251 H25N 109.8 . .
C252 C251 H25O 109.8 . .
C251 C252 H25P 109.2 . .
C251 C252 H25Q 109.2 . .
C251 C252 C253 111.8(19) . .
H25P C252 H25Q 107.9 . .
C253 C252 H25P 109.2 . .
C253 C252 H25Q 109.2 . .
C252 C253 H25R 111.6 . .
C252 C253 H25S 111.6 . .
C252 C253 C254 101.1(16) . .
H25R C253 H25S 109.4 . .
C254 C253 H25R 111.6 . .
C254 C253 H25S 111.6 . .
C253 C254 H25T 109.5 . .
C253 C254 H25U 109.5 . .
C253 C254 H25V 109.5 . .
H25T C254 H25U 109.5 . .
H25T C254 H25V 109.5 . .
H25U C254 H25V 109.5 . .
H26F C262 H26G 109.5 . .
H26F C262 H26H 109.5 . .
H26G C262 H26H 109.5 . .
C263 C262 H26F 109.5 . .
C263 C262 H26G 109.5 . .
C263 C262 H26H 109.5 . .
C262 C263 H26I 109.0 . .
C262 C263 H26J 109.0 . .
H26I C263 H26J 107.8 . .
C264 C263 C262 112.9(18) . .
C264 C263 H26I 109.0 . .
C264 C263 H26J 109.0 . .
C263 C264 H26K 109.1 . .
C263 C264 H26L 109.1 . .
C263 C264 C265 112(2) . .
H26K C264 H26L 107.8 . .
C265 C264 H26K 109.1 . .
C265 C264 H26L 109.1 . .
C264 C265 H26M 109.8 . .
C264 C265 H26N 109.8 . .
C264 C265 C266 109.3(19) . .
H26M C265 H26N 108.3 . .
C266 C265 H26M 109.8 . .
C266 C265 H26N 109.8 . .
C265 C266 H26O 91.5 . .
C265 C266 H26P 91.5 . .
H26O C266 H26P 102.9 . .
C267 C266 C265 175(7) . .
C267 C266 H26O 91.5 . .
C267 C266 H26P 91.5 . .
C266 C267 H26Q 109.9 . .
C266 C267 H26R 109.9 . .
H26Q C267 H26R 108.3 . .
C268 C267 C266 109(2) . .
C268 C267 H26Q 109.9 . .
C268 C267 H26R 109.9 . .
C267 C268 H26S 109.5 . .
C267 C268 H26T 109.5 . .
C267 C268 H26U 109.5 . .
H26S C268 H26T 109.5 . .
H26S C268 H26U 109.5 . .
H26T C268 H26U 109.5 . .
H23C C234 H23D 109.5 . .
H23C C234 H23E 109.5 . .
H23D C234 H23E 109.5 . .
C235 C234 H23C 109.5 . .
C235 C234 H23D 109.5 . .
C235 C234 H23E 109.5 . .
C234 C235 H23F 110.1 . .
C234 C235 H23G 110.1 . .
H23F C235 H23G 108.4 . .
C236 C235 C234 108.1(15) . .
C236 C235 H23F 110.1 . .
C236 C235 H23G 110.1 . .
C235 C236 H23H 109.4 . .
C235 C236 H23I 109.4 . .
C235 C236 C237 111.3(16) . .
H23H C236 H23I 108.0 . .
C237 C236 H23H 109.4 . .
C237 C236 H23I 109.4 . .
C236 C237 H23J 110.4 . .
C236 C237 H23K 110.4 . .
C236 C237 C238 106.8(16) . .
H23J C237 H23K 108.6 . .
C238 C237 H23J 110.4 . .
C238 C237 H23K 110.4 . .
C237 C238 H23L 110.3 . .
C237 C238 H23M 110.3 . .
H23L C238 H23M 108.5 . .
C239 C238 C237 107.3(16) . .
C239 C238 H23L 110.3 . .
C239 C238 H23M 110.3 . .
C238 C239 H23N 110.3 . .
C238 C239 H23O 110.3 . .
H23N C239 H23O 108.5 . .
C240 C239 C238 107.2(17) . .
C240 C239 H23N 110.3 . .
C240 C239 H23O 110.3 . .
C239 C240 H24F 109.5 . .
C239 C240 H24G 109.5 . .
C239 C240 H24H 109.5 . .
H24F C240 H24G 109.5 . .
H24F C240 H24H 109.5 . .
H24G C240 H24H 109.5 . .
H22D C227 H22E 109.5 . .
H22D C227 H22F 109.5 . .
H22E C227 H22F 109.5 . .
C228 C227 H22D 109.5 . .
C228 C227 H22E 109.5 . .
C228 C227 H22F 109.5 . .
C227 C228 H22G 109.4 . .
C227 C228 H22H 109.4 . .
C227 C228 C229 111.0(18) . .
H22G C228 H22H 108.0 . .
C229 C228 H22G 109.4 . .
C229 C228 H22H 109.4 . .
C228 C229 H22I 108.2 . .
C228 C229 H22J 108.2 . .
H22I C229 H22J 107.4 . .
C230 C229 C228 116.2(18) . .
C230 C229 H22I 108.2 . .
C230 C229 H22J 108.2 . .
C229 C230 H23P 108.2 . .
C229 C230 H23Q 108.2 . .
C229 C230 C231 116.2(17) . .
H23P C230 H23Q 107.4 . .
C231 C230 H23P 108.2 . .
C231 C230 H23Q 108.2 . .
C230 C231 H23R 109.9 . .
C230 C231 H23S 109.9 . .
C230 C231 C232 109.1(17) . .
H23R C231 H23S 108.3 . .
C232 C231 H23R 109.9 . .
C232 C231 H23S 109.9 . .
C231 C232 H23T 110.4 . .
C231 C232 H23U 110.4 . .
H23T C232 H23U 108.6 . .
C233 C232 C231 106.7(16) . .
C233 C232 H23T 110.4 . .
C233 C232 H23U 110.4 . .
C232 C233 H23V 109.5 . .
C232 C233 H23W 109.5 . .
C232 C233 H23X 109.5 . .
H23V C233 H23W 109.5 . .
H23V C233 H23X 109.5 . .
H23W C233 H23X 109.5 . .
C30 C32A H32D 109.5 . .
C30 C32A H32E 109.5 . .
C30 C32A H32F 109.5 . .
H32D C32A H32E 109.5 . .
H32D C32A H32F 109.5 . .
H32E C32A H32F 109.5 . .
C30 C33A H33D 109.5 . .
C30 C33A H33E 109.5 . .
C30 C33A H33F 109.5 . .
H33D C33A H33E 109.5 . .
H33D C33A H33F 109.5 . .
H33E C33A H33F 109.5 . .
C30 C31A H31D 109.5 . .
C30 C31A H31E 109.5 . .
C30 C31A H31F 109.5 . .
H31D C31A H31E 109.5 . .
H31D C31A H31F 109.5 . .
H31E C31A H31F 109.5 . .
H68A C68B H68B 108.1 . .
C69B C68B H68A 109.6 . .
C69B C68B H68B 109.6 . .
C66B C68B H68A 109.6 . .
C66B C68B H68B 109.6 . .
C66B C68B C69B 110.3(18) . .
H65G C65B H65H 108.0 . .
C66B C65B H65G 109.4 . .
C66B C65B H65H 109.4 . .
C66B C65B C64B 111.1(19) . .
C64B C65B H65G 109.4 . .
C64B C65B H65H 109.4 . .
H63A C63B H63B 108.6 . .
C64B C63B H63A 110.4 . .
C64B C63B H63B 110.4 . .
C62B C63B H63A 110.4 . .
C62B C63B H63B 110.4 . .
C62B C63B C64B 106.4(18) . .
C68B C69B H69A 109.5 . .
C68B C69B H69B 109.5 . .
C68B C69B H69C 109.5 . .
H69A C69B H69B 109.5 . .
H69A C69B H69C 109.5 . .
H69B C69B H69C 109.5 . .
C68B C66B H66G 108.2 . .
C68B C66B H66H 108.2 . .
C65B C66B C68B 116(2) . .
C65B C66B H66G 108.2 . .
C65B C66B H66H 108.2 . .
H66G C66B H66H 107.3 . .
C65B C64B C63B 108.5(18) . .
C65B C64B H64G 110.0 . .
C65B C64B H64H 110.0 . .
C63B C64B H64G 110.0 . .
C63B C64B H64H 110.0 . .
H64G C64B H64H 108.4 . .
C63 C64A H64D 109.5 . .
C63 C64A H64E 109.5 . .
C63 C64A H64F 109.5 . .
H64D C64A H64E 109.5 . .
H64D C64A H64F 109.5 . .
H64E C64A H64F 109.5 . .
C63 C66A H66D 109.5 . .
C63 C66A H66E 109.5 . .
C63 C66A H66F 109.5 . .
H66D C66A H66E 109.5 . .
H66D C66A H66F 109.5 . .
H66E C66A H66F 109.5 . .
C63 C65A H65D 109.5 . .
C63 C65A H65E 109.5 . .
C63 C65A H65F 109.5 . .
H65D C65A H65E 109.5 . .
H65D C65A H65F 109.5 . .
H65E C65A H65F 109.5 . .
C63B C62B H62A 109.5 . .
C63B C62B H62B 109.5 . .
C63B C62B H62C 109.5 . .
H62A C62B H62B 109.5 . .
H62A C62B H62C 109.5 . .
H62B C62B H62C 109.5 . .

loop_
_geom_bond_atom_site_label_1
_geom_bond_atom_site_label_2
_geom_bond_distance
_geom_bond_site_symmetry_2
Cu1 Cu22 2.7949(13) .
Cu1 Cu23 2.6113(12) .
Cu1 Cu24 2.7499(12) .
Cu1 S12 2.240(2) .
Cu1 S14 2.2885(19) .
Cu1 S20 2.3293(18) .
Cu2 S5 2.3723(18) .
Cu2 S6 2.4238(19) .
Cu2 S7 2.3866(18) .
Cu2 P2 2.258(2) .
Cu3 S10 2.3892(19) .
Cu3 S11 2.3679(18) .
Cu3 S12 2.4399(19) .
Cu3 P3 2.259(2) .
Cu4 S1 2.260(2) 2_655
Cu4 S20 2.3230(18) .
Cu4 P4 2.235(2) .
Cu5 Cu7 2.6237(13) .
Cu5 Cu23 2.6552(13) 2_655
Cu5 S1 2.294(2) .
Cu5 S2 2.2902(19) .
Cu5 S11 2.3482(18) 2_655
Cu6 Cu7 2.6320(13) .
Cu6 Cu8 2.6954(13) .
Cu6 Cu19 2.7552(12) 2_655
Cu6 S2 2.2702(19) .
Cu6 S3 2.3169(19) .
Cu6 S9 2.275(2) 2_655
Cu7 Cu8 2.9430(13) .
Cu7 Cu10 2.6956(14) .
Cu7 Cu23 2.7024(12) 2_655
Cu7 S2 2.3420(19) .
Cu7 S15 2.2437(19) .
Cu7 S19 2.3450(18) 2_655
Cu8 Cu9 2.7080(13) .
Cu8 Cu21 2.6917(13) 2_655
Cu8 Cu26 3.0041(9) .
Cu8 S3 2.2859(17) .
Cu8 S17 2.3178(18) 2_655
Cu8 S19 2.3276(17) 2_655
Cu9 Cu11 2.6712(13) .
Cu9 Cu13 2.7741(12) .
Cu9 S3 2.2860(19) .
Cu9 S6 2.2399(19) .
Cu9 S15 2.3237(18) .
Cu10 Cu11 2.6929(13) .
Cu10 Cu20 3.0126(14) .
Cu10 Cu23 2.8075(13) 2_655
Cu10 Cu25 2.5982(13) 2_655
Cu10 S4 2.528(2) .
Cu10 S15 2.2797(18) .
Cu10 S20 2.2549(18) 2_655
Cu11 Cu12 2.6557(13) .
Cu11 Cu13 2.7594(12) .
Cu11 Cu25 2.8083(12) 2_655
Cu11 S5 2.3120(19) .
Cu11 S15 2.2684(19) .
Cu11 S16 2.3450(17) .
Cu12 Cu25 2.5767(13) 2_655
Cu12 S4 2.285(2) .
Cu12 S5 2.3052(18) .
Cu12 S13 2.2697(19) 2_655
Cu13 Cu21 2.7451(13) 2_655
Cu13 Cu26 2.8154(10) .
Cu13 S6 2.2407(18) .
Cu13 S16 2.2972(17) .
Cu13 S17 2.3545(18) .
Cu14 Cu15 2.8473(13) 2_655
Cu14 Cu24 2.7151(13) .
Cu14 Cu25 2.5988(12) .
Cu14 S8 2.2575(19) 2_655
Cu14 S13 2.2690(19) .
Cu14 S14 2.3068(19) .
Cu15 Cu14 2.8474(13) 2_655
Cu15 Cu17 3.0374(14) .
Cu15 Cu18 2.7798(13) .
Cu15 S7 2.2531(18) .
Cu15 S8 2.2499(18) .
Cu15 S16 2.3394(18) .
Cu16 Cu17 2.8525(13) .
Cu16 Cu19 2.7501(13) .
Cu16 S7 2.219(2) .
Cu16 S9 2.2501(18) .
Cu16 S17 2.303(2) .
Cu17 Cu18 2.8423(13) .
Cu17 Cu19 3.0456(13) .
Cu17 Cu26 2.7158(12) .
Cu17 Cu27 2.7154(12) .
Cu17 S17 2.2021(19) .
Cu17 S18 2.1975(19) .
Cu18 S8 2.247(2) .
Cu18 S10 2.2147(18) .
Cu18 S18 2.3123(19) .
Cu19 Cu6 2.7549(12) 2_655
Cu19 S9 2.2698(18) .
Cu19 S10 2.2648(18) .
Cu19 S19 2.3348(19) .
Cu20 S4 2.267(2) .
Cu20 S15 2.3145(19) .
Cu20 P1 2.202(2) .
Cu21 Cu8 2.6916(13) 2_655
Cu21 Cu13 2.7453(13) 2_655
Cu21 Cu22 2.7450(13) .
Cu21 Cu24 2.6865(13) .
Cu21 S16 2.1740(19) 2_655
Cu21 S19 2.1684(19) .
Cu22 Cu23 2.8744(12) .
Cu22 Cu27 2.8193(9) .
Cu22 S12 2.2547(18) .
Cu22 S18 2.3727(18) .
Cu22 S19 2.2865(18) .
Cu23 Cu5 2.6552(13) 2_655
Cu23 Cu7 2.7022(12) 2_655
Cu23 Cu10 2.8074(13) 2_655
Cu23 S11 2.2986(19) .
Cu23 S19 2.3499(18) .
Cu23 S20 2.2553(19) .
Cu24 Cu25 2.8524(12) .
Cu24 Cu27 2.9837(9) .
Cu24 S14 2.2920(18) .
Cu24 S16 2.3400(18) 2_655
Cu24 S18 2.3336(18) 2_655
Cu25 Cu10 2.5982(13) 2_655
Cu25 Cu11 2.8084(12) 2_655
Cu25 Cu12 2.5765(13) 2_655
Cu25 S13 2.3988(19) .
Cu25 S16 2.3121(18) 2_655
Cu25 S20 2.2707(18) .
Cu26 Cu8 3.0042(9) 2_655
Cu26 Cu13 2.8154(10) 2_655
Cu26 Cu17 2.7159(12) 2_655
Cu26 S17 2.1693(17) 2_655
Cu26 S17 2.1693(17) .
Cu27 Cu17 2.7156(12) 2_655
Cu27 Cu22 2.8192(9) 2_655
Cu27 Cu24 2.9838(9) 2_655
Cu27 S18 2.1659(17) 2_655
Cu27 S18 2.1658(17) .
S1 Cu4 2.260(2) 2_655
S1 C1 1.857(8) .
S2 C12 1.831(7) .
S3 C23 1.840(6) .
S4 C34 1.803(7) .
S5 C45 1.837(6) .
S6 C56 1.824(6) .
S7 C67 1.821(7) .
S8 Cu14 2.2575(19) 2_655
S8 C78 1.847(7) .
S9 Cu6 2.275(2) 2_655
S9 C89 1.841(7) .
S10 C100 1.834(7) .
S11 Cu5 2.3483(18) 2_655
S11 C111 1.826(6) .
S12 C122 1.831(6) .
S13 Cu12 2.2696(19) 2_655
S13 C133 1.843(6) .
S14 C144 1.833(6) .
S16 Cu21 2.1739(19) 2_655
S16 Cu24 2.3400(18) 2_655
S16 Cu25 2.3121(18) 2_655
S17 Cu8 2.3176(18) 2_655
S18 Cu24 2.3337(18) 2_655
S19 Cu7 2.3450(18) 2_655
S19 Cu8 2.3276(17) 2_655
S20 Cu10 2.2548(18) 2_655
P1 C155 1.818(9) .
P1 C161 1.825(8) .
P1 C167 1.812(8) .
P2 C173 1.807(7) .
P2 C179 1.804(8) .
P2 C185 1.816(7) .
P3 C191 1.821(7) .
P3 C197 1.815(7) .
P3 C203 1.805(7) .
P4 C209 1.816(9) .
P4 C215 1.812(8) .
P4 C221 1.804(7) .
C1 H1A 0.9900 .
C1 H1B 0.9900 .
C1 C2 1.528(11) .
C2 C3 1.396(11) .
C2 C7 1.361(12) .
C3 H3 0.9500 .
C3 C4 1.376(12) .
C4 H4 0.9500 .
C4 C5 1.369(12) .
C5 C6 1.403(12) .
C5 C8 1.503(12) .
C6 H6 0.9500 .
C6 C7 1.397(13) .
C7 H7 0.9500 .
C8 C9 1.568(13) .
C8 C10 1.517(14) .
C8 C11 1.541(12) .
C9 H9A 0.9800 .
C9 H9B 0.9800 .
C9 H9C 0.9800 .
C10 H10A 0.9800 .
C10 H10B 0.9800 .
C10 H10C 0.9800 .
C11 H11A 0.9800 .
C11 H11B 0.9800 .
C11 H11C 0.9800 .
C12 H12A 0.9900 .
C12 H12B 0.9900 .
C12 C13 1.545(11) .
C13 C14 1.367(13) .
C13 C18 1.367(12) .
C14 H14 0.9500 .
C14 C15 1.415(14) .
C15 H15 0.9500 .
C15 C16 1.382(13) .
C16 C17 1.401(13) .
C16 C19 1.557(13) .
C17 H17 0.9500 .
C17 C18 1.387(12) .
C18 H18 0.9500 .
C19 C20 1.532(15) .
C19 C21 1.529(14) .
C19 C22 1.521(15) .
C20 H20A 0.9800 .
C20 H20B 0.9800 .
C20 H20C 0.9800 .
C21 H21A 0.9800 .
C21 H21B 0.9800 .
C21 H21C 0.9800 .
C22 H22A 0.9800 .
C22 H22B 0.9800 .
C22 H22C 0.9800 .
C23 H23A 0.9900 .
C23 H23B 0.9900 .
C23 C24 1.513(9) .
C24 C25 1.365(10) .
C24 C29 1.395(10) .
C25 H25 0.9500 .
C25 C26 1.411(12) .
C26 H26 0.9500 .
C26 C27 1.372(14) .
C27 C28 1.413(14) .
C27 C30 1.580(13) .
C28 H28 0.9500 .
C28 C29 1.394(10) .
C29 H29 0.9500 .
C30 C31 1.55(2) .
C30 C32 1.46(2) .
C30 C33 1.62(2) .
C30 C32A 1.53(3) .
C30 C33A 1.42(6) .
C30 C31A 1.56(5) .
C31 H31A 0.9800 .
C31 H31B 0.9800 .
C31 H31C 0.9800 .
C32 H32A 0.9800 .
C32 H32B 0.9800 .
C32 H32C 0.9800 .
C33 H33A 0.9800 .
C33 H33B 0.9800 .
C33 H33C 0.9800 .
C34 H34A 0.9900 .
C34 H34B 0.9900 .
C34 C35 1.502(11) .
C35 C36 1.369(11) .
C35 C40 1.391(12) .
C36 H36 0.9500 .
C36 C37 1.397(13) .
C37 H37 0.9500 .
C37 C38 1.370(14) .
C38 C39 1.394(15) .
C38 C41 1.552(15) .
C39 H39 0.9500 .
C39 C40 1.395(13) .
C40 H40 0.9500 .
C41 C42 1.54(4) .
C41 C42A 1.48(3) .
C41 C43 1.58(4) .
C41 C43A 1.46(3) .
C41 C44A 1.60(3) .
C41 C44 1.61(3) .
C42 H42A 0.9800 .
C42 H42B 0.9800 .
C42 H42C 0.9800 .
C42A H42D 0.9800 .
C42A H42E 0.9800 .
C42A H42F 0.9800 .
C43 H43A 0.9800 .
C43 H43B 0.9800 .
C43 H43C 0.9800 .
C43A H43D 0.9800 .
C43A H43E 0.9800 .
C43A H43F 0.9800 .
C44A H44A 0.9800 .
C44A H44B 0.9800 .
C44A H44C 0.9800 .
C44 H44D 0.9800 .
C44 H44E 0.9800 .
C44 H44F 0.9800 .
C45 H45A 0.9900 .
C45 H45B 0.9900 .
C45 C46 1.497(10) .
C46 C47 1.381(10) .
C46 C51 1.411(10) .
C47 H47 0.9500 .
C47 C48 1.358(11) .
C48 H48 0.9500 .
C48 C49 1.416(13) .
C49 C50 1.381(14) .
C49 C52 1.534(14) .
C50 H50 0.9500 .
C50 C51 1.361(12) .
C51 H51 0.9500 .
C52 C53 1.46(2) .
C52 C54 1.547(18) .
C52 C55 1.550(18) .
C53 H53A 0.9800 .
C53 H53B 0.9800 .
C53 H53C 0.9800 .
C54 H54A 0.9800 .
C54 H54B 0.9800 .
C54 H54C 0.9800 .
C55 H55A 0.9800 .
C55 H55B 0.9800 .
C55 H55C 0.9800 .
C56 H56A 0.9900 .
C56 H56B 0.9900 .
C56 C57 1.517(9) .
C57 C58 1.395(10) .
C57 C62 1.379(10) .
C58 H58 0.9500 .
C58 C59 1.379(10) .
C59 H59 0.9500 .
C59 C60 1.395(11) .
C60 C61 1.382(11) .
C60 C63 1.544(11) .
C61 H61 0.9500 .
C61 C62 1.384(10) .
C62 H62 0.9500 .
C63 C64 1.446(17) .
C63 C65 1.569(17) .
C63 C66 1.64(2) .
C63 C64A 1.67(3) .
C63 C66A 1.29(3) .
C63 C65A 1.62(4) .
C64 H64A 0.9800 .
C64 H64B 0.9800 .
C64 H64C 0.9800 .
C65 H65A 0.9800 .
C65 H65B 0.9800 .
C65 H65C 0.9800 .
C66 H66A 0.9800 .
C66 H66B 0.9800 .
C66 H66C 0.9800 .
C67 H67A 0.9900 .
C67 H67B 0.9900 .
C67 C68 1.505(9) .
C68 C69 1.386(9) .
C68 C73 1.402(10) .
C69 H69 0.9500 .
C69 C70 1.377(10) .
C70 H70 0.9500 .
C70 C71 1.372(10) .
C71 C72 1.388(12) .
C71 C74 1.538(12) .
C72 H72 0.9500 .
C72 C73 1.391(11) .
C73 H73 0.9500 .
C74 C75 1.564(17) .
C74 C76 1.519(13) .
C74 C77 1.514(16) .
C75 H75A 0.9800 .
C75 H75B 0.9800 .
C75 H75C 0.9800 .
C76 H76A 0.9800 .
C76 H76B 0.9800 .
C76 H76C 0.9800 .
C77 H77A 0.9800 .
C77 H77B 0.9800 .
C77 H77C 0.9800 .
C78 H78A 0.9900 .
C78 H78B 0.9900 .
C78 C79 1.504(9) .
C79 C80 1.412(10) .
C79 C84 1.380(10) .
C80 H80 0.9500 .
C80 C81 1.377(10) .
C81 H81 0.9500 .
C81 C82 1.379(11) .
C82 C83 1.381(12) .
C82 C85 1.557(11) .
C83 H83 0.9500 .
C83 C84 1.388(11) .
C84 H84 0.9500 .
C85 C86 1.545(15) .
C85 C87 1.529(14) .
C85 C88 1.544(14) .
C86 H86A 0.9800 .
C86 H86B 0.9800 .
C86 H86C 0.9800 .
C87 H87A 0.9800 .
C87 H87B 0.9800 .
C87 H87C 0.9800 .
C88 H88A 0.9800 .
C88 H88B 0.9800 .
C88 H88C 0.9800 .
C89 H89A 0.9900 .
C89 H89B 0.9900 .
C89 C90 1.487(10) .
C90 C91 1.366(11) .
C90 C95 1.357(11) .
C91 H91 0.9500 .
C91 C92 1.408(14) .
C92 H92 0.9500 .
C92 C93 1.364(17) .
C93 C94 1.361(16) .
C93 C96 1.568(16) .
C94 H94 0.9500 .
C94 C95 1.381(13) .
C95 H95 0.9500 .
C96 C97 1.611(17) .
C96 C98 1.55(3) .
C96 C99 1.47(3) .
C96 C99A 1.74(4) .
C96 C97A 1.540(15) .
C96 C98A 1.444(17) .
C97 H97A 0.9800 .
C97 H97B 0.9800 .
C97 H97C 0.9800 .
C98 H98A 0.9800 .
C98 H98B 0.9800 .
C98 H98C 0.9800 .
C99 H99A 0.9800 .
C99 H99B 0.9800 .
C99 H99C 0.9800 .
C99A H99D 0.9800 .
C99A H99E 0.9800 .
C99A H99F 0.9800 .
C97A H97D 0.9800 .
C97A H97E 0.9800 .
C97A H97F 0.9800 .
C98A H98D 0.9800 .
C98A H98E 0.9800 .
C98A H98F 0.9800 .
C100 H10D 0.9900 .
C100 H10E 0.9900 .
C100 C101 1.508(9) .
C101 C102 1.377(9) .
C101 C106 1.390(9) .
C102 H102 0.9500 .
C102 C103 1.391(10) .
C103 H103 0.9500 .
C103 C104 1.379(10) .
C104 C105 1.395(10) .
C104 C107 1.545(10) .
C105 H105 0.9500 .
C105 C106 1.388(10) .
C106 H106 0.9500 .
C107 C108 1.493(14) .
C107 C109 1.527(14) .
C107 C110 1.499(12) .
C108 H10F 0.9800 .
C108 H10G 0.9800 .
C108 H10H 0.9800 .
C109 H10I 0.9800 .
C109 H10J 0.9800 .
C109 H10K 0.9800 .
C110 H11D 0.9800 .
C110 H11E 0.9800 .
C110 H11F 0.9800 .
C111 H11G 0.9900 .
C111 H11H 0.9900 .
C111 C112 1.488(9) .
C112 C113 1.392(10) .
C112 C117 1.388(9) .
C113 H113 0.9500 .
C113 C114 1.365(10) .
C114 H114 0.9500 .
C114 C115 1.400(12) .
C115 C116 1.365(11) .
C115 C118 1.518(12) .
C116 H116 0.9500 .
C116 C117 1.389(10) .
C117 H117 0.9500 .
C118 C119 1.332(13) .
C118 C120 1.89(2) .
C118 C121 1.466(12) .
C119 H11I 0.9800 .
C119 H11J 0.9800 .
C119 H11K 0.9800 .
C120 H12C 0.9800 .
C120 H12D 0.9800 .
C120 H12E 0.9800 .
C121 H12F 0.9800 .
C121 H12G 0.9800 .
C121 H12H 0.9800 .
C122 H12I 0.9900 .
C122 H12J 0.9900 .
C122 C123 1.523(9) .
C123 C124 1.368(10) .
C123 C128 1.386(9) .
C124 H124 0.9500 .
C124 C125 1.389(11) .
C125 H125 0.9500 .
C125 C126 1.355(11) .
C126 C127 1.378(10) .
C126 C129 1.557(10) .
C127 H127 0.9500 .
C127 C128 1.382(10) .
C128 H128 0.9500 .
C129 C130 1.532(13) .
C129 C131 1.492(13) .
C129 C132 1.546(13) .
C130 H13A 0.9800 .
C130 H13B 0.9800 .
C130 H13C 0.9800 .
C131 H13D 0.9800 .
C131 H13E 0.9800 .
C131 H13F 0.9800 .
C132 H13G 0.9800 .
C132 H13H 0.9800 .
C132 H13I 0.9800 .
C133 H13J 0.9900 .
C133 H13K 0.9900 .
C133 C134 1.511(10) .
C134 C135 1.406(10) .
C134 C139 1.354(11) .
C135 H135 0.9500 .
C135 C136 1.397(11) .
C136 H136 0.9500 .
C136 C137 1.372(12) .
C137 C138 1.386(12) .
C137 C140 1.576(12) .
C138 H138 0.9500 .
C138 C139 1.400(11) .
C139 H139 0.9500 .
C140 C141 1.544(15) .
C140 C142 1.532(14) .
C140 C143 1.548(16) .
C141 H14A 0.9800 .
C141 H14B 0.9800 .
C141 H14C 0.9800 .
C142 H14D 0.9800 .
C142 H14E 0.9800 .
C142 H14F 0.9800 .
C143 H14G 0.9800 .
C143 H14H 0.9800 .
C143 H14I 0.9800 .
C144 H14J 0.9900 .
C144 H14K 0.9900 .
C144 C145 1.513(9) .
C145 C146 1.396(10) .
C145 C150 1.381(10) .
C146 H146 0.9500 .
C146 C147 1.409(11) .
C147 H147 0.9500 .
C147 C148 1.377(11) .
C148 C149 1.395(11) .
C148 C151 1.560(11) .
C149 H149 0.9500 .
C149 C150 1.397(10) .
C150 H150 0.9500 .
C151 C152 1.548(14) .
C151 C153 1.517(14) .
C151 C154 1.542(13) .
C152 H15A 0.9800 .
C152 H15B 0.9800 .
C152 H15C 0.9800 .
C153 H15D 0.9800 .
C153 H15E 0.9800 .
C153 H15F 0.9800 .
C154 H15G 0.9800 .
C154 H15H 0.9800 .
C154 H15I 0.9800 .
C155 C156 1.401(12) .
C155 C160 1.395(12) .
C156 H156 0.9500 .
C156 C157 1.371(14) .
C157 H157 0.9500 .
C157 C158 1.362(17) .
C158 H158 0.9500 .
C158 C159 1.404(18) .
C159 H159 0.9500 .
C159 C160 1.385(15) .
C160 H160 0.9500 .
C161 C162 1.376(11) .
C161 C166 1.393(11) .
C162 H162 0.9500 .
C162 C163 1.369(12) .
C163 H163 0.9500 .
C163 C164 1.365(13) .
C164 H164 0.9500 .
C164 C165 1.379(12) .
C165 H165 0.9500 .
C165 C166 1.381(11) .
C166 H166 0.9500 .
C167 C168 1.386(11) .
C167 C172 1.397(11) .
C168 H168 0.9500 .
C168 C169 1.406(13) .
C169 H169 0.9500 .
C169 C170 1.337(13) .
C170 H170 0.9500 .
C170 C171 1.365(13) .
C171 H171 0.9500 .
C171 C172 1.377(11) .
C172 H172 0.9500 .
C173 C174 1.410(9) .
C173 C178 1.413(9) .
C174 H174 0.9500 .
C174 C175 1.378(10) .
C175 H175 0.9500 .
C175 C176 1.357(11) .
C176 H176 0.9500 .
C176 C177 1.392(10) .
C177 H177 0.9500 .
C177 C178 1.371(9) .
C178 H178 0.9500 .
C179 C180 1.394(11) .
C179 C184 1.389(10) .
C180 H180 0.9500 .
C180 C181 1.365(12) .
C181 H181 0.9500 .
C181 C182 1.367(13) .
C182 H182 0.9500 .
C182 C183 1.354(12) .
C183 H183 0.9500 .
C183 C184 1.381(11) .
C184 H184 0.9500 .
C185 C186 1.414(10) .
C185 C190 1.385(10) .
C186 H186 0.9500 .
C186 C187 1.386(11) .
C187 H187 0.9500 .
C187 C188 1.366(12) .
C188 H188 0.9500 .
C188 C189 1.381(12) .
C189 H189 0.9500 .
C189 C190 1.409(10) .
C190 H190 0.9500 .
C191 C192 1.391(10) .
C191 C196 1.387(11) .
C192 H192 0.9500 .
C192 C193 1.402(11) .
C193 H193 0.9500 .
C193 C194 1.398(13) .
C194 H194 0.9500 .
C194 C195 1.348(14) .
C195 H195 0.9500 .
C195 C196 1.356(13) .
C196 H196 0.9500 .
C197 C198 1.399(10) .
C197 C202 1.380(10) .
C198 H198 0.9500 .
C198 C199 1.401(11) .
C199 H199 0.9500 .
C199 C200 1.378(12) .
C200 H200 0.9500 .
C200 C201 1.385(12) .
C201 H201 0.9500 .
C201 C202 1.417(11) .
C202 H202 0.9500 .
C203 C204 1.409(10) .
C203 C208 1.413(9) .
C204 H204 0.9500 .
C204 C205 1.370(11) .
C205 H205 0.9500 .
C205 C206 1.377(11) .
C206 H206 0.9500 .
C206 C207 1.390(10) .
C207 H207 0.9500 .
C207 C208 1.393(9) .
C208 H208 0.9500 .
C209 C210 1.393(12) .
C209 C214 1.372(11) .
C210 H210 0.9500 .
C210 C211 1.349(12) .
C211 H211 0.9500 .
C211 C212 1.402(14) .
C212 H212 0.9500 .
C212 C213 1.397(15) .
C213 H213 0.9500 .
C213 C214 1.374(13) .
C214 H214 0.9500 .
C215 C216 1.367(11) .
C215 C220 1.417(10) .
C216 H216 0.9500 .
C216 C217 1.392(11) .
C217 H217 0.9500 .
C217 C218 1.377(12) .
C218 H218 0.9500 .
C218 C219 1.373(13) .
C219 H219 0.9500 .
C219 C220 1.395(11) .
C220 H220 0.9500 .
C221 C222 1.417(10) .
C221 C226 1.388(10) .
C222 H222 0.9500 .
C222 C223 1.376(12) .
C223 H223 0.9500 .
C223 C224 1.376(12) .
C224 H224 0.9500 .
C224 C225 1.400(11) .
C225 H225 0.9500 .
C225 C226 1.399(10) .
C226 H226 0.9500 .
C255 H25A 0.9800 .
C255 H25B 0.9800 .
C255 H25C 0.9800 .
C255 C256 1.60(2) .
C256 H25D 0.9900 .
C256 H25E 0.9900 .
C256 C257 1.458(18) .
C257 H25F 0.9900 .
C257 H25G 0.9900 .
C257 C258 1.493(18) .
C258 H25H 0.9900 .
C258 H25I 0.9900 .
C258 C259 1.552(18) .
C259 H25J 0.9900 .
C259 H25K 0.9900 .
C259 C260 1.450(19) .
C260 H26A 0.9900 .
C260 H26B 0.9900 .
C260 C261 1.539(18) .
C261 H26C 0.9800 .
C261 H26D 0.9800 .
C261 H26E 0.9800 .
C248 H24A 0.9800 .
C248 H24B 0.9800 .
C248 H24C 0.9800 .
C248 C249 1.485(19) .
C249 H24D 0.9900 .
C249 H24E 0.9900 .
C249 C250 1.507(19) .
C250 H25L 0.9900 .
C250 H25M 0.9900 .
C250 C251 1.587(19) .
C251 H25N 0.9900 .
C251 H25O 0.9900 .
C251 C252 1.52(2) .
C252 H25P 0.9900 .
C252 H25Q 0.9900 .
C252 C253 1.553(19) .
C253 H25R 0.9900 .
C253 H25S 0.9900 .
C253 C254 1.639(19) .
C254 H25T 0.9800 .
C254 H25U 0.9800 .
C254 H25V 0.9800 .
C262 H26F 0.9800 .
C262 H26G 0.9800 .
C262 H26H 0.9800 .
C262 C263 1.506(18) .
C263 H26I 0.9900 .
C263 H26J 0.9900 .
C263 C264 1.503(19) .
C264 H26K 0.9900 .
C264 H26L 0.9900 .
C264 C265 1.52(2) .
C265 H26M 0.9900 .
C265 H26N 0.9900 .
C265 C266 1.56(2) .
C266 H26O 0.9900 .
C266 H26P 0.9900 .
C266 C267 1.55(2) .
C267 H26Q 0.9900 .
C267 H26R 0.9900 .
C267 C268 1.54(2) .
C268 H26S 0.9800 .
C268 H26T 0.9800 .
C268 H26U 0.9800 .
C234 H23C 0.9800 .
C234 H23D 0.9800 .
C234 H23E 0.9800 .
C234 C235 1.541(17) .
C235 H23F 0.9900 .
C235 H23G 0.9900 .
C235 C236 1.533(17) .
C236 H23H 0.9900 .
C236 H23I 0.9900 .
C236 C237 1.567(18) .
C237 H23J 0.9900 .
C237 H23K 0.9900 .
C237 C238 1.595(18) .
C238 H23L 0.9900 .
C238 H23M 0.9900 .
C238 C239 1.544(18) .
C239 H23N 0.9900 .
C239 H23O 0.9900 .
C239 C240 1.514(18) .
C240 H24F 0.9800 .
C240 H24G 0.9800 .
C240 H24H 0.9800 .
C227 H22D 0.9800 .
C227 H22E 0.9800 .
C227 H22F 0.9800 .
C227 C228 1.502(19) .
C228 H22G 0.9900 .
C228 H22H 0.9900 .
C228 C229 1.536(17) .
C229 H22I 0.9900 .
C229 H22J 0.9900 .
C229 C230 1.435(17) .
C230 H23P 0.9900 .
C230 H23Q 0.9900 .
C230 C231 1.528(17) .
C231 H23R 0.9900 .
C231 H23S 0.9900 .
C231 C232 1.554(18) .
C232 H23T 0.9900 .
C232 H23U 0.9900 .
C232 C233 1.540(19) .
C233 H23V 0.9800 .
C233 H23W 0.9800 .
C233 H23X 0.9800 .
C32A H32D 0.9800 .
C32A H32E 0.9800 .
C32A H32F 0.9800 .
C33A H33D 0.9800 .
C33A H33E 0.9800 .
C33A H33F 0.9800 .
C31A H31D 0.9800 .
C31A H31E 0.9800 .
C31A H31F 0.9800 .
C68B H68A 0.9900 .
C68B H68B 0.9900 .
C68B C69B 1.554(19) .
C68B C66B 1.484(18) .
C65B H65G 0.9900 .
C65B H65H 0.9900 .
C65B C66B 1.482(19) .
C65B C64B 1.545(19) .
C63B H63A 0.9900 .
C63B H63B 0.9900 .
C63B C64B 1.56(2) .
C63B C62B 1.525(19) .
C69B H69A 0.9800 .
C69B H69B 0.9800 .
C69B H69C 0.9800 .
C66B H66G 0.9900 .
C66B H66H 0.9900 .
C64B H64G 0.9900 .
C64B H64H 0.9900 .
C64A H64D 0.9800 .
C64A H64E 0.9800 .
C64A H64F 0.9800 .
C66A H66D 0.9800 .
C66A H66E 0.9800 .
C66A H66F 0.9800 .
C65A H65D 0.9800 .
C65A H65E 0.9800 .
C65A H65F 0.9800 .
C62B H62A 0.9800 .
C62B H62B 0.9800 .
C62B H62C 0.9800 .

loop_
_geom_torsion_atom_site_label_1
_geom_torsion_atom_site_label_2
_geom_torsion_atom_site_label_3
_geom_torsion_atom_site_label_4
_geom_torsion
_geom_torsion_site_symmetry_1
Cu1 S12 C122 C123 -99.9(5) .
Cu1 S14 C144 C145 110.3(5) .
Cu2 S5 C45 C46 98.3(5) .
Cu2 S6 C56 C57 96.1(5) .
Cu2 S7 C67 C68 -81.1(5) .
Cu2 P2 C173 C174 -147.0(6) .
Cu2 P2 C173 C178 31.9(7) .
Cu2 P2 C179 C180 -134.8(6) .
Cu2 P2 C179 C184 44.3(6) .
Cu2 P2 C185 C186 -143.7(5) .
Cu2 P2 C185 C190 36.8(6) .
Cu3 S10 C100 C101 -75.8(5) .
Cu3 S11 C111 C112 92.4(5) .
Cu3 S12 C122 C123 89.9(5) .
Cu3 P3 C191 C192 51.1(6) .
Cu3 P3 C191 C196 -127.8(6) .
Cu3 P3 C197 C198 -143.8(5) .
Cu3 P3 C197 C202 37.1(7) .
Cu3 P3 C203 C204 -144.3(6) .
Cu3 P3 C203 C208 37.1(6) .
Cu4 S1 C1 C2 -82.4(6) 2_655
Cu4 P4 C209 C210 -60.3(7) .
Cu4 P4 C209 C214 118.0(6) .
Cu4 P4 C215 C216 -45.2(7) .
Cu4 P4 C215 C220 136.8(6) .
Cu4 P4 C221 C222 142.7(7) .
Cu4 P4 C221 C226 -38.1(7) .
Cu5 S1 C1 C2 162.0(5) .
Cu5 S2 C12 C13 79.1(6) .
Cu5 S11 C111 C112 -90.0(5) 2_655
Cu6 S2 C12 C13 -137.7(5) .
Cu6 S3 C23 C24 -96.2(5) .
Cu6 S9 C89 C90 -103.0(6) 2_655
Cu7 S2 C12 C13 150.5(5) .
Cu8 S3 C23 C24 -170.8(4) .
Cu9 S3 C23 C24 112.4(5) .
Cu9 S6 C56 C57 -93.4(5) .
Cu10 S4 C34 C35 161.8(5) .
Cu11 S5 C45 C46 -160.4(4) .
Cu12 S4 C34 C35 -97.0(6) .
Cu12 S5 C45 C46 -86.9(5) .
Cu12 S13 C133 C134 143.6(5) 2_655
Cu13 S6 C56 C57 -173.4(5) .
Cu14 S8 C78 C79 -94.0(5) 2_655
Cu14 S13 C133 C134 -78.5(5) .
Cu14 S14 C144 C145 -97.6(5) .
Cu15 S7 C67 C68 54.9(5) .
Cu15 S8 C78 C79 -178.7(4) .
Cu16 S7 C67 C68 150.2(4) .
Cu16 S9 C89 C90 97.6(6) .
Cu18 S8 C78 C79 97.8(5) .
Cu18 S10 C100 C101 155.1(4) .
Cu19 S9 C89 C90 177.5(5) .
Cu19 S10 C100 C101 58.3(5) .
Cu20 S4 C34 C35 70.5(6) .
Cu20 P1 C155 C156 -144.6(7) .
Cu20 P1 C155 C160 34.7(8) .
Cu20 P1 C161 C162 -143.0(6) .
Cu20 P1 C161 C166 39.2(6) .
Cu20 P1 C167 C168 72.5(7) .
Cu20 P1 C167 C172 -106.7(6) .
Cu22 S12 C122 C123 -179.4(5) .
Cu23 S11 C111 C112 -162.2(4) .
Cu24 S14 C144 C145 -172.6(5) .
Cu25 S13 C133 C134 -147.7(5) .
S1 C1 C2 C3 114.6(8) .
S1 C1 C2 C7 -68.6(10) .
S2 C12 C13 C14 95.3(10) .
S2 C12 C13 C18 -82.9(9) .
S3 C23 C24 C25 -128.9(7) .
S3 C23 C24 C29 53.0(8) .
S4 C34 C35 C36 -89.8(9) .
S4 C34 C35 C40 87.6(9) .
S5 C45 C46 C47 55.6(8) .
S5 C45 C46 C51 -125.0(6) .
S6 C56 C57 C58 58.2(8) .
S6 C56 C57 C62 -121.0(7) .
S7 C67 C68 C69 18.0(9) .
S7 C67 C68 C73 -162.7(5) .
S8 C78 C79 C80 -95.0(7) .
S8 C78 C79 C84 82.6(8) .
S9 C89 C90 C91 -100.4(8) .
S9 C89 C90 C95 80.6(8) .
S10 C100 C101 C102 -162.3(5) .
S10 C100 C101 C106 17.3(8) .
S11 C111 C112 C113 45.9(8) .
S11 C111 C112 C117 -134.1(6) .
S12 C122 C123 C124 -139.7(7) .
S12 C122 C123 C128 41.2(9) .
S13 C133 C134 C135 105.4(7) .
S13 C133 C134 C139 -74.8(8) .
S14 C144 C145 C146 -122.1(6) .
S14 C144 C145 C150 60.6(7) .
P1 C155 C156 C157 177.6(8) .
P1 C155 C160 C159 -178.5(9) .
P1 C161 C162 C163 -178.2(7) .
P1 C161 C166 C165 177.9(6) .
P1 C167 C168 C169 -178.2(7) .
P1 C167 C172 C171 177.9(6) .
P2 C173 C174 C175 179.9(7) .
P2 C173 C178 C177 179.8(6) .
P2 C179 C180 C181 -179.5(8) .
P2 C179 C184 C183 178.9(6) .
P2 C185 C186 C187 180.0(6) .
P2 C185 C190 C189 179.9(6) .
P3 C191 C192 C193 -178.9(5) .
P3 C191 C196 C195 177.8(6) .
P3 C197 C198 C199 -178.9(6) .
P3 C197 C202 C201 177.8(6) .
P3 C203 C204 C205 -178.4(7) .
P3 C203 C208 C207 178.6(6) .
P4 C209 C210 C211 177.5(7) .
P4 C209 C214 C213 -176.9(7) .
P4 C215 C216 C217 178.5(7) .
P4 C215 C220 C219 -178.3(7) .
P4 C221 C222 C223 178.6(8) .
P4 C221 C226 C225 -175.2(6) .
C1 C2 C3 C4 -179.9(9) .
C1 C2 C7 C6 -177.6(9) .
C2 C3 C4 C5 -3.2(16) .
C3 C2 C7 C6 -0.6(14) .
C3 C4 C5 C6 0.5(16) .
C3 C4 C5 C8 177.1(10) .
C4 C5 C6 C7 2.1(15) .
C4 C5 C8 C9 47.8(13) .
C4 C5 C8 C10 -68.9(12) .
C4 C5 C8 C11 167.4(10) .
C5 C6 C7 C2 -2.1(16) .
C6 C5 C8 C9 -135.9(10) .
C6 C5 C8 C10 107.4(11) .
C6 C5 C8 C11 -16.3(14) .
C7 C2 C3 C4 3.1(14) .
C8 C5 C6 C7 -174.5(10) .
C12 C13 C14 C15 -178.2(9) .
C12 C13 C18 C17 178.8(9) .
C13 C14 C15 C16 0.2(18) .
C14 C13 C18 C17 0.5(15) .
C14 C15 C16 C17 -0.7(16) .
C14 C15 C16 C19 -178.4(10) .
C15 C16 C17 C18 1.2(15) .
C15 C16 C19 C20 -128.2(11) .
C15 C16 C19 C21 114.0(12) .
C15 C16 C19 C22 -8.3(15) .
C16 C17 C18 C13 -1.1(16) .
C17 C16 C19 C20 54.1(13) .
C17 C16 C19 C21 -63.7(12) .
C17 C16 C19 C22 174.1(10) .
C18 C13 C14 C15 0.0(16) .
C19 C16 C17 C18 179.0(9) .
C23 C24 C25 C26 -176.9(8) .
C23 C24 C29 C28 177.8(7) .
C24 C25 C26 C27 -1.6(14) .
C25 C24 C29 C28 -0.3(11) .
C25 C26 C27 C28 1.1(15) .
C25 C26 C27 C30 -179.3(9) .
C26 C27 C28 C29 -0.2(14) .
C26 C27 C30 C31 -128.3(12) .
C26 C27 C30 C32 114.4(15) .
C26 C27 C30 C33 -11.6(15) .
C26 C27 C30 C32A 72.1(18) .
C26 C27 C30 C33A -64(3) .
C26 C27 C30 C31A 179(2) .
C27 C28 C29 C24 -0.2(12) .
C28 C27 C30 C31 51.4(15) .
C28 C27 C30 C32 -66.0(16) .
C28 C27 C30 C33 168.0(11) .
C28 C27 C30 C32A -108.3(17) .
C28 C27 C30 C33A 116(3) .
C28 C27 C30 C31A -1(3) .
C29 C24 C25 C26 1.2(12) .
C30 C27 C28 C29 -179.8(9) .
C34 C35 C36 C37 179.2(8) .
C34 C35 C40 C39 -178.7(9) .
C35 C36 C37 C38 -0.5(15) .
C36 C35 C40 C39 -1.1(14) .
C36 C37 C38 C39 -1.4(15) .
C36 C37 C38 C41 178.2(9) .
C37 C38 C39 C40 2.0(15) .
C37 C38 C41 C42 44(2) .
C37 C38 C41 C42A 116.9(15) .
C37 C38 C41 C43 173.1(18) .
C37 C38 C41 C43A -117.0(18) .
C37 C38 C41 C44A 1.1(18) .
C37 C38 C41 C44 -62.5(15) .
C38 C39 C40 C35 -0.8(16) .
C39 C38 C41 C42 -135.9(18) .
C39 C38 C41 C42A -63.5(16) .
C39 C38 C41 C43 -7(2) .
C39 C38 C41 C43A 63(2) .
C39 C38 C41 C44A -179.3(15) .
C39 C38 C41 C44 117.1(15) .
C40 C35 C36 C37 1.7(13) .
C41 C38 C39 C40 -177.6(10) .
C45 C46 C47 C48 -179.3(8) .
C45 C46 C51 C50 178.7(7) .
C46 C47 C48 C49 1.0(15) .
C47 C46 C51 C50 -1.8(11) .
C47 C48 C49 C50 -2.5(14) .
C47 C48 C49 C52 -179.4(10) .
C48 C49 C50 C51 1.9(14) .
C48 C49 C52 C53 -1.3(19) .
C48 C49 C52 C54 119.8(12) .
C48 C49 C52 C55 -127.1(12) .
C49 C50 C51 C46 0.2(13) .
C50 C49 C52 C53 -178.1(14) .
C50 C49 C52 C54 -57.0(14) .
C50 C49 C52 C55 56.2(15) .
C51 C46 C47 C48 1.2(12) .
C52 C49 C50 C51 178.9(9) .
C56 C57 C58 C59 179.3(7) .
C56 C57 C62 C61 -179.0(7) .
C57 C58 C59 C60 0.1(13) .
C58 C57 C62 C61 1.7(12) .
C58 C59 C60 C61 0.9(13) .
C58 C59 C60 C63 -176.9(8) .
C59 C60 C61 C62 -0.6(13) .
C59 C60 C63 C64 -64.7(14) .
C59 C60 C63 C65 172.8(9) .
C59 C60 C63 C66 59.0(12) .
C59 C60 C63 C64A -30.8(16) .
C59 C60 C63 C66A 88(2) .
C59 C60 C63 C65A -131.7(18) .
C60 C61 C62 C57 -0.7(13) .
C61 C60 C63 C64 117.6(12) .
C61 C60 C63 C65 -4.9(14) .
C61 C60 C63 C66 -118.7(11) .
C61 C60 C63 C64A 151.6(14) .
C61 C60 C63 C66A -89(2) .
C61 C60 C63 C65A 51(2) .
C62 C57 C58 C59 -1.4(11) .
C63 C60 C61 C62 177.1(9) .
C67 C68 C69 C70 177.9(7) .
C67 C68 C73 C72 -177.0(7) .
C68 C69 C70 C71 -0.4(11) .
C69 C68 C73 C72 2.4(11) .
C69 C70 C71 C72 1.3(12) .
C69 C70 C71 C74 -179.5(8) .
C70 C71 C72 C73 -0.3(12) .
C70 C71 C74 C75 -105.4(11) .
C70 C71 C74 C76 134.7(10) .
C70 C71 C74 C77 13.5(14) .
C71 C72 C73 C68 -1.6(12) .
C72 C71 C74 C75 73.8(11) .
C72 C71 C74 C76 -46.1(13) .
C72 C71 C74 C77 -167.3(10) .
C73 C68 C69 C70 -1.4(10) .
C74 C71 C72 C73 -179.5(8) .
C78 C79 C80 C81 -179.7(7) .
C78 C79 C84 C83 -179.8(8) .
C79 C80 C81 C82 -2.7(12) .
C80 C79 C84 C83 -2.1(12) .
C80 C81 C82 C83 2.2(13) .
C80 C81 C82 C85 177.8(8) .
C81 C82 C83 C84 -1.6(13) .
C81 C82 C85 C86 16.8(13) .
C81 C82 C85 C87 -104.2(10) .
C81 C82 C85 C88 138.3(9) .
C82 C83 C84 C79 1.7(14) .
C83 C82 C85 C86 -167.8(10) .
C83 C82 C85 C87 71.2(12) .
C83 C82 C85 C88 -46.3(12) .
C84 C79 C80 C81 2.6(11) .
C85 C82 C83 C84 -177.3(8) .
C89 C90 C91 C92 -178.2(8) .
C89 C90 C95 C94 176.4(9) .
C90 C91 C92 C93 1.6(16) .
C91 C90 C95 C94 -2.5(13) .
C91 C92 C93 C94 -2.2(17) .
C91 C92 C93 C96 178.6(10) .
C92 C93 C94 C95 0.4(18) .
C92 C93 C96 C97 -26.7(17) .
C92 C93 C96 C98 -136.9(16) .
C92 C93 C96 C99 100.4(19) .
C92 C93 C96 C99A 172.3(17) .
C92 C93 C96 C97A 66.4(18) .
C92 C93 C96 C98A -70(2) .
C93 C94 C95 C90 2.0(17) .
C94 C93 C96 C97 154.1(16) .
C94 C93 C96 C98 44(2) .
C94 C93 C96 C99 -78.8(19) .
C94 C93 C96 C99A -7(2) .
C94 C93 C96 C97A -112.7(17) .
C94 C93 C96 C98A 111(2) .
C95 C90 C91 C92 0.8(13) .
C96 C93 C94 C95 179.6(10) .
C100 C101 C102 C103 -178.7(6) .
C100 C101 C106 C105 177.7(6) .
C101 C102 C103 C104 0.8(11) .
C102 C101 C106 C105 -2.6(10) .
C102 C103 C104 C105 -2.3(11) .
C102 C103 C104 C107 178.5(7) .
C103 C104 C105 C106 1.2(11) .
C103 C104 C107 C108 77.1(11) .
C103 C104 C107 C109 -42.7(12) .
C103 C104 C107 C110 -160.8(9) .
C104 C105 C106 C101 1.2(11) .
C105 C104 C107 C108 -102.1(10) .
C105 C104 C107 C109 138.1(9) .
C105 C104 C107 C110 20.0(12) .
C106 C101 C102 C103 1.6(10) .
C107 C104 C105 C106 -179.5(7) .
C111 C112 C113 C114 178.8(8) .
C111 C112 C117 C116 -179.9(7) .
C112 C113 C114 C115 2.7(14) .
C113 C112 C117 C116 0.1(10) .
C113 C114 C115 C116 -2.8(14) .
C113 C114 C115 C118 175.9(10) .
C114 C115 C116 C117 1.7(13) .
C114 C115 C118 C119 -46.7(18) .
C114 C115 C118 C120 57.6(12) .
C114 C115 C118 C121 152.4(11) .
C115 C116 C117 C112 -0.4(12) .
C116 C115 C118 C119 132.0(13) .
C116 C115 C118 C120 -123.8(11) .
C116 C115 C118 C121 -28.9(16) .
C117 C112 C113 C114 -1.2(11) .
C118 C115 C116 C117 -177.1(9) .
C122 C123 C124 C125 -177.3(8) .
C122 C123 C128 C127 178.9(7) .
C123 C124 C125 C126 -1.5(15) .
C124 C123 C128 C127 -0.2(11) .
C124 C125 C126 C127 -0.6(14) .
C124 C125 C126 C129 -174.6(9) .
C125 C126 C127 C128 2.3(12) .
C125 C126 C129 C130 -19.2(13) .
C125 C126 C129 C131 -142.7(9) .
C125 C126 C129 C132 97.7(10) .
C126 C127 C128 C123 -1.9(12) .
C127 C126 C129 C130 167.0(9) .
C127 C126 C129 C131 43.5(11) .
C127 C126 C129 C132 -76.1(10) .
C128 C123 C124 C125 1.8(12) .
C129 C126 C127 C128 176.4(8) .
C133 C134 C135 C136 -179.8(7) .
C133 C134 C139 C138 179.4(7) .
C134 C135 C136 C137 -0.7(13) .
C135 C134 C139 C138 -0.7(12) .
C135 C136 C137 C138 1.3(13) .
C135 C136 C137 C140 179.0(8) .
C136 C137 C138 C139 -1.7(13) .
C136 C137 C140 C141 122.9(10) .
C136 C137 C140 C142 -117.6(10) .
C136 C137 C140 C143 2.9(13) .
C137 C138 C139 C134 1.4(14) .
C138 C137 C140 C141 -59.5(11) .
C138 C137 C140 C142 60.1(12) .
C138 C137 C140 C143 -179.5(9) .
C139 C134 C135 C136 0.3(11) .
C140 C137 C138 C139 -179.4(8) .
C144 C145 C146 C147 -177.2(6) .
C144 C145 C150 C149 176.5(6) .
C145 C146 C147 C148 0.9(12) .
C146 C145 C150 C149 -0.9(10) .
C146 C147 C148 C149 -1.2(12) .
C146 C147 C148 C151 175.4(7) .
C147 C148 C149 C150 0.5(11) .
C147 C148 C151 C152 -62.5(11) .
C147 C148 C151 C153 176.6(8) .
C147 C148 C151 C154 57.1(11) .
C148 C149 C150 C145 0.5(11) .
C149 C148 C151 C152 114.0(10) .
C149 C148 C151 C153 -6.9(12) .
C149 C148 C151 C154 -126.4(9) .
C150 C145 C146 C147 0.2(10) .
C151 C148 C149 C150 -175.9(7) .
C155 P1 C161 C162 -20.6(8) .
C155 P1 C161 C166 161.6(6) .
C155 P1 C167 C168 -55.8(7) .
C155 P1 C167 C172 125.0(7) .
C155 C156 C157 C158 0.2(18) .
C156 C155 C160 C159 0.9(15) .
C156 C157 C158 C159 2.1(19) .
C157 C158 C159 C160 -2.9(19) .
C158 C159 C160 C155 1.4(17) .
C160 C155 C156 C157 -1.7(15) .
C161 P1 C155 C156 94.7(8) .
C161 P1 C155 C160 -86.0(7) .
C161 P1 C167 C168 -163.1(7) .
C161 P1 C167 C172 17.8(7) .
C161 C162 C163 C164 0.5(14) .
C162 C161 C166 C165 -0.1(11) .
C162 C163 C164 C165 -0.1(14) .
C163 C164 C165 C166 -0.4(13) .
C164 C165 C166 C161 0.4(12) .
C166 C161 C162 C163 -0.4(12) .
C167 P1 C155 C156 -12.3(9) .
C167 P1 C155 C160 167.0(7) .
C167 P1 C161 C162 86.8(7) .
C167 P1 C161 C166 -91.0(6) .
C167 C168 C169 C170 -0.2(14) .
C168 C167 C172 C171 -1.3(11) .
C168 C169 C170 C171 -0.3(14) .
C169 C170 C171 C172 0.0(13) .
C170 C171 C172 C167 0.9(13) .
C172 C167 C168 C169 1.0(12) .
C173 P2 C179 C180 -8.7(7) .
C173 P2 C179 C184 170.4(5) .
C173 P2 C185 C186 87.4(6) .
C173 P2 C185 C190 -92.1(6) .
C173 C174 C175 C176 -1.1(14) .
C174 C173 C178 C177 -1.3(11) .
C174 C175 C176 C177 1.2(13) .
C175 C176 C177 C178 -1.5(12) .
C176 C177 C178 C173 1.5(11) .
C178 C173 C174 C175 1.0(12) .
C179 P2 C173 C174 89.6(7) .
C179 P2 C173 C178 -91.5(6) .
C179 P2 C185 C186 -19.9(7) .
C179 P2 C185 C190 160.6(6) .
C179 C180 C181 C182 0.1(16) .
C180 C179 C184 C183 -1.9(11) .
C180 C181 C182 C183 -1.2(16) .
C181 C182 C183 C184 0.7(13) .
C182 C183 C184 C179 0.9(12) .
C184 C179 C180 C181 1.4(12) .
C185 P2 C173 C174 -17.4(8) .
C185 P2 C173 C178 161.5(6) .
C185 P2 C179 C180 98.1(7) .
C185 P2 C179 C184 -82.7(6) .
C185 C186 C187 C188 0.8(12) .
C186 C185 C190 C189 0.4(11) .
C186 C187 C188 C189 -1.0(13) .
C187 C188 C189 C190 0.8(13) .
C188 C189 C190 C185 -0.5(12) .
C190 C185 C186 C187 -0.5(11) .
C191 P3 C197 C198 -15.7(7) .
C191 P3 C197 C202 165.2(6) .
C191 P3 C203 C204 90.8(7) .
C191 P3 C203 C208 -87.8(6) .
C191 C192 C193 C194 0.7(11) .
C192 C191 C196 C195 -1.1(11) .
C192 C193 C194 C195 -0.3(12) .
C193 C194 C195 C196 -0.8(14) .
C194 C195 C196 C191 1.5(14) .
C196 C191 C192 C193 0.0(10) .
C197 P3 C191 C192 -79.4(6) .
C197 P3 C191 C196 101.7(6) .
C197 P3 C203 C204 -16.3(8) .
C197 P3 C203 C208 165.2(6) .
C197 C198 C199 C200 -0.2(12) .
C198 C197 C202 C201 -1.3(11) .
C198 C199 C200 C201 1.4(13) .
C199 C200 C201 C202 -2.4(13) .
C200 C201 C202 C197 2.4(12) .
C202 C197 C198 C199 0.2(11) .
C203 P3 C191 C192 175.1(5) .
C203 P3 C191 C196 -3.8(7) .
C203 P3 C197 C198 91.5(6) .
C203 P3 C197 C202 -87.6(6) .
C203 C204 C205 C206 -1.7(15) .
C204 C203 C208 C207 0.0(11) .
C204 C205 C206 C207 3.1(14) .
C205 C206 C207 C208 -3.0(12) .
C206 C207 C208 C203 1.5(11) .
C208 C203 C204 C205 0.1(13) .
C209 P4 C215 C216 -168.7(6) .
C209 P4 C215 C220 13.3(8) .
C209 P4 C221 C222 -93.8(8) .
C209 P4 C221 C226 85.5(7) .
C209 C210 C211 C212 -0.8(14) .
C210 C209 C214 C213 1.4(12) .
C210 C211 C212 C213 1.9(14) .
C211 C212 C213 C214 -1.5(15) .
C212 C213 C214 C209 -0.2(14) .
C214 C209 C210 C211 -0.9(12) .
C215 P4 C209 C210 66.1(7) .
C215 P4 C209 C214 -115.6(7) .
C215 P4 C221 C222 14.4(8) .
C215 P4 C221 C226 -166.3(7) .
C215 C216 C217 C218 1.2(13) .
C216 C215 C220 C219 3.7(12) .
C216 C217 C218 C219 0.7(14) .
C217 C218 C219 C220 -0.3(14) .
C218 C219 C220 C215 -1.9(14) .
C220 C215 C216 C217 -3.3(12) .
C221 P4 C209 C210 173.5(6) .
C221 P4 C209 C214 -8.2(8) .
C221 P4 C215 C216 82.7(7) .
C221 P4 C215 C220 -95.3(7) .
C221 C222 C223 C224 -2.0(16) .
C222 C221 C226 C225 4.1(12) .
C222 C223 C224 C225 1.2(15) .
C223 C224 C225 C226 2.1(13) .
C224 C225 C226 C221 -4.9(13) .
C226 C221 C222 C223 -0.7(14) .
C255 C256 C257 C258 -123(5) .
C256 C257 C258 C259 158(4) .
C257 C258 C259 C260 166(4) .
C258 C259 C260 C261 174(4) .
C248 C249 C250 C251 159(5) .
C249 C250 C251 C252 168(5) .
C250 C251 C252 C253 -160(5) .
C251 C252 C253 C254 148(4) .
C262 C263 C264 C265 166(5) .
C263 C264 C265 C266 -155(6) .
C234 C235 C236 C237 159(3) .
C235 C236 C237 C238 176(3) .
C236 C237 C238 C239 -154(3) .
C237 C238 C239 C240 -175(3) .
C227 C228 C229 C230 164(3) .
C228 C229 C230 C231 -176(3) .
C229 C230 C231 C232 173(3) .
C230 C231 C232 C233 130(4) .
C69B C68B C66B C65B 110(5) .
C66B C65B C64B C63B -175(4) .
C64B C65B C66B C68B -150(4) .
C62B C63B C64B C65B 142(4) .
